data_7121232
loop_
_publ_author_name
'Kuang, Shengjian'
'Hu, Zhixiong'
'Zhang, Hao'
'Zhang, Xiongzhi'
'Liang, Feng'
'Zhao, Zhiyong'
'Liu, Simin'

_publ_section_title
;
 Enhancement of metal-metal interactions inside a large-cavity synthetic
 host in water.
;
_journal_issue 17
_journal_name_full 'Chemical communications (Cambridge, England)'
_journal_page_first 2169
_journal_page_last 2172
_journal_paper_doi 10.1039/c8cc00593a
_journal_volume 54
_journal_year 2018
_chemical_formula_sum 'C210 H208 F18 N96 O60 Pt4 S6'
_chemical_formula_weight 6351.43
_space_group_crystal_system triclinic
_space_group_IT_number 2
_space_group_name_Hall '-P 1'
_space_group_name_H-M_alt 'P -1'
_symmetry_space_group_name_Hall '-P 1'
_symmetry_space_group_name_H-M 'P -1'
_atom_sites_solution_hydrogens geom
_audit_creation_method SHELXL-2017/1
_audit_update_record
;
2017-09-28 deposited with the CCDC.
2018-02-02 downloaded from the CCDC.
;
_cell_angle_alpha 89.7820(10)
_cell_angle_beta 80.6320(10)
_cell_angle_gamma 88.2600(10)
_cell_formula_units_Z 1
_cell_length_a 18.9989(6)
_cell_length_b 19.6522(6)
_cell_length_c 20.0079(7)
_cell_measurement_reflns_used 9443
_cell_measurement_temperature 296(2)
_cell_measurement_theta_max 30.01
_cell_measurement_theta_min 2.32
_cell_volume 7367.3(4)
_computing_structure_refinement 'SHELXL-2017/1 (Sheldrick, 2017)'
_computing_structure_solution 'SHELXT 2014/5 (Sheldrick, 2014)'
_diffrn_ambient_temperature 296(2)
_diffrn_measured_fraction_theta_full 0.999
_diffrn_measured_fraction_theta_max 0.997
_diffrn_measurement_device_type 'Bruker D8 VENTURE PHOTON II'
_diffrn_radiation_type MoK\a
_diffrn_radiation_wavelength 0.71073
_diffrn_reflns_av_R_equivalents 0.0395
_diffrn_reflns_av_unetI/netI 0.0236
_diffrn_reflns_Laue_measured_fraction_full 0.999
_diffrn_reflns_Laue_measured_fraction_max 0.997
_diffrn_reflns_limit_h_max 26
_diffrn_reflns_limit_h_min -26
_diffrn_reflns_limit_k_max 27
_diffrn_reflns_limit_k_min -24
_diffrn_reflns_limit_l_max 28
_diffrn_reflns_limit_l_min -28
_diffrn_reflns_number 281681
_diffrn_reflns_point_group_measured_fraction_full 0.999
_diffrn_reflns_point_group_measured_fraction_max 0.997
_diffrn_reflns_theta_full 25.242
_diffrn_reflns_theta_max 30.118
_diffrn_reflns_theta_min 1.524
_exptl_absorpt_coefficient_mu 2.032
_exptl_crystal_colour 'faint yellow'
_exptl_crystal_density_diffrn 1.432
_exptl_crystal_description block
_exptl_crystal_F_000 3190
_exptl_crystal_recrystallization_method 'Re-crystallisation from solvent: water'
_exptl_crystal_size_max 0.200
_exptl_crystal_size_mid 0.200
_exptl_crystal_size_min 0.200
_refine_diff_density_max 5.493
_refine_diff_density_min -4.631
_refine_diff_density_rms 0.171
_refine_ls_extinction_method none
_refine_ls_goodness_of_fit_ref 1.167
_refine_ls_hydrogen_treatment constr
_refine_ls_matrix_type full
_refine_ls_number_parameters 2137
_refine_ls_number_reflns 43295
_refine_ls_number_restraints 3008
_refine_ls_restrained_S_all 1.177
_refine_ls_R_factor_all 0.1170
_refine_ls_R_factor_gt 0.0949
_refine_ls_shift/su_max 0.087
_refine_ls_shift/su_mean 0.002
_refine_ls_structure_factor_coef Fsqd
_refine_ls_weighting_details 'w=1/[\s^2^(Fo^2^)+(0.0600P)^2^+50.0000P] where P=(Fo^2^+2Fc^2^)/3'
_refine_ls_weighting_scheme calc
_refine_ls_wR_factor_gt 0.2207
_refine_ls_wR_factor_ref 0.2368
_reflns_Friedel_coverage 0.000
_reflns_number_gt 34218
_reflns_number_total 43295
_reflns_threshold_expression 'I > 2\s(I)'
_cod_data_source_file c8cc00593a2.cif
_cod_data_source_block mo_liusimin170414_0m_a_sq
_cod_depositor_comments 'Adding full bibliography for 7121232.cif.'
_cod_database_code 7121232
_shelx_shelxl_version_number 2017/1
_shelx_space_group_comment
;
The symmetry employed for this shelxl refinement is uniquely defined
by the following loop, which should always be used as a source of
symmetry information in preference to the above space-group names.
They are only intended as comments.
;
_shelx_estimated_absorpt_t_min 0.687
_shelx_estimated_absorpt_t_max 0.687

loop_
_space_group_symop_operation_xyz
'x, y, z'
'-x, -y, -z'

loop_
_atom_site_label
_atom_site_type_symbol
_atom_site_fract_x
_atom_site_fract_y
_atom_site_fract_z
_atom_site_U_iso_or_equiv
_atom_site_adp_type
_atom_site_occupancy
_atom_site_site_symmetry_order
_atom_site_calc_flag
_atom_site_refinement_flags_posn
_atom_site_refinement_flags_adp
_atom_site_refinement_flags_occupancy
_atom_site_disorder_assembly
_atom_site_disorder_group
Pt1_1 Pt 1.04794(2) 0.92336(2) 0.52734(2) 0.05665(4) Uani 1 1 d D U . . .
N1_1 N 1.14524(12) 0.94831(12) 0.48087(13) 0.0517(6) Uani 1 1 d D U . . .
C1_1 C 1.19795(15) 0.97306(16) 0.51237(19) 0.0613(8) Uani 1 1 d D U . . .
H1_1 H 1.190618 0.975415 0.559416 0.074 Uiso 1 1 calc R U . . .
C2_1 C 1.26170(17) 0.99465(19) 0.47648(19) 0.0710(9) Uani 1 1 d D U . . .
H2_1 H 1.296725 1.011254 0.499023 0.085 Uiso 1 1 calc R U . . .
C3_1 C 1.27248(18) 0.9913(2) 0.40759(19) 0.0765(10) Uani 1 1 d D U . . .
H3_1 H 1.314047 1.007994 0.382804 0.092 Uiso 1 1 calc R U . . .
C4_1 C 1.22252(16) 0.96338(17) 0.3745(2) 0.0672(9) Uani 1 1 d D U . . .
H4_1 H 1.231379 0.958321 0.327683 0.081 Uiso 1 1 calc R U . . .
C5_1 C 1.15744(15) 0.94241(15) 0.41232(17) 0.0616(8) Uani 1 1 d D U . . .
N2_1 N 1.04036(9) 0.90766(8) 0.42933(11) 0.0369(5) Uani 1 1 d D U . . .
C6_1 C 1.10048(16) 0.91619(15) 0.38343(16) 0.0604(8) Uani 1 1 d D U . . .
C7_1 C 1.09798(19) 0.90228(19) 0.31510(18) 0.0735(9) Uani 1 1 d D U . . .
H7_1 H 1.137150 0.909891 0.281786 0.088 Uiso 1 1 calc R U . . .
C8_1 C 1.03618(18) 0.87713(19) 0.2986(2) 0.0777(10) Uani 1 1 d D U . . .
H8_1 H 1.034477 0.867452 0.253412 0.093 Uiso 1 1 calc R U . . .
C9_1 C 0.97657(18) 0.86567(16) 0.34642(17) 0.0679(8) Uani 1 1 d D U . . .
H9_1 H 0.935493 0.848215 0.334235 0.081 Uiso 1 1 calc R U . . .
C10_1 C 0.98040(16) 0.88139(14) 0.41414(17) 0.0636(8) Uani 1 1 d D U . . .
C11_1 C 0.92993(15) 0.87443(13) 0.47228(17) 0.0633(7) Uani 1 1 d D U . . .
C12_1 C 0.86037(18) 0.85368(18) 0.4691(2) 0.0825(10) Uani 1 1 d D U . . .
H12_1 H 0.847072 0.842651 0.427853 0.099 Uiso 1 1 calc R U . . .
C13_1 C 0.8116(2) 0.8500(2) 0.5293(2) 0.0953(11) Uani 1 1 d D U . . .
H13_1 H 0.765290 0.836773 0.527933 0.114 Uiso 1 1 calc R U . . .
C14_1 C 0.8311(2) 0.86547(18) 0.5901(2) 0.0925(11) Uani 1 1 d D U . . .
H14_1 H 0.798444 0.862669 0.629969 0.111 Uiso 1 1 calc R U . . .
C15_1 C 0.90198(19) 0.88595(18) 0.5916(2) 0.0909(11) Uani 1 1 d D U . . .
H15_1 H 0.915797 0.896059 0.632907 0.109 Uiso 1 1 calc R U . . .
N3_1 N 0.94839(15) 0.89076(13) 0.53514(16) 0.0759(8) Uani 1 1 d D U . . .
C16_1 C 1.0558(3) 0.9443(2) 0.62093(18) 0.0891(11) Uani 1 1 d D U . . .
C17_1 C 1.0661(4) 0.9606(4) 0.67897(16) 0.1370(15) Uani 1 1 d D U . . .
C18_1 C 1.0674(2) 0.9484(3) 0.75713(16) 0.1769(15) Uani 1 1 d D U . . .
H18A_1 H 1.030403 0.975933 0.784529 0.212 Uiso 1 1 calc R U . . .
H18B_1 H 1.059993 0.900897 0.768660 0.212 Uiso 1 1 calc R U . . .
N4_1 N 1.1386(2) 0.9686(2) 0.76845(16) 0.1764(16) Uani 1 1 d D U . . .
C19_1 C 1.1356(4) 0.9809(3) 0.84165(15) 0.235(4) Uani 1 1 d D U . . .
H19A_1 H 1.098548 1.014245 0.856883 0.352 Uiso 1 1 calc R U . . .
H19B_1 H 1.125680 0.939182 0.866015 0.352 Uiso 1 1 calc R U . . .
H19C_1 H 1.180600 0.997272 0.849617 0.352 Uiso 1 1 calc R U . . .
C20_1 C 1.1503(4) 1.0355(2) 0.7324(3) 0.251(4) Uani 1 1 d D U . . .
H20A_1 H 1.112787 1.067404 0.750390 0.377 Uiso 1 1 calc R U . . .
H20B_1 H 1.195431 1.052657 0.738927 0.377 Uiso 1 1 calc R U . . .
H20C_1 H 1.150045 1.029096 0.684907 0.377 Uiso 1 1 calc R U . . .
C21_1 C 1.1933(3) 0.9190(3) 0.7434(3) 0.216(3) Uani 1 1 d D U . . .
H21A_1 H 1.238554 0.934244 0.751880 0.324 Uiso 1 1 calc R U . . .
H21B_1 H 1.183041 0.876406 0.766025 0.324 Uiso 1 1 calc R U . . .
H21C_1 H 1.194894 0.913148 0.695577 0.324 Uiso 1 1 calc R U . . .
Pt2A_2 Pt 0.07449(2) 0.44751(2) 1.06417(2) 0.07964(10) Uani 0.52079(5) 1 d D U P A 1
N1A_2 N 0.13488(15) 0.52213(19) 1.01791(13) 0.0920(8) Uani 0.52079(5) 1 d DG U P A 1
C1A_2 C 0.20268(16) 0.5156(2) 0.97962(16) 0.0958(8) Uani 0.52079(5) 1 d DG U P A 1
H1A_2 H 0.225899 0.473102 0.974490 0.115 Uiso 0.52079(5) 1 calc R U P A 1
C2A_2 C 0.2358(2) 0.5724(3) 0.9490(2) 0.0955(9) Uani 0.52079(5) 1 d DG U P A 1
H2A_2 H 0.281136 0.568042 0.923406 0.115 Uiso 0.52079(5) 1 calc R U P A 1
C3A_2 C 0.2011(3) 0.6359(3) 0.9567(3) 0.0959(10) Uani 0.52079(5) 1 d DG U P A 1
H3A_2 H 0.223212 0.673956 0.936217 0.115 Uiso 0.52079(5) 1 calc R U P A 1
C4A_2 C 0.1333(3) 0.64247(19) 0.9950(3) 0.0939(10) Uani 0.52079(5) 1 d DG U P A 1
H4A_2 H 0.110048 0.684931 1.000110 0.113 Uiso 0.52079(5) 1 calc R U P A 1
C5A_2 C 0.1002(2) 0.5856(2) 1.02558(18) 0.0804(9) Uani 0.52079(5) 1 d DG U P A 1
N2A_2 N 0.01352(16) 0.52619(15) 1.09140(14) 0.0805(8) Uani 0.52079(5) 1 d DG U P A 1
C6A_2 C 0.0343(2) 0.59044(16) 1.06823(19) 0.0802(9) Uani 0.52079(5) 1 d DG U P A 1
C7A_2 C -0.0123(3) 0.64626(15) 1.0825(3) 0.0852(9) Uani 0.52079(5) 1 d DG U P A 1
H7A_2 H 0.001597 0.689245 1.066950 0.102 Uiso 0.52079(5) 1 calc R U P A 1
C8A_2 C -0.0799(3) 0.6378(2) 1.1198(3) 0.0862(10) Uani 0.52079(5) 1 d DG U P A 1
H8A_2 H -0.111088 0.675166 1.129363 0.103 Uiso 0.52079(5) 1 calc R U P A 1
C9A_2 C -0.10068(19) 0.5736(2) 1.1430(3) 0.0824(10) Uani 0.52079(5) 1 d DG U P A 1
H9A_2 H -0.145852 0.567926 1.168039 0.099 Uiso 0.52079(5) 1 calc R U P A 1
C10A_2 C -0.05399(18) 0.51775(19) 1.12880(19) 0.0745(8) Uani 0.52079(5) 1 d DG U P A 1
C11A_2 C -0.05126(16) 0.44802(15) 1.13892(12) 0.0741(8) Uani 0.52079(5) 1 d DG U P A 1
C12A_2 C -0.11392(18) 0.4243(2) 1.17614(18) 0.0840(8) Uani 0.52079(5) 1 d DG U P A 1
H12A_2 H -0.151161 0.454701 1.192396 0.101 Uiso 0.52079(5) 1 calc R U P A 1
C13A_2 C -0.1209(3) 0.3551(2) 1.1891(2) 0.0854(9) Uani 0.52079(5) 1 d DG U P A 1
H13A_2 H -0.162840 0.339169 1.213966 0.103 Uiso 0.52079(5) 1 calc R U P A 1
C14A_2 C -0.0653(3) 0.30958(16) 1.1648(2) 0.0891(10) Uani 0.52079(5) 1 d DG U P A 1
H14A_2 H -0.069932 0.263264 1.173412 0.107 Uiso 0.52079(5) 1 calc R U P A 1
C15A_2 C -0.0026(3) 0.33332(17) 1.1275(2) 0.0824(8) Uani 0.52079(5) 1 d DG U P A 1
H15A_2 H 0.034656 0.302890 1.111286 0.099 Uiso 0.52079(5) 1 calc R U P A 1
N3A_2 N 0.00441(18) 0.40254(18) 1.11462(18) 0.0681(6) Uani 0.52079(5) 1 d DG U P A 1
C16A_2 C 0.1405(3) 0.3673(3) 1.0329(5) 0.0992(9) Uani 0.52079(5) 1 d D U P A 1
C17A_2 C 0.1882(4) 0.3215(3) 1.0200(5) 0.1103(10) Uani 0.52079(5) 1 d D U P A 1
C18A_2 C 0.2407(4) 0.2581(3) 1.0437(3) 0.1304(13) Uani 0.52079(5) 1 d D U P A 1
H18A_2 H 0.283989 0.274562 1.057028 0.157 Uiso 0.52079(5) 1 calc R U P A 1
H18B_2 H 0.215674 0.230044 1.079381 0.157 Uiso 0.52079(5) 1 calc R U P A 1
N4A_2 N 0.2541(3) 0.2232(2) 0.9779(3) 0.1604(19) Uani 0.52079(5) 1 d D U P A 1
C19A_2 C 0.2894(6) 0.1569(3) 0.9870(8) 0.286(5) Uani 0.52079(5) 1 d D U P A 1
H19A_2 H 0.298647 0.133180 0.944467 0.429 Uiso 0.52079(5) 1 calc R U P A 1
H19B_2 H 0.333572 0.163855 1.002995 0.429 Uiso 0.52079(5) 1 calc R U P A 1
H19C_2 H 0.258868 0.130412 1.019449 0.429 Uiso 0.52079(5) 1 calc R U P A 1
C20A_2 C 0.2986(5) 0.2731(4) 0.9372(5) 0.247(4) Uani 0.52079(5) 1 d D U P A 1
H20A_2 H 0.311659 0.256494 0.891642 0.370 Uiso 0.52079(5) 1 calc R U P A 1
H20B_2 H 0.272268 0.315545 0.936779 0.370 Uiso 0.52079(5) 1 calc R U P A 1
H20C_2 H 0.340922 0.279877 0.956472 0.370 Uiso 0.52079(5) 1 calc R U P A 1
C21A_2 C 0.1845(3) 0.2089(7) 0.9582(5) 0.244(4) Uani 0.52079(5) 1 d D U P A 1
H21A_2 H 0.191993 0.186075 0.915207 0.366 Uiso 0.52079(5) 1 calc R U P A 1
H21B_2 H 0.158057 0.180441 0.991796 0.366 Uiso 0.52079(5) 1 calc R U P A 1
H21C_2 H 0.158215 0.250933 0.954840 0.366 Uiso 0.52079(5) 1 calc R U P A 1
Pt2B_2 Pt 0.02230(2) 0.54417(2) 1.07135(2) 0.05329(10) Uani 0.31201(5) 1 d D U P B 2
N1B_2 N 0.1223(2) 0.5593(2) 1.02012(16) 0.0832(8) Uani 0.31201(5) 1 d DG U P B 2
C1B_2 C 0.1463(3) 0.6182(2) 0.9862(2) 0.0911(9) Uani 0.31201(5) 1 d DG U P B 2
H1B_2 H 0.116029 0.656372 0.987255 0.109 Uiso 0.31201(5) 1 calc R U P B 2
C2B_2 C 0.2155(3) 0.6199(3) 0.9507(3) 0.0940(10) Uani 0.31201(5) 1 d DG U P B 2
H2B_2 H 0.231487 0.659297 0.927966 0.113 Uiso 0.31201(5) 1 calc R U P B 2
C3B_2 C 0.2607(2) 0.5628(4) 0.9491(3) 0.0944(10) Uani 0.31201(5) 1 d DG U P B 2
H3B_2 H 0.306964 0.563958 0.925309 0.113 Uiso 0.31201(5) 1 calc R U P B 2
C4B_2 C 0.2367(3) 0.5039(4) 0.9830(3) 0.0921(8) Uani 0.31201(5) 1 d DG U P B 2
H4B_2 H 0.266983 0.465694 0.981944 0.111 Uiso 0.31201(5) 1 calc R U P B 2
C5B_2 C 0.1676(3) 0.5022(2) 1.0185(2) 0.0892(8) Uani 0.31201(5) 1 d DG U P B 2
N2B_2 N 0.0697(2) 0.45569(18) 1.07556(19) 0.0746(8) Uani 0.31201(5) 1 d DG U P B 2
C6B_2 C 0.1434(2) 0.4483(2) 1.0579(3) 0.0845(8) Uani 0.31201(5) 1 d DG U P B 2
C7B_2 C 0.1783(2) 0.3888(3) 1.0740(4) 0.0947(9) Uani 0.31201(5) 1 d DG U P B 2
H7B_2 H 0.227545 0.383852 1.062190 0.114 Uiso 0.31201(5) 1 calc R U P B 2
C8B_2 C 0.1394(4) 0.3365(3) 1.1078(4) 0.0944(8) Uani 0.31201(5) 1 d DG U P B 2
H8B_2 H 0.162734 0.296690 1.118526 0.113 Uiso 0.31201(5) 1 calc R U P B 2
C9B_2 C 0.0657(4) 0.3439(2) 1.1254(3) 0.0801(9) Uani 0.31201(5) 1 d DG U P B 2
H9B_2 H 0.039765 0.308957 1.147993 0.096 Uiso 0.31201(5) 1 calc R U P B 2
C10B_2 C 0.0309(2) 0.4035(2) 1.1093(3) 0.0591(7) Uani 0.31201(5) 1 d DG U P B 2
C11B_2 C -0.0356(2) 0.4315(2) 1.13827(19) 0.0754(8) Uani 0.31201(5) 1 d DG U P B 2
C12B_2 C -0.0845(3) 0.3881(3) 1.1740(3) 0.0797(7) Uani 0.31201(5) 1 d DG U P B 2
H12B_2 H -0.070682 0.343545 1.182675 0.096 Uiso 0.31201(5) 1 calc R U P B 2
C13B_2 C -0.1541(2) 0.4112(4) 1.1969(3) 0.0770(10) Uani 0.31201(5) 1 d DG U P B 2
H13B_2 H -0.186837 0.382135 1.220833 0.092 Uiso 0.31201(5) 1 calc R U P B 2
C14B_2 C -0.1748(2) 0.4778(4) 1.1840(4) 0.0771(11) Uani 0.31201(5) 1 d DG U P B 2
H14B_2 H -0.221354 0.493253 1.199289 0.093 Uiso 0.31201(5) 1 calc R U P B 2
C15B_2 C -0.1259(3) 0.5212(3) 1.1482(4) 0.0738(10) Uani 0.31201(5) 1 d DG U P B 2
H15B_2 H -0.139716 0.565781 1.139585 0.089 Uiso 0.31201(5) 1 calc R U P B 2
N3B_2 N -0.0563(3) 0.4981(2) 1.1254(3) 0.0715(8) Uani 0.31201(5) 1 d DG U P B 2
C16B_2 C -0.0262(5) 0.6329(2) 1.0570(6) 0.0802(9) Uani 0.31201(5) 1 d D U P B 2
C17B_2 C -0.0342(5) 0.6970(3) 1.0624(7) 0.0904(9) Uani 0.31201(5) 1 d D U P B 2
C18B_2 C -0.0985(4) 0.7563(3) 1.0638(5) 0.0978(13) Uani 0.31201(5) 1 d D U P B 2
H18C_2 H -0.136365 0.741064 1.040834 0.117 Uiso 0.31201(5) 1 calc R U P B 2
H18D_2 H -0.118467 0.769506 1.109839 0.117 Uiso 0.31201(5) 1 calc R U P B 2
N4B_2 N -0.0593(3) 0.8122(3) 1.0268(3) 0.1088(19) Uani 0.31201(5) 1 d D U P B 2
C19B_2 C -0.1097(4) 0.8701(4) 1.0310(8) 0.154(4) Uani 0.31201(5) 1 d D U P B 2
H19D_2 H -0.122501 0.884251 1.077389 0.231 Uiso 0.31201(5) 1 calc R U P B 2
H19E_2 H -0.088112 0.907017 1.004478 0.231 Uiso 0.31201(5) 1 calc R U P B 2
H19F_2 H -0.151765 0.857078 1.013962 0.231 Uiso 0.31201(5) 1 calc R U P B 2
C20B_2 C 0.0000(3) 0.8233(7) 1.0630(4) 0.134(4) Uani 0.31201(5) 1 d D U P B 2
H20D_2 H 0.031316 0.783705 1.058473 0.201 Uiso 0.31201(5) 1 calc R U P B 2
H20E_2 H 0.025770 0.862015 1.044210 0.201 Uiso 0.31201(5) 1 calc R U P B 2
H20F_2 H -0.018049 0.831321 1.110005 0.201 Uiso 0.31201(5) 1 calc R U P B 2
C21B_2 C -0.0416(8) 0.7927(7) 0.9557(3) 0.133(4) Uani 0.31201(5) 1 d D U P B 2
H21D_2 H -0.008365 0.754580 0.951186 0.199 Uiso 0.31201(5) 1 calc R U P B 2
H21E_2 H -0.084242 0.780365 0.939312 0.199 Uiso 0.31201(5) 1 calc R U P B 2
H21F_2 H -0.020590 0.830304 0.929828 0.199 Uiso 0.31201(5) 1 calc R U P B 2
Pt2C_2 Pt 0.04043(6) 0.46250(5) 1.06969(4) 0.0747(2) Uani 0.16711(5) 1 d D U P C 3
N1C_2 N 0.1353(2) 0.4914(3) 1.02481(18) 0.0855(8) Uani 0.16711(5) 1 d DG U P C 3
C1C_2 C 0.1540(4) 0.5565(3) 1.0025(2) 0.0897(7) Uani 0.16711(5) 1 d DG U P C 3
H1C_2 H 0.120323 0.592213 1.009397 0.108 Uiso 0.16711(5) 1 calc R U P C 3
C2C_2 C 0.2229(4) 0.5682(4) 0.9698(3) 0.0936(8) Uani 0.16711(5) 1 d DG U P C 3
H2C_2 H 0.235327 0.611758 0.954911 0.112 Uiso 0.16711(5) 1 calc R U P C 3
C3C_2 C 0.2732(3) 0.5148(5) 0.9595(4) 0.0960(11) Uani 0.16711(5) 1 d DG U P C 3
H3C_2 H 0.319258 0.522677 0.937677 0.115 Uiso 0.16711(5) 1 calc R U P C 3
C4C_2 C 0.2545(3) 0.4498(4) 0.9818(4) 0.0961(12) Uani 0.16711(5) 1 d DG U P C 3
H4C_2 H 0.288184 0.414051 0.974929 0.115 Uiso 0.16711(5) 1 calc R U P C 3
C5C_2 C 0.1856(3) 0.4380(3) 1.0145(3) 0.0932(8) Uani 0.16711(5) 1 d DG U P C 3
N2C_2 N 0.0919(2) 0.3795(2) 1.0753(3) 0.0806(8) Uani 0.16711(5) 1 d DG U P C 3
C6C_2 C 0.1647(2) 0.3779(3) 1.0509(4) 0.0954(9) Uani 0.16711(5) 1 d DG U P C 3
C7C_2 C 0.2029(3) 0.3162(4) 1.0450(6) 0.1048(10) Uani 0.16711(5) 1 d DG U P C 3
H7C_2 H 0.251605 0.315102 1.028636 0.126 Uiso 0.16711(5) 1 calc R U P C 3
C8C_2 C 0.1682(4) 0.2560(3) 1.0635(6) 0.1072(12) Uani 0.16711(5) 1 d DG U P C 3
H8C_2 H 0.193749 0.214737 1.059562 0.129 Uiso 0.16711(5) 1 calc R U P C 3
C9C_2 C 0.0954(4) 0.2577(2) 1.0879(6) 0.0929(13) Uani 0.16711(5) 1 d DG U P C 3
H9C_2 H 0.072177 0.217427 1.100317 0.111 Uiso 0.16711(5) 1 calc R U P C 3
C10C_2 C 0.0572(3) 0.3194(2) 1.0938(4) 0.0800(9) Uani 0.16711(5) 1 d DG U P C 3
C11C_2 C -0.0143(2) 0.3397(3) 1.1170(3) 0.0776(8) Uani 0.16711(5) 1 d DG U P C 3
C12C_2 C -0.0631(3) 0.2926(4) 1.1464(4) 0.0844(11) Uani 0.16711(5) 1 d DG U P C 3
H12C_2 H -0.049206 0.246926 1.148463 0.101 Uiso 0.16711(5) 1 calc R U P C 3
C13C_2 C -0.1325(3) 0.3137(5) 1.1726(5) 0.0858(12) Uani 0.16711(5) 1 d DG U P C 3
H13C_2 H -0.165143 0.282129 1.192277 0.103 Uiso 0.16711(5) 1 calc R U P C 3
C14C_2 C -0.1532(3) 0.3819(6) 1.1695(5) 0.0821(10) Uani 0.16711(5) 1 d DG U P C 3
H14C_2 H -0.199722 0.396009 1.187057 0.098 Uiso 0.16711(5) 1 calc R U P C 3
C15C_2 C -0.1045(4) 0.4290(4) 1.1401(6) 0.0786(8) Uani 0.16711(5) 1 d DG U P C 3
H15C_2 H -0.118365 0.474685 1.138017 0.094 Uiso 0.16711(5) 1 calc R U P C 3
N3C_2 N -0.0350(3) 0.4079(3) 1.1139(4) 0.0755(8) Uani 0.16711(5) 1 d DG U P C 3
C16C_2 C -0.0146(5) 0.5539(3) 1.0900(9) 0.0749(9) Uani 0.16711(5) 1 d D U P C 3
C17C_2 C -0.0390(7) 0.6146(3) 1.1020(6) 0.0804(8) Uani 0.16711(5) 1 d D U P C 3
C18C_2 C -0.0675(7) 0.6778(3) 1.0566(4) 0.0884(10) Uani 0.16711(5) 1 d D U P C 3
H18E_2 H -0.032716 0.686273 1.016538 0.106 Uiso 0.16711(5) 1 calc R U P C 3
H18F_2 H -0.112321 0.666671 1.042552 0.106 Uiso 0.16711(5) 1 calc R U P C 3
N4C_2 N -0.0771(3) 0.7376(3) 1.1008(3) 0.0956(12) Uani 0.16711(5) 1 d D U P C 3
C19C_2 C -0.0869(8) 0.7992(3) 1.0602(5) 0.109(4) Uani 0.16711(5) 1 d D U P C 3
H19G_2 H -0.093155 0.838433 1.089286 0.163 Uiso 0.16711(5) 1 calc R U P C 3
H19H_2 H -0.045499 0.804434 1.026187 0.163 Uiso 0.16711(5) 1 calc R U P C 3
H19I_2 H -0.128211 0.794794 1.038847 0.163 Uiso 0.16711(5) 1 calc R U P C 3
C20C_2 C -0.0114(3) 0.7393(9) 1.1305(5) 0.0966(16) Uani 0.16711(5) 1 d D U P C 3
H20G_2 H -0.013912 0.777636 1.160458 0.145 Uiso 0.16711(5) 1 calc R U P C 3
H20H_2 H -0.006239 0.698092 1.155416 0.145 Uiso 0.16711(5) 1 calc R U P C 3
H20I_2 H 0.028859 0.743254 1.095030 0.145 Uiso 0.16711(5) 1 calc R U P C 3
C21C_2 C -0.1431(4) 0.7335(10) 1.1499(5) 0.130(5) Uani 0.16711(5) 1 d D U P C 3
H21G_2 H -0.148541 0.773092 1.178435 0.196 Uiso 0.16711(5) 1 calc R U P C 3
H21H_2 H -0.183070 0.731359 1.126201 0.196 Uiso 0.16711(5) 1 calc R U P C 3
H21I_2 H -0.140955 0.693432 1.177132 0.196 Uiso 0.16711(5) 1 calc R U P C 3
C1_4 C 0.19627(12) 0.55240(13) 1.23308(12) 0.0338(6) Uani 1 1 d . . . . .
H1A_4 H 0.214992 0.567587 1.272608 0.051 Uiso 1 1 calc R U . . .
H1B_4 H 0.203854 0.503427 1.229566 0.051 Uiso 1 1 calc R U . . .
N1_4 N 0.19429(9) 0.69841(10) 1.14752(9) 0.0283(4) Uani 1 1 d . . . . .
O1_4 O -0.08332(10) 0.54278(8) 0.74543(9) 0.0362(4) Uani 1 1 d . . . . .
C2_4 C 0.24786(11) 0.65696(12) 1.17303(11) 0.0285(5) Uani 1 1 d . . . . .
H2_4 H 0.256004 0.672733 1.217468 0.034 Uiso 1 1 calc R U . . .
N2_4 N 0.28891(10) 0.70223(10) 1.06522(9) 0.0299(5) Uani 1 1 d . . . . .
O2_4 O 0.01184(8) 0.24284(8) 0.79634(9) 0.0320(4) Uani 1 1 d . . . . .
C3_4 C 0.31526(12) 0.66393(13) 1.11831(10) 0.0305(5) Uani 1 1 d . . . . .
H3_4 H 0.353171 0.687547 1.135807 0.037 Uiso 1 1 calc R U . . .
N3_4 N 0.23485(10) 0.58420(11) 1.17314(10) 0.0316(5) Uani 1 1 d . . . . .
O3_4 O 0.13229(8) 0.59946(8) 0.66239(9) 0.0312(4) Uani 1 1 d . . . . .
C4_4 C 0.29136(12) 0.54842(13) 1.13527(12) 0.0347(6) Uani 1 1 d . . . . .
N4_4 N 0.33578(10) 0.59409(11) 1.10050(9) 0.0336(5) Uani 1 1 d . . . . .
O4_4 O 0.21837(9) 0.31876(8) 0.75947(9) 0.0340(4) Uani 1 1 d . . . . .
C5_4 C 0.22138(12) 0.72860(12) 1.08646(11) 0.0308(5) Uani 1 1 d . . . . .
N5_4 N 0.37053(11) 0.69248(11) 0.95940(9) 0.0323(5) Uani 1 1 d . . . . .
O5_4 O 0.29418(9) 0.67805(9) 0.71430(8) 0.0336(4) Uani 1 1 d . . . . .
C6_4 C 0.33806(14) 0.73642(13) 1.01423(11) 0.0344(6) Uani 1 1 d . . . . .
H6A_4 H 0.312789 0.773806 0.995775 0.041 Uiso 1 1 calc R U . . .
H6B_4 H 0.375390 0.755563 1.035486 0.041 Uiso 1 1 calc R U . . .
N6_4 N 0.41763(10) 0.58491(11) 0.99558(9) 0.0319(5) Uani 1 1 d . . . . .
O6_4 O 0.38691(10) 0.40430(9) 0.81785(9) 0.0404(5) Uani 1 1 d . . . . .
C7_4 C 0.43294(12) 0.64940(13) 0.96301(10) 0.0296(5) Uani 1 1 d . . . . .
H7_4 H 0.469163 0.673508 0.982586 0.036 Uiso 1 1 calc R U . . .
N7_4 N 0.40860(11) 0.66387(11) 0.85237(9) 0.0314(5) Uani 1 1 d . . . . .
O7_4 O 0.31433(10) 0.74082(10) 0.87603(9) 0.0428(5) Uani 1 1 d . . . . .
C8_4 C 0.40703(12) 0.57536(15) 1.06816(11) 0.0377(6) Uani 1 1 d . . . . .
H8A_4 H 0.416860 0.527940 1.077873 0.045 Uiso 1 1 calc R U . . .
H8B_4 H 0.440771 0.602487 1.087128 0.045 Uiso 1 1 calc R U . . .
N8_4 N 0.45604(10) 0.55662(11) 0.88871(9) 0.0299(5) Uani 1 1 d . . . . .
O8_4 O 0.42975(9) 0.47130(10) 0.96796(9) 0.0385(5) Uani 1 1 d . . . . .
C9_4 C 0.43353(11) 0.53053(13) 0.95266(11) 0.0309(5) Uani 1 1 d . . . . .
N9_4 N 0.42983(9) 0.50963(10) 0.78443(9) 0.0272(4) Uani 1 1 d . . . . .
O9_4 O 0.29929(11) 0.48688(10) 1.13301(10) 0.0469(5) Uani 1 1 d . . . . .
C11_4 C 0.45968(11) 0.62977(12) 0.88741(10) 0.0283(5) Uani 1 1 d . . . . .
H11_4 H 0.508299 0.644759 0.871661 0.034 Uiso 1 1 calc R U . . .
N11_4 N 0.32372(9) 0.56696(9) 0.68116(9) 0.0249(4) Uani 1 1 d . . . . .
C10_4 C 0.48018(11) 0.51347(13) 0.83121(11) 0.0311(5) Uani 1 1 d . . . . .
H10A_4 H 0.489668 0.467970 0.847170 0.037 Uiso 1 1 calc R U . . .
H10B_4 H 0.524761 0.530298 0.807193 0.037 Uiso 1 1 calc R U . . .
N10_4 N 0.39179(10) 0.61908(9) 0.74413(9) 0.0266(4) Uani 1 1 d . . . . .
O10_4 O 0.18964(10) 0.77024(10) 1.05617(9) 0.0413(5) Uani 1 1 d . . . . .
C12_4 C 0.35990(13) 0.70320(12) 0.89347(11) 0.0318(5) Uani 1 1 d . . . . .
N12_4 N 0.36201(9) 0.45809(9) 0.72141(9) 0.0281(4) Uani 1 1 d . . . . .
C13_4 C 0.42018(13) 0.67293(11) 0.77969(10) 0.0297(5) Uani 1 1 d . . . . .
H13A_4 H 0.398117 0.715953 0.769161 0.036 Uiso 1 1 calc R U . . .
H13B_4 H 0.471038 0.675232 0.763555 0.036 Uiso 1 1 calc R U . . .
N13_4 N 0.22316(9) 0.51840(8) 0.64036(9) 0.0253(4) Uani 1 1 d . . . . .
C14_4 C 0.42939(10) 0.55548(11) 0.72809(10) 0.0237(4) Uani 1 1 d . . . . .
H14_4 H 0.477694 0.562119 0.703549 0.028 Uiso 1 1 calc R U . . .
N14_4 N 0.25446(8) 0.41165(8) 0.69237(9) 0.0237(4) Uani 1 1 d . . . . .
C15_4 C 0.39234(11) 0.45222(12) 0.77856(11) 0.0285(5) Uani 1 1 d . . . . .
N15_4 N 0.11116(8) 0.48387(8) 0.66307(9) 0.0235(4) Uani 1 1 d . . . . .
C16_4 C 0.38212(10) 0.51912(10) 0.68316(10) 0.0231(4) Uani 1 1 d . . . . .
H16_4 H 0.408273 0.508710 0.637809 0.028 Uiso 1 1 calc R U . . .
N16_4 N 0.14803(8) 0.36871(8) 0.68860(9) 0.0241(4) Uani 1 1 d . . . . .
C17_4 C 0.33265(11) 0.62712(11) 0.71294(10) 0.0257(5) Uani 1 1 d . . . . .
N17_4 N -0.00986(9) 0.45188(8) 0.70422(9) 0.0230(4) Uani 1 1 d . . . . .
C18_4 C 0.33022(10) 0.40122(11) 0.69371(12) 0.0290(5) Uani 1 1 d . . . . .
H18A_4 H 0.337153 0.361017 0.720430 0.035 Uiso 1 1 calc R U . . .
H18B_4 H 0.354671 0.392790 0.647909 0.035 Uiso 1 1 calc R U . . .
N18_4 N -0.11991(9) 0.43136(9) 0.75802(9) 0.0264(4) Uani 1 1 d . . . . .
C19_4 C 0.23107(10) 0.44588(10) 0.63494(10) 0.0224(4) Uani 1 1 d . . . . .
H19_4 H 0.260586 0.431961 0.592078 0.027 Uiso 1 1 calc R U . . .
N19_4 N -0.08203(9) 0.31419(9) 0.77865(9) 0.0261(4) Uani 1 1 d . . . . .
C20_4 C 0.28109(10) 0.56469(10) 0.62728(10) 0.0259(4) Uani 1 1 d . . . . .
H20A_4 H 0.261755 0.610040 0.620768 0.031 Uiso 1 1 calc R U . . .
H20B_4 H 0.311774 0.551307 0.585526 0.031 Uiso 1 1 calc R U . . .
N20_4 N 0.02696(9) 0.33454(9) 0.72344(9) 0.0240(4) Uani 1 1 d . . . . .
C21_4 C 0.20820(10) 0.36146(10) 0.71738(11) 0.0243(4) Uani 1 1 d . . . . .
C22_4 C 0.09774(10) 0.31455(10) 0.68998(12) 0.0254(5) Uani 1 1 d . . . . .
H22A_4 H 0.095410 0.300862 0.643879 0.030 Uiso 1 1 calc R U . . .
H22B_4 H 0.114782 0.275498 0.713211 0.030 Uiso 1 1 calc R U . . .
C23_4 C 0.03692(10) 0.49083(10) 0.65545(11) 0.0259(5) Uani 1 1 d . . . . .
H23A_4 H 0.022171 0.538505 0.659962 0.031 Uiso 1 1 calc R U . . .
H23B_4 H 0.031943 0.476303 0.610215 0.031 Uiso 1 1 calc R U . . .
C24_4 C -0.01874(10) 0.38037(10) 0.69179(10) 0.0204(4) Uani 1 1 d . . . . .
H24_4 H -0.014568 0.370982 0.643215 0.025 Uiso 1 1 calc R U . . .
C26_4 C -0.07243(11) 0.48163(11) 0.73710(11) 0.0265(5) Uani 1 1 d . . . . .
C27_4 C -0.13764(11) 0.26809(11) 0.80618(12) 0.0293(5) Uani 1 1 d . . . . .
H27A_4 H -0.157528 0.248396 0.769231 0.044 Uiso 1 1 calc R U . . .
H27B_4 H -0.116848 0.231280 0.829675 0.044 Uiso 1 1 calc R U . . .
C28_4 C 0.15307(10) 0.54023(10) 0.65612(10) 0.0240(4) Uani 1 1 d . . . . .
C29_4 C -0.01204(11) 0.29160(10) 0.76945(11) 0.0249(5) Uani 1 1 d . . . . .
C30_4 C 0.15279(10) 0.42280(10) 0.63915(11) 0.0224(4) Uani 1 1 d . . . . .
H30_4 H 0.142671 0.407303 0.595283 0.027 Uiso 1 1 calc R U . . .
C25_4 C -0.09414(10) 0.36576(10) 0.72937(10) 0.0233(4) Uani 1 1 d . . . . .
H25_4 H -0.124684 0.349219 0.698260 0.028 Uiso 1 1 calc R U . . .
C1_5 C 1.44113(11) 0.89641(11) 0.46500(13) 0.0329(5) Uani 1 1 d . . . . .
H1A_5 H 1.443782 0.914779 0.509421 0.049 Uiso 1 1 calc R U . . .
H1B_5 H 1.482459 0.866269 0.452126 0.049 Uiso 1 1 calc R U . . .
N1_5 N 1.37694(9) 0.85712(8) 0.46932(10) 0.0270(4) Uani 1 1 d . . . . .
O1_5 O 0.63858(12) 1.04394(11) 0.77927(10) 0.0490(6) Uani 1 1 d . . . . .
C2_5 C 1.37147(11) 0.80299(10) 0.42075(12) 0.0279(5) Uani 1 1 d . . . . .
H2_5 H 1.414371 0.773240 0.413705 0.033 Uiso 1 1 calc R U . . .
N2_5 N 1.28715(9) 0.79632(8) 0.52090(9) 0.0249(4) Uani 1 1 d . . . . .
O2_5 O 0.57782(9) 0.96259(8) 0.50346(9) 0.0335(4) Uani 1 1 d . . . . .
C3_5 C 1.30534(10) 0.76460(9) 0.45515(11) 0.0244(4) Uani 1 1 d . . . . .
H3_5 H 1.315928 0.715742 0.458857 0.029 Uiso 1 1 calc R U . . .
N3_5 N 1.35253(10) 0.82578(9) 0.35773(10) 0.0282(4) Uani 1 1 d . . . . .
O3_5 O 0.64866(9) 0.78922(9) 0.53125(8) 0.0328(4) Uani 1 1 d . . . . .
C4_5 C 1.28512(11) 0.80777(10) 0.35046(11) 0.0262(5) Uani 1 1 d . . . . .
N4_5 N 1.25361(9) 0.77804(9) 0.41027(9) 0.0245(4) Uani 1 1 d . . . . .
O4_5 O 0.70579(12) 0.87903(14) 0.80469(11) 0.0630(7) Uani 1 1 d . . . . .
C5_5 C 1.33331(11) 0.84694(10) 0.52953(11) 0.0279(5) Uani 1 1 d . . . . .
N5_5 N 1.13988(9) 0.73652(8) 0.46464(8) 0.0219(4) Uani 1 1 d . . . . .
O5_5 O 0.89967(10) 0.79622(13) 0.75948(11) 0.0668(6) Uani 1 1 d . . . . .
C6_5 C 1.24962(11) 0.75999(11) 0.57805(11) 0.0275(5) Uani 1 1 d . . . . .
H6A_5 H 1.254736 0.783604 0.619398 0.033 Uiso 1 1 calc R U . . .
H6B_5 H 1.271423 0.714872 0.579707 0.033 Uiso 1 1 calc R U . . .
N6_5 N 1.17436(9) 0.75358(9) 0.57535(9) 0.0253(4) Uani 1 1 d . . . . .
O6_5 O 0.82596(8) 0.69624(9) 0.48765(8) 0.0298(4) Uani 1 1 d . . . . .
C7_5 C 1.19702(11) 0.73100(11) 0.40722(11) 0.0263(5) Uani 1 1 d . . . . .
H7A_5 H 1.217011 0.684901 0.405002 0.032 Uiso 1 1 calc R U . . .
H7B_5 H 1.177417 0.739338 0.366003 0.032 Uiso 1 1 calc R U . . .
N7_5 N 1.02975(8) 0.70739(8) 0.51317(8) 0.0197(3) Uani 1 1 d . . . . .
O7_5 O 1.04950(8) 0.73643(7) 0.39963(7) 0.0266(3) Uani 1 1 d . . . . .
C8_5 C 1.15004(10) 0.70712(9) 0.52909(10) 0.0210(4) Uani 1 1 d . . . . .
H8_5 H 1.180612 0.665818 0.522692 0.025 Uiso 1 1 calc R U . . .
N8_5 N 1.06183(9) 0.73451(9) 0.62295(8) 0.0232(4) Uani 1 1 d . . . . .
O8_5 O 1.13436(9) 0.79104(9) 0.68495(9) 0.0380(4) Uani 1 1 d . . . . .
C9_5 C 1.07343(10) 0.69085(9) 0.56382(9) 0.0197(4) Uani 1 1 d . . . . .
H9_5 H 1.069954 0.642761 0.576688 0.024 Uiso 1 1 calc R U . . .
N9_5 N 0.90710(8) 0.68967(9) 0.56166(8) 0.0216(4) Uani 1 1 d . . . . .
O9_5 O 1.25655(9) 0.81650(9) 0.30052(8) 0.0329(4) Uani 1 1 d . . . . .
C10_5 C 1.12450(11) 0.76291(10) 0.63293(11) 0.0273(5) Uani 1 1 d . . . . .
N10_5 N 0.93679(9) 0.72333(9) 0.67028(9) 0.0261(4) Uani 1 1 d . . . . .
O10_5 O 1.33470(9) 0.87752(8) 0.58187(8) 0.0362(4) Uani 1 1 d . . . . .
C11_5 C 1.07083(10) 0.72768(9) 0.45306(10) 0.0202(4) Uani 1 1 d . . . . .
N11_5 N 0.79148(9) 0.69066(9) 0.60351(9) 0.0248(4) Uani 1 1 d . . . . .
C12_5 C 0.96654(9) 0.66873(10) 0.51096(10) 0.0222(4) Uani 1 1 d . . . . .
H12A_5 H 0.952857 0.673810 0.466530 0.027 Uiso 1 1 calc R U . . .
H12B_5 H 0.977720 0.620897 0.517334 0.027 Uiso 1 1 calc R U . . .
N12_5 N 0.82053(11) 0.73459(14) 0.70893(11) 0.0462(6) Uani 1 1 d . . . . .
C13_5 C 1.01008(11) 0.71594(11) 0.68179(10) 0.0258(5) Uani 1 1 d . . . . .
H13A_5 H 1.019471 0.669042 0.693772 0.031 Uiso 1 1 calc R U . . .
H13B_5 H 1.016275 0.744366 0.719805 0.031 Uiso 1 1 calc R U . . .
N13_5 N 0.67255(9) 0.74347(10) 0.63161(9) 0.0274(4) Uani 1 1 d . . . . .
C14_5 C 0.90541(10) 0.67294(10) 0.63276(10) 0.0233(4) Uani 1 1 d . . . . .
H14_5 H 0.925666 0.627238 0.638477 0.028 Uiso 1 1 calc R U . . .
N14_5 N 0.70245(11) 0.78638(14) 0.73588(11) 0.0458(6) Uani 1 1 d . . . . .
C15_5 C 0.82505(11) 0.67790(12) 0.66209(12) 0.0303(5) Uani 1 1 d . . . . .
H15_5 H 0.808618 0.635837 0.685204 0.036 Uiso 1 1 calc R U . . .
N15_5 N 0.59514(9) 0.83069(9) 0.63570(9) 0.0260(4) Uani 1 1 d . . . . .
C16_5 C 0.83948(10) 0.69284(10) 0.54535(11) 0.0229(4) Uani 1 1 d . . . . .
N16_5 N 0.61147(11) 0.85976(10) 0.74977(10) 0.0341(5) Uani 1 1 d . . . . .
C17_5 C 0.88703(13) 0.75530(15) 0.71767(13) 0.0417(6) Uani 1 1 d . . . . .
N17_5 N 0.54113(10) 0.94136(9) 0.61695(11) 0.0301(5) Uani 1 1 d . . . . .
C18_5 C 0.71517(11) 0.68507(11) 0.60384(12) 0.0287(5) Uani 1 1 d . . . . .
H18A_5 H 0.707260 0.678064 0.557707 0.034 Uiso 1 1 calc R U . . .
H18B_5 H 0.698846 0.645166 0.629838 0.034 Uiso 1 1 calc R U . . .
N18_5 N 0.56960(12) 0.97345(10) 0.72648(11) 0.0372(5) Uani 1 1 d . . . . .
C19_5 C 0.75865(14) 0.7466(2) 0.76077(14) 0.0563(9) Uani 1 1 d . . . . .
H19A_5 H 0.773073 0.770522 0.798429 0.068 Uiso 1 1 calc R U . . .
H19B_5 H 0.740054 0.703250 0.777419 0.068 Uiso 1 1 calc R U . . .
N19_5 N 0.55601(10) 1.04815(9) 0.58306(10) 0.0296(4) Uani 1 1 d . . . . .
C20_5 C 0.67600(14) 0.84566(16) 0.76769(13) 0.0433(7) Uani 1 1 d . . . . .
N20_5 N 0.57876(11) 1.08057(10) 0.69417(11) 0.0344(5) Uani 1 1 d . . . . .
C21_5 C 0.64944(11) 0.75348(12) 0.70289(11) 0.0294(5) Uani 1 1 d . . . . .
H21_5 H 0.632276 0.711653 0.726012 0.035 Uiso 1 1 calc R U . . .
C22_5 C 0.59022(11) 0.80956(11) 0.70612(12) 0.0285(5) Uani 1 1 d . . . . .
H22_5 H 0.543092 0.792169 0.724036 0.034 Uiso 1 1 calc R U . . .
C23_5 C 0.63967(10) 0.78777(11) 0.59281(12) 0.0265(5) Uani 1 1 d . . . . .
C24_5 C 0.53713(11) 0.86812(10) 0.61204(13) 0.0303(5) Uani 1 1 d . . . . .
H24A_5 H 0.536820 0.856072 0.565120 0.036 Uiso 1 1 calc R U . . .
H24B_5 H 0.492365 0.854126 0.638195 0.036 Uiso 1 1 calc R U . . .
C25_5 C 0.52052(12) 0.97968(11) 0.67881(14) 0.0339(6) Uani 1 1 d . . . . .
H25_5 H 0.471503 0.970639 0.700077 0.041 Uiso 1 1 calc R U . . .
C26_5 C 0.52843(11) 1.05516(11) 0.65415(13) 0.0316(5) Uani 1 1 d . . . . .
H26_5 H 0.482821 1.080855 0.662206 0.038 Uiso 1 1 calc R U . . .
C27_5 C 0.56034(10) 0.98174(10) 0.56192(12) 0.0279(5) Uani 1 1 d . . . . .
C28_5 C 0.59529(12) 1.15170(11) 0.69817(13) 0.0334(6) Uani 1 1 d . . . . .
H28A_5 H 0.551711 1.179032 0.699416 0.050 Uiso 1 1 calc R U . . .
H28B_5 H 0.613101 1.159426 0.740182 0.050 Uiso 1 1 calc R U . . .
C29_5 C 0.59982(13) 1.03386(12) 0.73822(12) 0.0346(6) Uani 1 1 d . . . . .
C30_5 C 0.56802(16) 0.91837(13) 0.77523(13) 0.0407(7) Uani 1 1 d . . . . .
H30A_5 H 0.584401 0.934940 0.815473 0.049 Uiso 1 1 calc R U . . .
H30B_5 H 0.519096 0.904631 0.788362 0.049 Uiso 1 1 calc R U . . .
S1_6 S 0.12953(3) 0.52475(2) 0.44768(3) 0.02403(11) Uani 1 1 d . . . . .
C1_6 C 0.43070(14) 0.60588(16) 0.35112(13) 0.0421(7) Uani 1 1 d . . . . .
F1_6 F 0.48513(11) 0.56680(14) 0.33823(11) 0.0976(7) Uani 1 1 d . U . . .
O1_6 O 0.36783(17) 0.56381(16) 0.25750(16) 0.1018(10) Uani 1 1 d . . . . .
S2_6 S 0.38681(3) 0.62708(4) 0.28034(3) 0.03931(16) Uani 1 1 d . . . . .
C2_6 C 0.53246(13) 0.61649(12) 0.53162(12) 0.0330(5) Uani 1 1 d . . . . .
O2_6 O 0.4406(2) 0.6516(2) 0.23271(17) 0.1558(14) Uani 1 1 d . . . . .
F2_6 F 0.45578(18) 0.66039(16) 0.37390(15) 0.1676(10) Uani 1 1 d . U . . .
S3_6 S 0.47158(3) 0.68663(3) 0.56368(3) 0.03103(13) Uani 1 1 d . . . . .
C3_6 C 0.22533(12) 0.50856(12) 0.43933(12) 0.0315(5) Uani 1 1 d . . . . .
O3_6 O 0.32701(14) 0.66515(16) 0.30789(13) 0.1116(8) Uani 1 1 d . . . . .
F4_6 F 0.25694(8) 0.55977(9) 0.46519(11) 0.0605(5) Uani 1 1 d . U . . .
O4_6 O 0.12390(10) 0.58661(9) 0.41047(11) 0.0441(5) Uani 1 1 d . . . . .
F5_6 F 0.25507(10) 0.49883(12) 0.37640(9) 0.0648(6) Uani 1 1 d . U . . .
O5_6 O 0.10501(12) 0.46616(10) 0.41872(14) 0.0667(7) Uani 1 1 d . . . . .
F6_6 F 0.23965(9) 0.45239(8) 0.47355(9) 0.0515(4) Uani 1 1 d . U . . .
O6_6 O 0.10910(12) 0.53299(12) 0.51944(10) 0.0536(6) Uani 1 1 d . . . . .
F7_6 F 0.51844(10) 0.59027(11) 0.47518(9) 0.0663(6) Uani 1 1 d . U . . .
O7_6 O 0.48253(10) 0.73692(9) 0.51099(9) 0.0408(5) Uani 1 1 d . . . . .
F8_6 F 0.59958(9) 0.63516(10) 0.51696(13) 0.0709(7) Uani 1 1 d . U . . .
O8_6 O 0.40331(10) 0.65612(12) 0.57253(13) 0.0579(6) Uani 1 1 d . . . . .
F9_6 F 0.53067(15) 0.56680(10) 0.57588(11) 0.0821(8) Uani 1 1 d . U . . .
O10_6 O 0.58702(13) 0.76380(16) 0.39746(13) 0.0720(9) Uani 1 1 d . . . . .
O9_6 O 0.49700(13) 0.70469(11) 0.62464(10) 0.0513(6) Uani 1 1 d . . . . .
F3_6 F 0.39222(14) 0.5899(3) 0.40256(13) 0.1722(16) Uani 1 1 d . U . . .

loop_
_atom_site_aniso_label
_atom_site_aniso_U_11
_atom_site_aniso_U_22
_atom_site_aniso_U_33
_atom_site_aniso_U_23
_atom_site_aniso_U_13
_atom_site_aniso_U_12
Pt1_1 0.04457(5) 0.02273(4) 0.10456(9) 0.00328(5) -0.01870(6) 0.00317(4)
N1_1 0.0401(10) 0.0319(9) 0.0835(14) -0.0050(10) -0.0141(10) 0.0123(8)
C1_1 0.0418(12) 0.0458(14) 0.0985(19) -0.0069(14) -0.0195(13) 0.0081(11)
C2_1 0.0406(13) 0.0622(17) 0.1124(19) -0.0189(17) -0.0195(14) 0.0050(13)
C3_1 0.0478(14) 0.0686(17) 0.1133(19) -0.0303(17) -0.0159(15) 0.0159(14)
C4_1 0.0529(14) 0.0470(14) 0.1014(19) -0.0221(14) -0.0142(14) 0.0145(12)
C5_1 0.0546(13) 0.0395(12) 0.0924(16) -0.0161(13) -0.0196(12) 0.0162(11)
N2_1 0.0306(7) 0.0051(5) 0.0792(11) 0.0049(7) -0.0221(7) 0.0030(5)
C6_1 0.0584(13) 0.0324(11) 0.0906(16) -0.0152(12) -0.0145(13) 0.0103(11)
C7_1 0.0702(16) 0.0556(16) 0.0977(18) -0.0239(15) -0.0240(15) 0.0081(14)
C8_1 0.0701(16) 0.0527(16) 0.115(2) -0.0204(16) -0.0305(15) 0.0035(14)
C9_1 0.0752(16) 0.0348(12) 0.1017(17) -0.0136(13) -0.0406(13) 0.0122(12)
C10_1 0.0562(13) 0.0261(10) 0.1121(16) -0.0027(13) -0.0259(13) 0.0057(10)
C11_1 0.0560(13) 0.0172(9) 0.1211(17) 0.0098(12) -0.0273(13) -0.0004(10)
C12_1 0.0621(16) 0.0429(15) 0.144(2) 0.0136(18) -0.0200(17) -0.0065(14)
C13_1 0.0724(19) 0.0496(16) 0.160(2) 0.0290(19) -0.0075(18) -0.0068(16)
C14_1 0.0763(18) 0.0375(14) 0.162(2) 0.0307(17) -0.0137(19) -0.0060(14)
C15_1 0.0718(17) 0.0405(14) 0.155(2) 0.0340(17) -0.0031(19) 0.0020(14)
N3_1 0.0624(14) 0.0279(10) 0.1358(18) 0.0230(13) -0.0124(14) 0.0035(10)
C16_1 0.107(2) 0.0588(17) 0.1008(18) 0.0184(17) -0.0188(18) 0.0144(18)
C17_1 0.157(3) 0.134(3) 0.123(2) 0.015(2) -0.035(2) 0.007(3)
C18_1 0.195(2) 0.183(3) 0.158(2) -0.002(3) -0.042(3) -0.003(3)
N4_1 0.213(3) 0.167(3) 0.163(3) -0.023(3) -0.069(3) -0.013(3)
C19_1 0.298(8) 0.254(8) 0.171(3) -0.007(5) -0.095(4) -0.001(7)
C20_1 0.288(8) 0.215(4) 0.260(6) 0.054(4) -0.074(7) -0.007(5)
C21_1 0.203(5) 0.206(5) 0.251(7) -0.029(5) -0.073(5) 0.004(4)
Pt2A_2 0.06743(15) 0.1097(2) 0.06582(14) -0.03187(14) -0.02433(12) 0.00920(16)
N1A_2 0.0922(13) 0.1120(13) 0.0796(14) -0.0034(13) -0.0356(13) -0.0155(13)
C1A_2 0.0958(13) 0.1118(13) 0.0865(13) 0.0000(13) -0.0322(12) -0.0149(13)
C2A_2 0.0960(15) 0.1102(14) 0.0884(15) 0.0006(14) -0.0359(14) -0.0212(14)
C3A_2 0.0931(16) 0.1148(16) 0.0877(16) -0.0022(16) -0.0350(15) -0.0178(16)
C4A_2 0.0956(17) 0.1103(17) 0.0837(17) -0.0032(17) -0.0353(16) -0.0204(17)
C5A_2 0.0896(15) 0.0965(14) 0.0657(15) -0.0074(14) -0.0403(13) -0.0224(14)
N2A_2 0.0972(14) 0.0870(13) 0.0614(14) -0.0087(13) -0.0238(13) -0.0111(13)
C6A_2 0.0972(15) 0.0820(14) 0.0675(15) -0.0085(15) -0.0300(14) -0.0100(14)
C7A_2 0.1042(16) 0.0881(16) 0.0694(16) -0.0128(16) -0.0320(15) -0.0013(15)
C8A_2 0.1064(17) 0.0872(17) 0.0695(17) -0.0176(17) -0.0276(16) -0.0031(17)
C9A_2 0.1007(17) 0.0911(16) 0.0599(17) -0.0142(16) -0.0257(16) -0.0039(16)
C10A_2 0.0955(15) 0.0855(14) 0.0478(14) -0.0127(14) -0.0264(14) -0.0066(14)
C11A_2 0.0970(13) 0.0849(13) 0.0488(13) -0.0108(13) -0.0347(12) -0.0149(13)
C12A_2 0.1075(14) 0.0952(14) 0.0571(14) -0.0037(14) -0.0349(14) -0.0138(14)
C13A_2 0.1072(15) 0.0986(15) 0.0589(15) -0.0049(15) -0.0359(14) -0.0160(15)
C14A_2 0.1127(17) 0.0987(17) 0.0631(17) -0.0058(17) -0.0336(16) -0.0130(16)
C15A_2 0.1054(14) 0.0914(13) 0.0593(13) -0.0022(13) -0.0385(13) -0.0122(13)
N3A_2 0.1019(11) 0.0759(11) 0.0405(10) -0.0072(11) -0.0522(10) -0.0087(11)
C16A_2 0.1051(15) 0.1102(15) 0.0870(16) -0.0043(15) -0.0296(15) -0.0019(14)
C17A_2 0.1149(17) 0.1189(16) 0.0995(17) -0.0010(16) -0.0252(16) 0.0002(15)
C18A_2 0.129(2) 0.138(2) 0.125(2) 0.000(2) -0.021(2) 0.004(2)
N4A_2 0.161(3) 0.163(3) 0.153(3) -0.017(3) -0.017(3) 0.007(3)
C19A_2 0.303(7) 0.228(5) 0.319(10) -0.006(6) -0.042(7) 0.085(4)
C20A_2 0.238(7) 0.263(6) 0.219(7) 0.005(5) 0.030(6) -0.055(5)
C21A_2 0.224(4) 0.269(9) 0.257(8) -0.015(7) -0.089(4) -0.036(5)
Pt2B_2 0.0713(2) 0.05430(19) 0.03791(15) -0.00330(15) -0.01874(14) -0.00738(17)
N1B_2 0.0868(14) 0.0997(14) 0.0731(15) -0.0026(14) -0.0403(14) -0.0191(14)
C1B_2 0.0931(14) 0.1066(15) 0.0818(15) -0.0024(15) -0.0352(14) -0.0205(15)
C2B_2 0.0935(16) 0.1101(17) 0.0862(17) -0.0024(17) -0.0350(16) -0.0167(16)
C3B_2 0.0916(17) 0.1105(16) 0.0884(17) 0.0024(16) -0.0346(17) -0.0166(16)
C4B_2 0.0915(13) 0.1090(13) 0.0840(14) 0.0011(13) -0.0363(13) -0.0153(13)
C5B_2 0.0906(14) 0.1069(14) 0.0778(14) 0.0013(14) -0.0350(14) -0.0136(13)
N2B_2 0.0889(14) 0.0794(14) 0.0622(15) -0.0035(14) -0.0307(14) -0.0112(14)
C6B_2 0.0906(13) 0.0997(13) 0.0710(13) -0.0031(13) -0.0354(13) -0.0111(13)
C7B_2 0.1019(16) 0.1063(15) 0.0822(16) -0.0012(15) -0.0331(16) -0.0062(15)
C8B_2 0.1041(14) 0.1044(14) 0.0809(14) 0.0003(14) -0.0333(14) -0.0055(14)
C9B_2 0.0999(15) 0.0884(15) 0.0622(16) -0.0021(15) -0.0422(15) -0.0107(15)
C10B_2 0.0832(12) 0.0686(12) 0.0394(12) -0.0026(12) -0.0479(11) -0.0226(12)
C11B_2 0.1013(13) 0.0831(13) 0.0507(13) -0.0057(13) -0.0364(12) -0.0147(12)
C12B_2 0.1042(12) 0.0880(12) 0.0558(12) -0.0041(12) -0.0374(12) -0.0147(12)
C13B_2 0.1009(17) 0.0899(17) 0.0487(17) -0.0046(17) -0.0341(17) -0.0213(17)
C14B_2 0.0992(19) 0.0910(18) 0.0486(19) -0.0098(19) -0.0319(18) -0.0144(18)
C15B_2 0.0956(17) 0.0827(18) 0.0509(17) -0.0108(17) -0.0332(17) -0.0131(17)
N3B_2 0.0935(13) 0.0810(13) 0.0467(14) -0.0093(13) -0.0296(13) -0.0138(13)
C16B_2 0.0986(16) 0.0812(14) 0.0656(16) -0.0095(15) -0.0277(16) -0.0028(15)
C17B_2 0.1088(16) 0.0882(15) 0.0770(16) -0.0097(16) -0.0237(16) -0.0010(15)
C18B_2 0.113(2) 0.097(2) 0.087(2) -0.007(2) -0.027(2) 0.0004(19)
N4B_2 0.127(3) 0.101(3) 0.102(3) -0.003(3) -0.029(3) 0.000(3)
C19B_2 0.181(6) 0.126(5) 0.158(9) 0.007(6) -0.042(6) 0.031(4)
C20B_2 0.133(4) 0.129(9) 0.148(6) 0.015(7) -0.039(3) -0.041(5)
C21B_2 0.158(9) 0.123(8) 0.107(4) 0.013(5) 0.012(5) -0.026(7)
Pt2C_2 0.1170(5) 0.0711(4) 0.0453(3) 0.0214(3) -0.0356(3) -0.0368(4)
N1C_2 0.0908(13) 0.1007(13) 0.0730(13) -0.0015(13) -0.0345(13) -0.0158(12)
C1C_2 0.0917(12) 0.1062(12) 0.0798(13) -0.0013(13) -0.0364(12) -0.0183(12)
C2C_2 0.0937(14) 0.1095(14) 0.0853(14) -0.0007(14) -0.0343(14) -0.0185(14)
C3C_2 0.0951(18) 0.1116(17) 0.0882(19) 0.0010(18) -0.0333(18) -0.0158(17)
C4C_2 0.0969(19) 0.1108(19) 0.087(2) 0.000(2) -0.032(2) -0.0135(19)
C5C_2 0.0964(14) 0.1081(14) 0.0820(14) -0.0017(14) -0.0339(14) -0.0121(13)
N2C_2 0.0957(12) 0.0937(12) 0.0620(13) -0.0006(13) -0.0391(13) -0.0141(12)
C6C_2 0.1024(15) 0.1075(15) 0.0824(16) -0.0025(15) -0.0325(16) -0.0083(15)
C7C_2 0.1104(17) 0.1149(16) 0.0935(17) -0.0010(17) -0.0298(17) -0.0022(16)
C8C_2 0.1127(19) 0.1166(19) 0.096(2) 0.000(2) -0.028(2) -0.0023(19)
C9C_2 0.107(2) 0.101(2) 0.077(2) -0.002(2) -0.035(2) -0.005(2)
C10C_2 0.1007(15) 0.0895(15) 0.0598(16) -0.0023(16) -0.0417(16) -0.0116(14)
C11C_2 0.1016(14) 0.0870(14) 0.0547(14) -0.0023(14) -0.0418(14) -0.0133(13)
C12C_2 0.1084(17) 0.0940(18) 0.0592(18) -0.0051(18) -0.0364(18) -0.0149(17)
C13C_2 0.1088(19) 0.0952(19) 0.061(2) -0.005(2) -0.035(2) -0.0142(19)
C14C_2 0.1048(17) 0.0933(16) 0.0557(17) -0.0031(17) -0.0333(17) -0.0152(16)
C15C_2 0.1025(13) 0.0900(14) 0.0512(14) -0.0066(14) -0.0341(13) -0.0148(13)
N3C_2 0.1014(13) 0.0844(13) 0.0505(14) -0.0027(13) -0.0386(13) -0.0173(13)
C16C_2 0.0926(15) 0.0818(14) 0.0560(15) -0.0102(15) -0.0274(15) -0.0109(14)
C17C_2 0.0976(14) 0.0847(14) 0.0633(14) -0.0098(14) -0.0258(14) -0.0066(14)
C18C_2 0.1056(17) 0.0885(16) 0.0753(17) -0.0092(15) -0.0275(17) -0.0019(17)
N4C_2 0.112(2) 0.093(2) 0.084(2) -0.0083(19) -0.0236(19) -0.001(2)
C19C_2 0.115(9) 0.092(5) 0.121(7) 0.005(4) -0.023(6) 0.001(6)
C20C_2 0.108(2) 0.095(3) 0.088(3) -0.006(3) -0.021(2) -0.002(3)
C21C_2 0.119(5) 0.141(10) 0.124(7) 0.002(6) -0.004(4) 0.007(7)
C1_4 0.0226(9) 0.0398(11) 0.0349(10) 0.0125(9) 0.0047(8) 0.0093(8)
N1_4 0.0223(7) 0.0356(9) 0.0251(8) 0.0065(7) 0.0004(6) 0.0047(7)
O1_4 0.0403(8) 0.0254(7) 0.0403(8) -0.0052(7) 0.0005(7) 0.0050(7)
C2_4 0.0241(8) 0.0388(10) 0.0206(8) 0.0047(8) 0.0011(7) 0.0042(8)
N2_4 0.0281(8) 0.0405(9) 0.0197(7) 0.0054(7) -0.0004(6) 0.0045(7)
O2_4 0.0272(7) 0.0266(7) 0.0423(8) 0.0079(6) -0.0062(6) 0.0018(6)
C3_4 0.0242(9) 0.0470(12) 0.0187(8) 0.0048(8) 0.0000(7) 0.0041(9)
N3_4 0.0252(8) 0.0394(9) 0.0263(8) 0.0057(7) 0.0056(7) 0.0092(7)
O3_4 0.0278(6) 0.0199(6) 0.0486(8) 0.0023(6) -0.0143(6) 0.0020(5)
C4_4 0.0264(9) 0.0465(12) 0.0282(10) 0.0052(9) 0.0020(8) 0.0121(9)
N4_4 0.0261(8) 0.0488(10) 0.0222(8) 0.0074(8) 0.0041(7) 0.0126(8)
O4_4 0.0307(7) 0.0290(7) 0.0445(8) 0.0138(6) -0.0124(6) -0.0037(6)
C5_4 0.0289(9) 0.0342(10) 0.0292(9) 0.0004(8) -0.0048(8) 0.0008(8)
N5_4 0.0352(9) 0.0404(10) 0.0195(7) 0.0024(7) -0.0010(7) 0.0076(8)
O5_4 0.0356(8) 0.0334(8) 0.0318(7) 0.0035(6) -0.0067(6) 0.0043(6)
C6_4 0.0400(11) 0.0375(11) 0.0223(9) 0.0042(9) 0.0048(9) 0.0002(10)
N6_4 0.0267(8) 0.0495(10) 0.0171(7) 0.0059(7) 0.0012(6) 0.0111(8)
O6_4 0.0405(8) 0.0390(8) 0.0439(8) 0.0194(7) -0.0136(7) -0.0038(7)
C7_4 0.0262(9) 0.0467(12) 0.0157(8) 0.0011(8) -0.0034(7) 0.0005(9)
N7_4 0.0367(9) 0.0418(10) 0.0160(7) 0.0005(7) -0.0057(6) 0.0016(8)
O7_4 0.0480(9) 0.0486(10) 0.0310(8) 0.0094(7) -0.0065(7) 0.0112(8)
C8_4 0.0263(9) 0.0647(14) 0.0186(8) 0.0133(9) 0.0027(7) 0.0180(9)
N8_4 0.0312(8) 0.0399(9) 0.0180(7) 0.0011(7) -0.0032(6) 0.0017(8)
O8_4 0.0298(7) 0.0458(9) 0.0383(8) 0.0118(7) -0.0020(7) 0.0067(7)
C9_4 0.0158(7) 0.0519(12) 0.0238(9) 0.0090(9) -0.0012(7) 0.0045(8)
N9_4 0.0269(7) 0.0311(8) 0.0258(7) 0.0049(7) -0.0109(6) -0.0016(7)
O9_4 0.0433(9) 0.0450(9) 0.0463(10) 0.0022(8) 0.0074(8) 0.0169(8)
C11_4 0.0230(8) 0.0431(11) 0.0187(8) 0.0014(8) -0.0028(7) -0.0031(8)
N11_4 0.0233(7) 0.0257(7) 0.0273(7) 0.0061(6) -0.0088(6) -0.0028(6)
C10_4 0.0249(8) 0.0432(11) 0.0263(9) -0.0024(9) -0.0095(7) 0.0080(8)
N10_4 0.0326(8) 0.0281(8) 0.0212(7) 0.0032(6) -0.0104(6) -0.0039(7)
O10_4 0.0420(9) 0.0458(9) 0.0348(8) 0.0127(7) -0.0047(7) 0.0113(7)
C12_4 0.0348(10) 0.0374(11) 0.0224(9) 0.0043(8) -0.0030(8) -0.0012(9)
N12_4 0.0252(7) 0.0262(7) 0.0364(8) 0.0103(7) -0.0152(6) -0.0049(6)
C13_4 0.0398(10) 0.0312(9) 0.0189(8) 0.0029(7) -0.0059(8) -0.0087(8)
N13_4 0.0208(7) 0.0200(7) 0.0370(8) 0.0079(6) -0.0097(6) -0.0030(6)
C14_4 0.0209(7) 0.0312(9) 0.0194(8) 0.0029(7) -0.0039(6) -0.0041(7)
N14_4 0.0175(6) 0.0200(7) 0.0352(8) 0.0040(6) -0.0091(6) -0.0007(6)
C15_4 0.0222(8) 0.0332(10) 0.0302(9) 0.0080(8) -0.0060(7) 0.0032(8)
N15_4 0.0173(6) 0.0187(7) 0.0361(8) 0.0045(6) -0.0093(6) 0.0013(5)
C16_4 0.0213(7) 0.0264(8) 0.0235(8) 0.0022(7) -0.0087(6) -0.0042(7)
N16_4 0.0141(6) 0.0188(7) 0.0404(9) 0.0066(6) -0.0072(6) -0.0005(5)
C17_4 0.0250(8) 0.0307(9) 0.0208(8) 0.0071(7) -0.0016(7) -0.0052(7)
N17_4 0.0202(6) 0.0198(7) 0.0295(7) 0.0013(6) -0.0060(6) 0.0018(6)
C18_4 0.0184(7) 0.0227(8) 0.0486(11) 0.0039(8) -0.0136(7) -0.0008(7)
N18_4 0.0229(7) 0.0238(7) 0.0302(8) -0.0007(7) 0.0013(7) 0.0055(6)
C19_4 0.0175(7) 0.0214(8) 0.0285(8) 0.0039(7) -0.0049(6) -0.0001(6)
N19_4 0.0213(7) 0.0269(8) 0.0296(8) 0.0031(7) -0.0025(6) -0.0007(6)
C20_4 0.0255(8) 0.0244(8) 0.0315(8) 0.0112(7) -0.0143(6) -0.0086(7)
N20_4 0.0172(6) 0.0209(7) 0.0336(8) 0.0041(6) -0.0029(6) 0.0007(6)
C21_4 0.0201(7) 0.0206(8) 0.0326(9) 0.0031(7) -0.0061(7) 0.0002(7)
C22_4 0.0174(7) 0.0181(7) 0.0403(10) 0.0002(8) -0.0033(7) 0.0006(6)
C23_4 0.0176(7) 0.0230(8) 0.0378(10) 0.0064(8) -0.0071(7) 0.0014(7)
C24_4 0.0170(7) 0.0207(7) 0.0239(8) -0.0015(7) -0.0046(6) 0.0004(6)
C26_4 0.0246(8) 0.0267(9) 0.0277(9) -0.0014(8) -0.0038(7) 0.0046(7)
C27_4 0.0230(8) 0.0276(9) 0.0351(10) 0.0044(8) 0.0017(8) -0.0009(8)
C28_4 0.0224(7) 0.0217(8) 0.0306(8) 0.0057(7) -0.0119(6) -0.0024(6)
C29_4 0.0221(8) 0.0215(8) 0.0314(9) -0.0031(7) -0.0053(7) -0.0017(7)
C30_4 0.0182(7) 0.0187(7) 0.0310(9) 0.0022(7) -0.0063(6) 0.0007(6)
C25_4 0.0194(7) 0.0239(8) 0.0268(8) -0.0022(7) -0.0047(7) 0.0006(7)
C1_5 0.0267(8) 0.0231(8) 0.0534(12) 0.0080(9) -0.0188(8) -0.0076(7)
N1_5 0.0262(7) 0.0176(7) 0.0398(9) 0.0016(6) -0.0123(6) -0.0079(6)
O1_5 0.0648(12) 0.0491(10) 0.0344(8) -0.0028(8) -0.0098(8) -0.0115(9)
C2_5 0.0217(8) 0.0140(7) 0.0487(11) -0.0004(8) -0.0074(8) -0.0022(6)
N2_5 0.0279(7) 0.0193(7) 0.0304(7) 0.0018(6) -0.0119(6) -0.0073(6)
O2_5 0.0335(7) 0.0270(7) 0.0423(8) -0.0018(6) -0.0118(6) -0.0079(6)
C3_5 0.0238(8) 0.0144(7) 0.0365(9) 0.0017(7) -0.0090(7) -0.0035(6)
N3_5 0.0249(7) 0.0244(7) 0.0350(9) -0.0019(7) -0.0027(7) -0.0067(6)
O3_5 0.0277(7) 0.0373(8) 0.0327(7) 0.0026(7) -0.0031(6) 0.0000(6)
C4_5 0.0287(9) 0.0186(8) 0.0307(9) -0.0052(7) -0.0018(8) -0.0038(7)
N4_5 0.0241(7) 0.0215(7) 0.0287(8) -0.0016(6) -0.0056(6) -0.0069(6)
O4_5 0.0424(10) 0.0931(15) 0.0522(11) -0.0322(10) -0.0015(9) -0.0075(11)
C5_5 0.0316(8) 0.0176(8) 0.0388(9) 0.0068(7) -0.0174(7) -0.0058(7)
N5_5 0.0197(6) 0.0227(7) 0.0240(7) -0.0014(6) -0.0049(6) -0.0040(6)
O5_5 0.0359(8) 0.1004(14) 0.0669(10) -0.0582(9) -0.0210(8) 0.0249(9)
C6_5 0.0263(8) 0.0255(8) 0.0341(9) 0.0066(8) -0.0133(7) -0.0104(7)
N6_5 0.0257(7) 0.0239(7) 0.0279(7) -0.0036(6) -0.0080(6) -0.0067(6)
O6_5 0.0188(6) 0.0402(8) 0.0317(7) 0.0006(6) -0.0083(5) 0.0034(6)
C7_5 0.0258(8) 0.0259(8) 0.0272(9) -0.0065(7) -0.0024(7) -0.0096(7)
N7_5 0.0181(6) 0.0196(6) 0.0231(7) -0.0030(6) -0.0084(5) 0.0013(5)
O7_5 0.0310(6) 0.0240(6) 0.0274(6) 0.0033(5) -0.0127(5) -0.0015(5)
C8_5 0.0208(7) 0.0175(7) 0.0268(8) -0.0008(7) -0.0095(6) -0.0014(6)
N8_5 0.0237(7) 0.0232(7) 0.0242(7) -0.0051(6) -0.0082(6) 0.0014(6)
O8_5 0.0415(8) 0.0372(8) 0.0389(8) -0.0135(7) -0.0175(6) -0.0004(7)
C9_5 0.0207(7) 0.0155(7) 0.0241(8) -0.0009(6) -0.0076(6) 0.0011(6)
N9_5 0.0191(6) 0.0255(7) 0.0213(7) -0.0031(6) -0.0069(5) 0.0026(6)
O9_5 0.0349(7) 0.0352(8) 0.0295(7) 0.0000(6) -0.0059(6) -0.0103(6)
C10_5 0.0277(8) 0.0163(7) 0.0407(10) -0.0045(7) -0.0141(7) 0.0002(7)
N10_5 0.0238(7) 0.0277(8) 0.0272(7) -0.0088(6) -0.0070(6) 0.0072(6)
O10_5 0.0486(8) 0.0297(7) 0.0349(7) 0.0009(6) -0.0175(6) -0.0168(6)
C11_5 0.0210(7) 0.0142(7) 0.0264(8) -0.0014(6) -0.0071(6) -0.0004(6)
N11_5 0.0176(6) 0.0297(8) 0.0270(7) -0.0017(7) -0.0032(6) 0.0017(6)
C12_5 0.0148(7) 0.0230(8) 0.0295(8) -0.0077(7) -0.0058(6) 0.0009(6)
N12_5 0.0243(8) 0.0791(15) 0.0351(9) -0.0260(9) -0.0064(7) 0.0114(9)
C13_5 0.0255(8) 0.0294(9) 0.0241(8) -0.0032(7) -0.0098(7) 0.0059(7)
N13_5 0.0188(7) 0.0323(8) 0.0301(8) 0.0012(7) -0.0017(6) 0.0031(6)
C14_5 0.0249(8) 0.0217(8) 0.0252(8) -0.0009(7) -0.0100(6) 0.0027(7)
N14_5 0.0250(8) 0.0733(15) 0.0387(10) -0.0190(10) -0.0050(8) 0.0103(10)
C15_5 0.0219(8) 0.0373(10) 0.0316(10) 0.0010(9) -0.0046(7) 0.0004(8)
N15_5 0.0207(7) 0.0247(7) 0.0326(8) 0.0034(7) -0.0041(6) -0.0017(6)
C16_5 0.0165(7) 0.0199(8) 0.0330(9) -0.0020(7) -0.0067(6) 0.0043(6)
N16_5 0.0363(9) 0.0321(9) 0.0307(9) -0.0008(8) 0.0035(8) -0.0005(8)
C17_5 0.0289(10) 0.0558(13) 0.0412(11) -0.0213(10) -0.0108(9) 0.0165(10)
N17_5 0.0276(8) 0.0188(7) 0.0440(10) 0.0018(7) -0.0056(7) -0.0032(6)
C18_5 0.0191(8) 0.0293(9) 0.0381(10) -0.0033(8) -0.0058(7) -0.0008(7)
N18_5 0.0461(11) 0.0282(9) 0.0353(10) 0.0002(8) -0.0001(9) -0.0061(8)
C19_5 0.0301(11) 0.104(2) 0.0335(12) -0.0190(14) -0.0057(9) 0.0208(13)
N19_5 0.0283(7) 0.0177(7) 0.0449(9) 0.0034(7) -0.0114(7) -0.0063(6)
C20_5 0.0320(11) 0.0608(15) 0.0345(11) -0.0113(11) 0.0028(10) -0.0033(11)
N20_5 0.0339(9) 0.0254(8) 0.0434(10) 0.0010(8) -0.0034(8) -0.0091(7)
C21_5 0.0219(8) 0.0341(10) 0.0306(10) 0.0024(8) -0.0006(8) 0.0055(8)
C22_5 0.0206(8) 0.0253(9) 0.0370(10) 0.0058(8) 0.0030(8) -0.0018(7)
C23_5 0.0165(7) 0.0254(8) 0.0379(10) 0.0019(8) -0.0045(7) -0.0043(7)
C24_5 0.0216(8) 0.0187(8) 0.0526(12) 0.0019(8) -0.0115(8) -0.0038(7)
C25_5 0.0231(9) 0.0232(9) 0.0522(13) -0.0001(9) 0.0046(9) -0.0057(7)
C26_5 0.0202(8) 0.0207(8) 0.0530(13) -0.0015(9) -0.0030(9) -0.0029(7)
C27_5 0.0173(7) 0.0188(8) 0.0501(11) 0.0029(8) -0.0121(7) -0.0051(6)
C28_5 0.0301(10) 0.0268(9) 0.0403(11) -0.0095(9) 0.0044(9) -0.0083(8)
C29_5 0.0369(11) 0.0329(10) 0.0309(10) -0.0021(9) 0.0046(9) -0.0056(9)
C30_5 0.0523(14) 0.0318(11) 0.0318(11) 0.0003(9) 0.0117(11) 0.0014(10)
S1_6 0.02245(19) 0.01816(18) 0.0311(2) 0.00033(17) -0.00290(17) -0.00243(16)
C1_6 0.0343(11) 0.0574(15) 0.0339(11) -0.0034(11) -0.0063(9) 0.0141(11)
F1_6 0.0851(10) 0.1498(16) 0.0599(10) -0.0339(11) -0.0333(8) 0.0837(9)
O1_6 0.1071(18) 0.0859(17) 0.1288(18) -0.0504(14) -0.0690(13) 0.0098(15)
S2_6 0.0354(3) 0.0495(3) 0.0341(3) 0.0011(3) -0.0100(2) 0.0038(3)
C2_6 0.0345(10) 0.0335(10) 0.0326(10) 0.0082(9) -0.0087(8) -0.0090(8)
O2_6 0.098(2) 0.263(3) 0.1153(17) 0.1354(16) -0.0371(16) -0.063(2)
F2_6 0.255(2) 0.0875(17) 0.2094(17) -0.0591(14) -0.1908(11) 0.0416(16)
S3_6 0.0299(2) 0.0339(2) 0.0284(2) 0.0027(2) -0.00024(19) -0.0104(2)
C3_6 0.0306(9) 0.0315(10) 0.0314(10) 0.0030(8) -0.0036(8) 0.0047(8)
O3_6 0.1176(13) 0.1508(18) 0.0763(12) -0.0597(13) -0.0636(10) 0.1039(11)
F4_6 0.0341(7) 0.0506(9) 0.1029(13) -0.0055(9) -0.0294(7) -0.0037(7)
O4_6 0.0354(8) 0.0332(8) 0.0658(11) 0.0178(8) -0.0156(7) 0.0020(7)
F5_6 0.0483(9) 0.1014(14) 0.0362(8) 0.0076(9) 0.0130(7) 0.0278(9)
O5_6 0.0498(10) 0.0370(9) 0.1189(16) -0.0326(9) -0.0286(10) -0.0059(8)
F6_6 0.0604(9) 0.0397(7) 0.0541(9) 0.0062(7) -0.0135(7) 0.0256(6)
O6_6 0.0486(10) 0.0677(13) 0.0383(9) 0.0050(9) 0.0081(9) 0.0162(10)
F7_6 0.0649(10) 0.0828(12) 0.0554(9) -0.0289(8) -0.0268(7) 0.0253(9)
O7_6 0.0370(8) 0.0405(9) 0.0425(9) 0.0156(7) -0.0005(7) 0.0033(7)
F8_6 0.0284(7) 0.0542(10) 0.1307(18) -0.0036(11) -0.0150(9) 0.0009(7)
O8_6 0.0316(8) 0.0618(12) 0.0739(14) -0.0101(11) 0.0137(9) -0.0197(8)
F9_6 0.134(2) 0.0442(9) 0.0579(10) 0.0244(8) 0.0096(12) 0.0158(11)
O10_6 0.0476(12) 0.109(2) 0.0543(13) 0.0106(14) 0.0056(11) -0.0007(13)
O9_6 0.0712(13) 0.0492(10) 0.0348(9) -0.0032(8) -0.0113(9) -0.0112(10)
F3_6 0.0553(13) 0.393(5) 0.0670(12) 0.1023(17) -0.0080(11) -0.002(2)

loop_
_atom_type_symbol
_atom_type_description
_atom_type_scat_dispersion_real
_atom_type_scat_dispersion_imag
_atom_type_scat_source
C C 0.0033 0.0016 'International Tables Vol C Tables 4.2.6.8 and 6.1.1.4'
N N 0.0061 0.0033 'International Tables Vol C Tables 4.2.6.8 and 6.1.1.4'
O O 0.0106 0.0060 'International Tables Vol C Tables 4.2.6.8 and 6.1.1.4'
Pt Pt -1.7033 8.3905 'International Tables Vol C Tables 4.2.6.8 and 6.1.1.4'
S S 0.1246 0.1234 'International Tables Vol C Tables 4.2.6.8 and 6.1.1.4'
F F 0.0171 0.0103 'International Tables Vol C Tables 4.2.6.8 and 6.1.1.4'
H H 0.0000 0.0000 'International Tables Vol C Tables 4.2.6.8 and 6.1.1.4'

loop_
_geom_angle_atom_site_label_1
_geom_angle_atom_site_label_2
_geom_angle_atom_site_label_3
_geom_angle
_geom_angle_site_symmetry_1
_geom_angle_site_symmetry_3
C16_1 Pt1_1 N3_1 102.74(17) . .
C16_1 Pt1_1 N1_1 100.24(16) . .
N3_1 Pt1_1 N1_1 157.02(12) . .
C16_1 Pt1_1 N2_1 176.59(13) . .
N3_1 Pt1_1 N2_1 78.69(11) . .
N1_1 Pt1_1 N2_1 78.34(9) . .
C5_1 N1_1 C1_1 118.6(3) . .
C5_1 N1_1 Pt1_1 116.03(19) . .
C1_1 N1_1 Pt1_1 125.3(2) . .
N1_1 C1_1 C2_1 122.1(3) . .
N1_1 C1_1 H1_1 119.0 . .
C2_1 C1_1 H1_1 119.0 . .
C3_1 C2_1 C1_1 119.0(3) . .
C3_1 C2_1 H2_1 120.5 . .
C1_1 C2_1 H2_1 120.5 . .
C2_1 C3_1 C4_1 120.5(3) . .
C2_1 C3_1 H3_1 119.8 . .
C4_1 C3_1 H3_1 119.8 . .
C3_1 C4_1 C5_1 119.3(3) . .
C3_1 C4_1 H4_1 120.3 . .
C5_1 C4_1 H4_1 120.3 . .
N1_1 C5_1 C4_1 120.3(3) . .
N1_1 C5_1 C6_1 115.4(3) . .
C4_1 C5_1 C6_1 124.3(3) . .
C10_1 N2_1 C6_1 123.8(3) . .
C10_1 N2_1 Pt1_1 118.86(18) . .
C6_1 N2_1 Pt1_1 116.71(18) . .
N2_1 C6_1 C7_1 118.1(3) . .
N2_1 C6_1 C5_1 113.2(3) . .
C7_1 C6_1 C5_1 128.6(3) . .
C8_1 C7_1 C6_1 118.4(3) . .
C8_1 C7_1 H7_1 120.8 . .
C6_1 C7_1 H7_1 120.8 . .
C7_1 C8_1 C9_1 122.6(4) . .
C7_1 C8_1 H8_1 118.7 . .
C9_1 C8_1 H8_1 118.7 . .
C8_1 C9_1 C10_1 117.5(3) . .
C8_1 C9_1 H9_1 121.3 . .
C10_1 C9_1 H9_1 121.3 . .
N2_1 C10_1 C11_1 110.6(3) . .
N2_1 C10_1 C9_1 119.3(3) . .
C11_1 C10_1 C9_1 130.1(3) . .
N3_1 C11_1 C10_1 119.0(3) . .
N3_1 C11_1 C12_1 119.4(3) . .
C10_1 C11_1 C12_1 121.6(3) . .
C13_1 C12_1 C11_1 118.6(4) . .
C13_1 C12_1 H12_1 120.7 . .
C11_1 C12_1 H12_1 120.7 . .
C14_1 C13_1 C12_1 120.9(4) . .
C14_1 C13_1 H13_1 119.5 . .
C12_1 C13_1 H13_1 119.5 . .
C13_1 C14_1 C15_1 119.1(4) . .
C13_1 C14_1 H14_1 120.4 . .
C15_1 C14_1 H14_1 120.4 . .
N3_1 C15_1 C14_1 120.7(4) . .
N3_1 C15_1 H15_1 119.6 . .
C14_1 C15_1 H15_1 119.6 . .
C15_1 N3_1 C11_1 121.2(3) . .
C15_1 N3_1 Pt1_1 126.1(3) . .
C11_1 N3_1 Pt1_1 112.7(2) . .
C17_1 C16_1 Pt1_1 174.6(5) . .
C16_1 C17_1 C18_1 154.8(6) . .
N4_1 C18_1 C17_1 105.7(4) . .
N4_1 C18_1 H18A_1 110.6 . .
C17_1 C18_1 H18A_1 110.6 . .
N4_1 C18_1 H18B_1 110.6 . .
C17_1 C18_1 H18B_1 110.6 . .
H18A_1 C18_1 H18B_1 108.7 . .
C21_1 N4_1 C18_1 112.4(4) . .
C21_1 N4_1 C19_1 111.4(5) . .
C18_1 N4_1 C19_1 108.3(4) . .
C21_1 N4_1 C20_1 111.7(4) . .
C18_1 N4_1 C20_1 104.7(4) . .
C19_1 N4_1 C20_1 108.0(4) . .
N4_1 C19_1 H19A_1 109.5 . .
N4_1 C19_1 H19B_1 109.5 . .
H19A_1 C19_1 H19B_1 109.5 . .
N4_1 C19_1 H19C_1 109.5 . .
H19A_1 C19_1 H19C_1 109.5 . .
H19B_1 C19_1 H19C_1 109.5 . .
N4_1 C20_1 H20A_1 109.5 . .
N4_1 C20_1 H20B_1 109.5 . .
H20A_1 C20_1 H20B_1 109.5 . .
N4_1 C20_1 H20C_1 109.5 . .
H20A_1 C20_1 H20C_1 109.5 . .
H20B_1 C20_1 H20C_1 109.5 . .
N4_1 C21_1 H21A_1 109.5 . .
N4_1 C21_1 H21B_1 109.5 . .
H21A_1 C21_1 H21B_1 109.5 . .
N4_1 C21_1 H21C_1 109.5 . .
H21A_1 C21_1 H21C_1 109.5 . .
H21B_1 C21_1 H21C_1 109.5 . .
N3A_2 Pt2A_2 N2A_2 83.51(13) . .
N3A_2 Pt2A_2 N1A_2 162.96(14) . .
N2A_2 Pt2A_2 N1A_2 79.49(13) . .
N3A_2 Pt2A_2 C16A_2 98.6(2) . .
N2A_2 Pt2A_2 C16A_2 177.8(2) . .
N1A_2 Pt2A_2 C16A_2 98.4(2) . .
C1A_2 N1A_2 C5A_2 120.0 . .
C1A_2 N1A_2 Pt2A_2 127.56(16) . .
C5A_2 N1A_2 Pt2A_2 112.40(16) . .
N1A_2 C1A_2 C2A_2 120.0 . .
N1A_2 C1A_2 H1A_2 120.0 . .
C2A_2 C1A_2 H1A_2 120.0 . .
C3A_2 C2A_2 C1A_2 120.0 . .
C3A_2 C2A_2 H2A_2 120.0 . .
C1A_2 C2A_2 H2A_2 120.0 . .
C4A_2 C3A_2 C2A_2 120.0 . .
C4A_2 C3A_2 H3A_2 120.0 . .
C2A_2 C3A_2 H3A_2 120.0 . .
C3A_2 C4A_2 C5A_2 120.0 . .
C3A_2 C4A_2 H4A_2 120.0 . .
C5A_2 C4A_2 H4A_2 120.0 . .
C4A_2 C5A_2 N1A_2 120.0 . .
C4A_2 C5A_2 C6A_2 122.0(3) . .
N1A_2 C5A_2 C6A_2 117.9(3) . .
C6A_2 N2A_2 C10A_2 120.0 . .
C6A_2 N2A_2 Pt2A_2 119.93(15) . .
C10A_2 N2A_2 Pt2A_2 119.79(15) . .
N2A_2 C6A_2 C7A_2 120.0 . .
N2A_2 C6A_2 C5A_2 110.0(3) . .
C7A_2 C6A_2 C5A_2 129.5(3) . .
C8A_2 C7A_2 C6A_2 120.0 . .
C8A_2 C7A_2 H7A_2 120.0 . .
C6A_2 C7A_2 H7A_2 120.0 . .
C9A_2 C8A_2 C7A_2 120.0 . .
C9A_2 C8A_2 H8A_2 120.0 . .
C7A_2 C8A_2 H8A_2 120.0 . .
C8A_2 C9A_2 C10A_2 120.0 . .
C8A_2 C9A_2 H9A_2 120.0 . .
C10A_2 C9A_2 H9A_2 120.0 . .
C11A_2 C10A_2 C9A_2 140.3(2) . .
C11A_2 C10A_2 N2A_2 99.7(2) . .
C9A_2 C10A_2 N2A_2 120.0 . .
C10A_2 C11A_2 C12A_2 112.6(2) . .
C10A_2 C11A_2 N3A_2 127.4(2) . .
C12A_2 C11A_2 N3A_2 120.0 . .
C13A_2 C12A_2 C11A_2 120.0 . .
C13A_2 C12A_2 H12A_2 120.0 . .
C11A_2 C12A_2 H12A_2 120.0 . .
C12A_2 C13A_2 C14A_2 120.0 . .
C12A_2 C13A_2 H13A_2 120.0 . .
C14A_2 C13A_2 H13A_2 120.0 . .
C15A_2 C14A_2 C13A_2 120.0 . .
C15A_2 C14A_2 H14A_2 120.0 . .
C13A_2 C14A_2 H14A_2 120.0 . .
C14A_2 C15A_2 N3A_2 120.0 . .
C14A_2 C15A_2 H15A_2 120.0 . .
N3A_2 C15A_2 H15A_2 120.0 . .
C15A_2 N3A_2 C11A_2 120.0 . .
C15A_2 N3A_2 Pt2A_2 130.51(17) . .
C11A_2 N3A_2 Pt2A_2 109.35(17) . .
C17A_2 C16A_2 Pt2A_2 170.2(7) . .
C16A_2 C17A_2 C18A_2 152.0(9) . .
N4A_2 C18A_2 C17A_2 96.1(5) . .
N4A_2 C18A_2 H18A_2 112.5 . .
C17A_2 C18A_2 H18A_2 112.5 . .
N4A_2 C18A_2 H18B_2 112.5 . .
C17A_2 C18A_2 H18B_2 112.5 . .
H18A_2 C18A_2 H18B_2 110.1 . .
C18A_2 N4A_2 C20A_2 100.4(6) . .
C18A_2 N4A_2 C19A_2 108.1(7) . .
C20A_2 N4A_2 C19A_2 115.5(6) . .
C18A_2 N4A_2 C21A_2 108.0(6) . .
C20A_2 N4A_2 C21A_2 117.4(7) . .
C19A_2 N4A_2 C21A_2 106.7(7) . .
N4A_2 C19A_2 H19A_2 109.5 . .
N4A_2 C19A_2 H19B_2 109.5 . .
H19A_2 C19A_2 H19B_2 109.5 . .
N4A_2 C19A_2 H19C_2 109.5 . .
H19A_2 C19A_2 H19C_2 109.5 . .
H19B_2 C19A_2 H19C_2 109.5 . .
N4A_2 C20A_2 H20A_2 109.5 . .
N4A_2 C20A_2 H20B_2 109.5 . .
H20A_2 C20A_2 H20B_2 109.5 . .
N4A_2 C20A_2 H20C_2 109.5 . .
H20A_2 C20A_2 H20C_2 109.5 . .
H20B_2 C20A_2 H20C_2 109.5 . .
N4A_2 C21A_2 H21A_2 109.5 . .
N4A_2 C21A_2 H21B_2 109.5 . .
H21A_2 C21A_2 H21B_2 109.5 . .
N4A_2 C21A_2 H21C_2 109.5 . .
H21A_2 C21A_2 H21C_2 109.5 . .
H21B_2 C21A_2 H21C_2 109.5 . .
N2B_2 Pt2B_2 N3B_2 82.31(17) . .
N2B_2 Pt2B_2 C16B_2 174.1(4) . .
N3B_2 Pt2B_2 C16B_2 99.7(3) . .
N2B_2 Pt2B_2 N1B_2 76.84(16) . .
N3B_2 Pt2B_2 N1B_2 159.07(18) . .
C16B_2 Pt2B_2 N1B_2 101.2(3) . .
C1B_2 N1B_2 C5B_2 120.0 . .
C1B_2 N1B_2 Pt2B_2 126.5(2) . .
C5B_2 N1B_2 Pt2B_2 113.4(2) . .
N1B_2 C1B_2 C2B_2 120.0 . .
N1B_2 C1B_2 H1B_2 120.0 . .
C2B_2 C1B_2 H1B_2 120.0 . .
C3B_2 C2B_2 C1B_2 120.0 . .
C3B_2 C2B_2 H2B_2 120.0 . .
C1B_2 C2B_2 H2B_2 120.0 . .
C4B_2 C3B_2 C2B_2 120.0 . .
C4B_2 C3B_2 H3B_2 120.0 . .
C2B_2 C3B_2 H3B_2 120.0 . .
C3B_2 C4B_2 C5B_2 120.0 . .
C3B_2 C4B_2 H4B_2 120.0 . .
C5B_2 C4B_2 H4B_2 120.0 . .
C6B_2 C5B_2 C4B_2 122.5(3) . .
C6B_2 C5B_2 N1B_2 117.2(3) . .
C4B_2 C5B_2 N1B_2 120.0 . .
C6B_2 N2B_2 C10B_2 120.0 . .
C6B_2 N2B_2 Pt2B_2 120.61(19) . .
C10B_2 N2B_2 Pt2B_2 118.11(19) . .
C5B_2 C6B_2 C7B_2 130.9(3) . .
C5B_2 C6B_2 N2B_2 108.6(3) . .
C7B_2 C6B_2 N2B_2 120.0 . .
C8B_2 C7B_2 C6B_2 120.0 . .
C8B_2 C7B_2 H7B_2 120.0 . .
C6B_2 C7B_2 H7B_2 120.0 . .
C9B_2 C8B_2 C7B_2 120.0 . .
C9B_2 C8B_2 H8B_2 120.0 . .
C7B_2 C8B_2 H8B_2 120.0 . .
C10B_2 C9B_2 C8B_2 120.0 . .
C10B_2 C9B_2 H9B_2 120.0 . .
C8B_2 C9B_2 H9B_2 120.0 . .
C9B_2 C10B_2 N2B_2 120.0 . .
C9B_2 C10B_2 C11B_2 129.8(3) . .
N2B_2 C10B_2 C11B_2 107.2(3) . .
C12B_2 C11B_2 N3B_2 120.0 . .
C12B_2 C11B_2 C10B_2 117.6(3) . .
N3B_2 C11B_2 C10B_2 122.0(3) . .
C11B_2 C12B_2 C13B_2 120.0 . .
C11B_2 C12B_2 H12B_2 120.0 . .
C13B_2 C12B_2 H12B_2 120.0 . .
C14B_2 C13B_2 C12B_2 120.0 . .
C14B_2 C13B_2 H13B_2 120.0 . .
C12B_2 C13B_2 H13B_2 120.0 . .
C15B_2 C14B_2 C13B_2 120.0 . .
C15B_2 C14B_2 H14B_2 120.0 . .
C13B_2 C14B_2 H14B_2 120.0 . .
C14B_2 C15B_2 N3B_2 120.0 . .
C14B_2 C15B_2 H15B_2 120.0 . .
N3B_2 C15B_2 H15B_2 120.0 . .
C15B_2 N3B_2 C11B_2 120.0 . .
C15B_2 N3B_2 Pt2B_2 129.9(2) . .
C11B_2 N3B_2 Pt2B_2 110.1(2) . .
C17B_2 C16B_2 Pt2B_2 153.3(9) . .
C16B_2 C17B_2 C18B_2 138.8(8) . .
N4B_2 C18B_2 C17B_2 101.4(5) . .
N4B_2 C18B_2 H18C_2 111.5 . .
C17B_2 C18B_2 H18C_2 111.5 . .
N4B_2 C18B_2 H18D_2 111.5 . .
C17B_2 C18B_2 H18D_2 111.5 . .
H18C_2 C18B_2 H18D_2 109.3 . .
C19B_2 N4B_2 C21B_2 107.4(9) . .
C19B_2 N4B_2 C20B_2 113.1(8) . .
C21B_2 N4B_2 C20B_2 117.1(8) . .
C19B_2 N4B_2 C18B_2 105.9(6) . .
C21B_2 N4B_2 C18B_2 108.1(7) . .
C20B_2 N4B_2 C18B_2 104.5(7) . .
N4B_2 C19B_2 H19D_2 109.5 . .
N4B_2 C19B_2 H19E_2 109.4 . .
H19D_2 C19B_2 H19E_2 109.5 . .
N4B_2 C19B_2 H19F_2 109.5 . .
H19D_2 C19B_2 H19F_2 109.5 . .
H19E_2 C19B_2 H19F_2 109.5 . .
N4B_2 C20B_2 H20D_2 109.5 . .
N4B_2 C20B_2 H20E_2 109.5 . .
H20D_2 C20B_2 H20E_2 109.5 . .
N4B_2 C20B_2 H20F_2 109.4 . .
H20D_2 C20B_2 H20F_2 109.5 . .
H20E_2 C20B_2 H20F_2 109.5 . .
N4B_2 C21B_2 H21D_2 109.4 . .
N4B_2 C21B_2 H21E_2 109.5 . .
H21D_2 C21B_2 H21E_2 109.5 . .
N4B_2 C21B_2 H21F_2 109.5 . .
H21D_2 C21B_2 H21F_2 109.5 . .
H21E_2 C21B_2 H21F_2 109.5 . .
N2C_2 Pt2C_2 N3C_2 80.5(2) . .
N2C_2 Pt2C_2 N1C_2 81.4(2) . .
N3C_2 Pt2C_2 N1C_2 161.9(2) . .
N2C_2 Pt2C_2 C16C_2 165.1(5) . .
N3C_2 Pt2C_2 C16C_2 95.1(3) . .
N1C_2 Pt2C_2 C16C_2 102.5(3) . .
C1C_2 N1C_2 C5C_2 120.0 . .
C1C_2 N1C_2 Pt2C_2 127.0(2) . .
C5C_2 N1C_2 Pt2C_2 113.0(2) . .
N1C_2 C1C_2 C2C_2 120.0 . .
N1C_2 C1C_2 H1C_2 120.0 . .
C2C_2 C1C_2 H1C_2 120.0 . .
C3C_2 C2C_2 C1C_2 120.0 . .
C3C_2 C2C_2 H2C_2 120.0 . .
C1C_2 C2C_2 H2C_2 120.0 . .
C2C_2 C3C_2 C4C_2 120.0 . .
C2C_2 C3C_2 H3C_2 120.0 . .
C4C_2 C3C_2 H3C_2 120.0 . .
C5C_2 C4C_2 C3C_2 120.0 . .
C5C_2 C4C_2 H4C_2 120.0 . .
C3C_2 C4C_2 H4C_2 120.0 . .
C4C_2 C5C_2 N1C_2 120.0 . .
C4C_2 C5C_2 C6C_2 124.5(4) . .
N1C_2 C5C_2 C6C_2 114.3(4) . .
C6C_2 N2C_2 C10C_2 120.0 . .
C6C_2 N2C_2 Pt2C_2 118.0(2) . .
C10C_2 N2C_2 Pt2C_2 121.4(2) . .
N2C_2 C6C_2 C7C_2 120.0 . .
N2C_2 C6C_2 C5C_2 111.4(4) . .
C7C_2 C6C_2 C5C_2 125.3(4) . .
C8C_2 C7C_2 C6C_2 120.0 . .
C8C_2 C7C_2 H7C_2 120.0 . .
C6C_2 C7C_2 H7C_2 120.0 . .
C7C_2 C8C_2 C9C_2 120.0 . .
C7C_2 C8C_2 H8C_2 120.0 . .
C9C_2 C8C_2 H8C_2 120.0 . .
C10C_2 C9C_2 C8C_2 120.0 . .
C10C_2 C9C_2 H9C_2 120.0 . .
C8C_2 C9C_2 H9C_2 120.0 . .
C9C_2 C10C_2 N2C_2 120.0 . .
C9C_2 C10C_2 C11C_2 135.1(4) . .
N2C_2 C10C_2 C11C_2 104.9(4) . .
C12C_2 C11C_2 N3C_2 120.0 . .
C12C_2 C11C_2 C10C_2 120.3(4) . .
N3C_2 C11C_2 C10C_2 119.6(4) . .
C13C_2 C12C_2 C11C_2 120.0 . .
C13C_2 C12C_2 H12C_2 120.0 . .
C11C_2 C12C_2 H12C_2 120.0 . .
C12C_2 C13C_2 C14C_2 120.0 . .
C12C_2 C13C_2 H13C_2 120.0 . .
C14C_2 C13C_2 H13C_2 120.0 . .
C13C_2 C14C_2 C15C_2 120.0 . .
C13C_2 C14C_2 H14C_2 120.0 . .
C15C_2 C14C_2 H14C_2 120.0 . .
N3C_2 C15C_2 C14C_2 120.0 . .
N3C_2 C15C_2 H15C_2 120.0 . .
C14C_2 C15C_2 H15C_2 120.0 . .
C15C_2 N3C_2 C11C_2 120.0 . .
C15C_2 N3C_2 Pt2C_2 127.6(3) . .
C11C_2 N3C_2 Pt2C_2 112.4(3) . .
C17C_2 C16C_2 Pt2C_2 170.9(9) . .
C16C_2 C17C_2 C18C_2 135.8(12) . .
N4C_2 C18C_2 C17C_2 106.2(6) . .
N4C_2 C18C_2 H18E_2 110.5 . .
C17C_2 C18C_2 H18E_2 110.5 . .
N4C_2 C18C_2 H18F_2 110.5 . .
C17C_2 C18C_2 H18F_2 110.5 . .
H18E_2 C18C_2 H18F_2 108.7 . .
C18C_2 N4C_2 C21C_2 110.6(9) . .
C18C_2 N4C_2 C20C_2 104.8(8) . .
C21C_2 N4C_2 C20C_2 115.0(6) . .
C18C_2 N4C_2 C19C_2 109.5(6) . .
C21C_2 N4C_2 C19C_2 105.2(9) . .
C20C_2 N4C_2 C19C_2 111.8(9) . .
N4C_2 C19C_2 H19G_2 109.5 . .
N4C_2 C19C_2 H19H_2 109.5 . .
H19G_2 C19C_2 H19H_2 109.5 . .
N4C_2 C19C_2 H19I_2 109.5 . .
H19G_2 C19C_2 H19I_2 109.5 . .
H19H_2 C19C_2 H19I_2 109.5 . .
N4C_2 C20C_2 H20G_2 109.5 . .
O2_4 C20C_2 H20G_2 38.3 2_567 .
N4C_2 C20C_2 H20H_2 109.5 . .
O2_4 C20C_2 H20H_2 71.2 2_567 .
H20G_2 C20C_2 H20H_2 109.5 . .
N4C_2 C20C_2 H20I_2 109.5 . .
O2_4 C20C_2 H20I_2 124.9 2_567 .
H20G_2 C20C_2 H20I_2 109.5 . .
H20H_2 C20C_2 H20I_2 109.5 . .
N4C_2 C21C_2 H21G_2 109.4 . .
N4C_2 C21C_2 H21H_2 109.5 . .
H21G_2 C21C_2 H21H_2 109.5 . .
N4C_2 C21C_2 H21I_2 109.5 . .
H21G_2 C21C_2 H21I_2 109.5 . .
H21H_2 C21C_2 H21I_2 109.5 . .
N3_4 C1_4 N18_4 112.08(19) . 2_567
N3_4 C1_4 H1A_4 109.2 . .
N18_4 C1_4 H1A_4 109.2 2_567 .
N3_4 C1_4 H1B_4 109.2 . .
N18_4 C1_4 H1B_4 109.2 2_567 .
H1A_4 C1_4 H1B_4 107.9 . .
C5_4 N1_4 C2_4 111.52(17) . .
C5_4 N1_4 C27_4 120.44(19) . 2_567
C2_4 N1_4 C27_4 120.28(18) . 2_567
N1_4 C2_4 N3_4 113.96(19) . .
N1_4 C2_4 C3_4 103.82(17) . .
N3_4 C2_4 C3_4 103.30(17) . .
N1_4 C2_4 H2_4 111.7 . .
N3_4 C2_4 H2_4 111.7 . .
C3_4 C2_4 H2_4 111.7 . .
C5_4 N2_4 C6_4 120.9(2) . .
C5_4 N2_4 C3_4 111.62(17) . .
C6_4 N2_4 C3_4 120.15(19) . .
C29_4 O2_4 C20C_2 107.8(6) . 2_567
N4_4 C3_4 N2_4 114.12(19) . .
N4_4 C3_4 C2_4 103.18(18) . .
N2_4 C3_4 C2_4 103.29(17) . .
N4_4 C3_4 H3_4 111.9 . .
N2_4 C3_4 H3_4 111.9 . .
C2_4 C3_4 H3_4 111.9 . .
C4_4 N3_4 C1_4 118.7(2) . .
C4_4 N3_4 C2_4 111.27(18) . .
C1_4 N3_4 C2_4 120.05(18) . .
O9_4 C4_4 N4_4 126.1(2) . .
O9_4 C4_4 N3_4 125.7(2) . .
N4_4 C4_4 N3_4 108.2(2) . .
C4_4 N4_4 C8_4 122.3(2) . .
C4_4 N4_4 C3_4 113.05(18) . .
C8_4 N4_4 C3_4 121.5(2) . .
O10_4 C5_4 N2_4 126.1(2) . .
O10_4 C5_4 N1_4 125.5(2) . .
N2_4 C5_4 N1_4 108.36(19) . .
C12_4 N5_4 C6_4 122.0(2) . .
C12_4 N5_4 C7_4 112.13(17) . .
C6_4 N5_4 C7_4 122.91(19) . .
N5_4 C6_4 N2_4 113.6(2) . .
N5_4 C6_4 H6A_4 108.8 . .
N2_4 C6_4 H6A_4 108.8 . .
N5_4 C6_4 H6B_4 108.8 . .
N2_4 C6_4 H6B_4 108.8 . .
H6A_4 C6_4 H6B_4 107.7 . .
C9_4 N6_4 C7_4 113.30(17) . .
C9_4 N6_4 C8_4 120.6(2) . .
C7_4 N6_4 C8_4 123.7(2) . .
N6_4 C7_4 N5_4 114.31(18) . .
N6_4 C7_4 C11_4 103.61(19) . .
N5_4 C7_4 C11_4 103.09(17) . .
N6_4 C7_4 H7_4 111.7 . .
N5_4 C7_4 H7_4 111.7 . .
C11_4 C7_4 H7_4 111.7 . .
C12_4 N7_4 C11_4 113.38(18) . .
C12_4 N7_4 C13_4 121.2(2) . .
C11_4 N7_4 C13_4 122.82(18) . .
N4_4 C8_4 N6_4 112.88(19) . .
N4_4 C8_4 H8A_4 109.0 . .
N6_4 C8_4 H8A_4 109.0 . .
N4_4 C8_4 H8B_4 109.0 . .
N6_4 C8_4 H8B_4 109.0 . .
H8A_4 C8_4 H8B_4 107.8 . .
C9_4 N8_4 C10_4 122.1(2) . .
C9_4 N8_4 C11_4 113.55(18) . .
C10_4 N8_4 C11_4 124.06(18) . .
O8_4 C9_4 N6_4 126.4(2) . .
O8_4 C9_4 N8_4 126.6(2) . .
N6_4 C9_4 N8_4 106.9(2) . .
C15_4 N9_4 C14_4 112.74(18) . .
C15_4 N9_4 C10_4 121.76(19) . .
C14_4 N9_4 C10_4 123.23(18) . .
N7_4 C11_4 N8_4 114.75(19) . .
N7_4 C11_4 C7_4 103.12(17) . .
N8_4 C11_4 C7_4 102.48(17) . .
N7_4 C11_4 H11_4 111.9 . .
N8_4 C11_4 H11_4 111.9 . .
C7_4 C11_4 H11_4 111.9 . .
C17_4 N11_4 C16_4 112.31(17) . .
C17_4 N11_4 C20_4 120.91(17) . .
C16_4 N11_4 C20_4 120.98(17) . .
N8_4 C10_4 N9_4 113.78(18) . .
N8_4 C10_4 H10A_4 108.8 . .
N9_4 C10_4 H10A_4 108.8 . .
N8_4 C10_4 H10B_4 108.8 . .
N9_4 C10_4 H10B_4 108.8 . .
H10A_4 C10_4 H10B_4 107.7 . .
C17_4 N10_4 C14_4 112.84(17) . .
C17_4 N10_4 C13_4 123.75(18) . .
C14_4 N10_4 C13_4 122.61(18) . .
O7_4 C12_4 N7_4 126.6(2) . .
O7_4 C12_4 N5_4 125.5(2) . .
N7_4 C12_4 N5_4 107.9(2) . .
C15_4 N12_4 C18_4 121.91(19) . .
C15_4 N12_4 C16_4 112.89(18) . .
C18_4 N12_4 C16_4 123.16(18) . .
N10_4 C13_4 N7_4 113.29(18) . .
N10_4 C13_4 H13A_4 108.9 . .
N7_4 C13_4 H13A_4 108.9 . .
N10_4 C13_4 H13B_4 108.9 . .
N7_4 C13_4 H13B_4 108.9 . .
H13A_4 C13_4 H13B_4 107.7 . .
C28_4 N13_4 C19_4 112.64(16) . .
C28_4 N13_4 C20_4 122.64(17) . .
C19_4 N13_4 C20_4 124.63(16) . .
N10_4 C14_4 N9_4 115.14(16) . .
N10_4 C14_4 C16_4 103.10(16) . .
N9_4 C14_4 C16_4 103.35(16) . .
N10_4 C14_4 H14_4 111.5 . .
N9_4 C14_4 H14_4 111.5 . .
C16_4 C14_4 H14_4 111.5 . .
C21_4 N14_4 C18_4 119.11(17) . .
C21_4 N14_4 C19_4 111.02(17) . .
C18_4 N14_4 C19_4 119.72(16) . .
O6_4 C15_4 N12_4 126.1(2) . .
O6_4 C15_4 N9_4 125.8(2) . .
N12_4 C15_4 N9_4 108.11(18) . .
C28_4 N15_4 C23_4 119.59(16) . .
C28_4 N15_4 C30_4 110.96(15) . .
C23_4 N15_4 C30_4 120.29(17) . .
N11_4 C16_4 N12_4 113.72(16) . .
N11_4 C16_4 C14_4 103.52(16) . .
N12_4 C16_4 C14_4 102.78(16) . .
N11_4 C16_4 H16_4 112.0 . .
N12_4 C16_4 H16_4 112.0 . .
C14_4 C16_4 H16_4 112.0 . .
C21_4 N16_4 C30_4 112.50(16) . .
C21_4 N16_4 C22_4 121.87(17) . .
C30_4 N16_4 C22_4 122.37(18) . .
O5_4 C17_4 N11_4 126.0(2) . .
O5_4 C17_4 N10_4 126.2(2) . .
N11_4 C17_4 N10_4 107.76(18) . .
C26_4 N17_4 C23_4 119.54(17) . .
C26_4 N17_4 C24_4 110.91(16) . .
C23_4 N17_4 C24_4 119.53(16) . .
N12_4 C18_4 N14_4 113.45(17) . .
N12_4 C18_4 H18A_4 108.9 . .
N14_4 C18_4 H18A_4 108.9 . .
N12_4 C18_4 H18B_4 108.9 . .
N14_4 C18_4 H18B_4 108.9 . .
H18A_4 C18_4 H18B_4 107.7 . .
C26_4 N18_4 C25_4 111.46(16) . .
C26_4 N18_4 C1_4 119.16(18) . 2_567
C25_4 N18_4 C1_4 118.63(18) . 2_567
N13_4 C19_4 N14_4 115.41(17) . .
N13_4 C19_4 C30_4 103.07(15) . .
N14_4 C19_4 C30_4 103.00(15) . .
N13_4 C19_4 H19_4 111.6 . .
N14_4 C19_4 H19_4 111.6 . .
C30_4 C19_4 H19_4 111.6 . .
C29_4 N19_4 C25_4 111.69(16) . .
C29_4 N19_4 C27_4 119.34(18) . .
C25_4 N19_4 C27_4 121.18(18) . .
N13_4 C20_4 N11_4 113.59(17) . .
N13_4 C20_4 H20A_4 108.8 . .
N11_4 C20_4 H20A_4 108.8 . .
N13_4 C20_4 H20B_4 108.8 . .
N11_4 C20_4 H20B_4 108.8 . .
H20A_4 C20_4 H20B_4 107.7 . .
C29_4 N20_4 C22_4 120.77(16) . .
C29_4 N20_4 C24_4 111.86(15) . .
C22_4 N20_4 C24_4 121.61(17) . .
O4_4 C21_4 N16_4 125.54(19) . .
O4_4 C21_4 N14_4 125.9(2) . .
N16_4 C21_4 N14_4 108.53(17) . .
N20_4 C22_4 N16_4 112.59(16) . .
N20_4 C22_4 H22A_4 109.1 . .
N16_4 C22_4 H22A_4 109.1 . .
N20_4 C22_4 H22B_4 109.1 . .
N16_4 C22_4 H22B_4 109.1 . .
H22A_4 C22_4 H22B_4 107.8 . .
N17_4 C23_4 N15_4 113.39(17) . .
N17_4 C23_4 H23A_4 108.9 . .
N15_4 C23_4 H23A_4 108.9 . .
N17_4 C23_4 H23B_4 108.9 . .
N15_4 C23_4 H23B_4 108.9 . .
H23A_4 C23_4 H23B_4 107.7 . .
N20_4 C24_4 N17_4 114.68(17) . .
N20_4 C24_4 C25_4 103.55(15) . .
N17_4 C24_4 C25_4 104.40(14) . .
N20_4 C24_4 H24_4 111.2 . .
N17_4 C24_4 H24_4 111.2 . .
C25_4 C24_4 H24_4 111.2 . .
O1_4 C26_4 N18_4 126.32(19) . .
O1_4 C26_4 N17_4 124.9(2) . .
N18_4 C26_4 N17_4 108.80(17) . .
N1_4 C27_4 N19_4 112.48(18) 2_567 .
N1_4 C27_4 H27A_4 109.1 2_567 .
N19_4 C27_4 H27A_4 109.1 . .
N1_4 C27_4 H27B_4 109.1 2_567 .
N19_4 C27_4 H27B_4 109.1 . .
H27A_4 C27_4 H27B_4 107.8 . .
O3_4 C28_4 N13_4 125.28(18) . .
O3_4 C28_4 N15_4 126.50(18) . .
N13_4 C28_4 N15_4 108.22(16) . .
O2_4 C29_4 N19_4 126.50(19) . .
O2_4 C29_4 N20_4 125.61(18) . .
N19_4 C29_4 N20_4 107.88(17) . .
N16_4 C30_4 N15_4 113.56(16) . .
N16_4 C30_4 C19_4 103.01(16) . .
N15_4 C30_4 C19_4 102.79(15) . .
N16_4 C30_4 H30_4 112.2 . .
N15_4 C30_4 H30_4 112.2 . .
C19_4 C30_4 H30_4 112.2 . .
N19_4 C25_4 N18_4 114.84(17) . .
N19_4 C25_4 C24_4 103.96(15) . .
N18_4 C25_4 C24_4 103.44(16) . .
N19_4 C25_4 H25_4 111.4 . .
N18_4 C25_4 H25_4 111.4 . .
C24_4 C25_4 H25_4 111.4 . .
N19_5 C1_5 N1_5 113.46(19) 2_776 .
N19_5 C1_5 H1A_5 108.9 2_776 .
N1_5 C1_5 H1A_5 108.9 . .
N19_5 C1_5 H1B_5 108.9 2_776 .
N1_5 C1_5 H1B_5 108.9 . .
H1A_5 C1_5 H1B_5 107.7 . .
C5_5 N1_5 C1_5 121.68(19) . .
C5_5 N1_5 C2_5 111.72(16) . .
C1_5 N1_5 C2_5 121.19(17) . .
N3_5 C2_5 N1_5 114.81(17) . .
N3_5 C2_5 C3_5 104.10(17) . .
N1_5 C2_5 C3_5 102.64(17) . .
N3_5 C2_5 H2_5 111.6 . .
N1_5 C2_5 H2_5 111.6 . .
C3_5 C2_5 H2_5 111.6 . .
C5_5 N2_5 C3_5 111.68(16) . .
C5_5 N2_5 C6_5 121.30(18) . .
C3_5 N2_5 C6_5 121.27(16) . .
N2_5 C3_5 N4_5 114.17(16) . .
N2_5 C3_5 C2_5 104.08(16) . .
N4_5 C3_5 C2_5 103.03(17) . .
N2_5 C3_5 H3_5 111.7 . .
N4_5 C3_5 H3_5 111.7 . .
C2_5 C3_5 H3_5 111.7 . .
C4_5 N3_5 C2_5 112.31(17) . .
C4_5 N3_5 C28_5 123.1(2) . 2_776
C2_5 N3_5 C28_5 122.66(19) . 2_776
O9_5 C4_5 N3_5 126.8(2) . .
O9_5 C4_5 N4_5 125.0(2) . .
N3_5 C4_5 N4_5 108.21(19) . .
C4_5 N4_5 C7_5 117.96(18) . .
C4_5 N4_5 C3_5 111.25(17) . .
C7_5 N4_5 C3_5 120.13(16) . .
O10_5 C5_5 N1_5 125.9(2) . .
O10_5 C5_5 N2_5 125.65(19) . .
N1_5 C5_5 N2_5 108.49(18) . .
C11_5 N5_5 C7_5 117.79(17) . .
C11_5 N5_5 C8_5 110.79(15) . .
C7_5 N5_5 C8_5 119.53(16) . .
N2_5 C6_5 N6_5 113.11(18) . .
N2_5 C6_5 H6A_5 109.0 . .
N6_5 C6_5 H6A_5 109.0 . .
N2_5 C6_5 H6B_5 109.0 . .
N6_5 C6_5 H6B_5 109.0 . .
H6A_5 C6_5 H6B_5 107.8 . .
C10_5 N6_5 C8_5 111.33(16) . .
C10_5 N6_5 C6_5 120.24(18) . .
C8_5 N6_5 C6_5 121.39(16) . .
N4_5 C7_5 N5_5 113.30(17) . .
N4_5 C7_5 H7A_5 108.9 . .
N5_5 C7_5 H7A_5 108.9 . .
N4_5 C7_5 H7B_5 108.9 . .
N5_5 C7_5 H7B_5 108.9 . .
H7A_5 C7_5 H7B_5 107.7 . .
C11_5 N7_5 C9_5 111.39(15) . .
C11_5 N7_5 C12_5 119.45(16) . .
C9_5 N7_5 C12_5 118.93(15) . .
N6_5 C8_5 N5_5 114.94(16) . .
N6_5 C8_5 C9_5 103.78(15) . .
N5_5 C8_5 C9_5 103.82(15) . .
N6_5 C8_5 H8_5 111.3 . .
N5_5 C8_5 H8_5 111.3 . .
C9_5 C8_5 H8_5 111.3 . .
C10_5 N8_5 C9_5 110.76(16) . .
C10_5 N8_5 C13_5 118.96(17) . .
C9_5 N8_5 C13_5 119.63(16) . .
N7_5 C9_5 N8_5 115.14(15) . .
N7_5 C9_5 C8_5 104.05(15) . .
N8_5 C9_5 C8_5 103.63(15) . .
N7_5 C9_5 H9_5 111.2 . .
N8_5 C9_5 H9_5 111.2 . .
C8_5 C9_5 H9_5 111.2 . .
C16_5 N9_5 C12_5 119.46(17) . .
C16_5 N9_5 C14_5 111.27(15) . .
C12_5 N9_5 C14_5 121.32(16) . .
O8_5 C10_5 N8_5 125.36(19) . .
O8_5 C10_5 N6_5 125.8(2) . .
N8_5 C10_5 N6_5 108.81(18) . .
C17_5 N10_5 C14_5 111.89(18) . .
C17_5 N10_5 C13_5 119.61(19) . .
C14_5 N10_5 C13_5 121.38(16) . .
O7_5 C11_5 N5_5 126.06(17) . .
O7_5 C11_5 N7_5 125.53(18) . .
N5_5 C11_5 N7_5 108.41(17) . .
C16_5 N11_5 C15_5 112.37(16) . .
C16_5 N11_5 C18_5 122.53(18) . .
C15_5 N11_5 C18_5 123.47(17) . .
N9_5 C12_5 N7_5 113.06(16) . .
N9_5 C12_5 H12A_5 109.0 . .
N7_5 C12_5 H12A_5 109.0 . .
N9_5 C12_5 H12B_5 109.0 . .
N7_5 C12_5 H12B_5 109.0 . .
H12A_5 C12_5 H12B_5 107.8 . .
C17_5 N12_5 C19_5 121.1(2) . .
C17_5 N12_5 C15_5 111.84(19) . .
C19_5 N12_5 C15_5 121.8(2) . .
N10_5 C13_5 N8_5 113.00(17) . .
N10_5 C13_5 H13A_5 109.0 . .
N8_5 C13_5 H13A_5 109.0 . .
N10_5 C13_5 H13B_5 109.0 . .
N8_5 C13_5 H13B_5 109.0 . .
H13A_5 C13_5 H13B_5 107.8 . .
C23_5 N13_5 C21_5 112.86(17) . .
C23_5 N13_5 C18_5 122.98(19) . .
C21_5 N13_5 C18_5 123.16(19) . .
N10_5 C14_5 N9_5 114.01(16) . .
N10_5 C14_5 C15_5 104.12(16) . .
N9_5 C14_5 C15_5 103.14(16) . .
N10_5 C14_5 H14_5 111.7 . .
N9_5 C14_5 H14_5 111.7 . .
C15_5 C14_5 H14_5 111.7 . .
C20_5 N14_5 C19_5 120.4(2) . .
C20_5 N14_5 C21_5 112.0(2) . .
C19_5 N14_5 C21_5 121.0(3) . .
N11_5 C15_5 N12_5 114.7(2) . .
N11_5 C15_5 C14_5 103.71(16) . .
N12_5 C15_5 C14_5 102.89(18) . .
N11_5 C15_5 H15_5 111.7 . .
N12_5 C15_5 H15_5 111.7 . .
C14_5 C15_5 H15_5 111.7 . .
C23_5 N15_5 C24_5 120.54(19) . .
C23_5 N15_5 C22_5 111.76(17) . .
C24_5 N15_5 C22_5 121.38(17) . .
O6_5 C16_5 N11_5 126.57(18) . .
O6_5 C16_5 N9_5 124.87(17) . .
N11_5 C16_5 N9_5 108.56(18) . .
C20_5 N16_5 C22_5 113.3(2) . .
C20_5 N16_5 C30_5 122.4(2) . .
C22_5 N16_5 C30_5 124.2(2) . .
O5_5 C17_5 N10_5 125.5(2) . .
O5_5 C17_5 N12_5 126.2(2) . .
N10_5 C17_5 N12_5 108.3(2) . .
C27_5 N17_5 C25_5 112.90(18) . .
C27_5 N17_5 C24_5 122.7(2) . .
C25_5 N17_5 C24_5 124.25(19) . .
N13_5 C18_5 N11_5 114.49(18) . .
N13_5 C18_5 H18A_5 108.6 . .
N11_5 C18_5 H18A_5 108.6 . .
N13_5 C18_5 H18B_5 108.6 . .
N11_5 C18_5 H18B_5 108.6 . .
H18A_5 C18_5 H18B_5 107.6 . .
C29_5 N18_5 C25_5 113.1(2) . .
C29_5 N18_5 C30_5 120.1(2) . .
C25_5 N18_5 C30_5 123.1(2) . .
N12_5 C19_5 N14_5 112.5(2) . .
N12_5 C19_5 H19A_5 109.1 . .
N14_5 C19_5 H19A_5 109.1 . .
N12_5 C19_5 H19B_5 109.1 . .
N14_5 C19_5 H19B_5 109.1 . .
H19A_5 C19_5 H19B_5 107.8 . .
C27_5 N19_5 C26_5 112.55(18) . .
C27_5 N19_5 C1_5 121.1(2) . 2_776
C26_5 N19_5 C1_5 123.97(17) . 2_776
O4_5 C20_5 N16_5 126.7(3) . .
O4_5 C20_5 N14_5 125.6(3) . .
N16_5 C20_5 N14_5 107.7(2) . .
C29_5 N20_5 C26_5 113.84(19) . .
C29_5 N20_5 C28_5 121.2(2) . .
C26_5 N20_5 C28_5 123.9(2) . .
N13_5 C21_5 N14_5 112.91(18) . .
N13_5 C21_5 C22_5 103.62(18) . .
N14_5 C21_5 C22_5 102.14(19) . .
N13_5 C21_5 H21_5 112.5 . .
N14_5 C21_5 H21_5 112.5 . .
C22_5 C21_5 H21_5 112.5 . .
N16_5 C22_5 N15_5 114.35(18) . .
N16_5 C22_5 C21_5 103.55(19) . .
N15_5 C22_5 C21_5 102.94(16) . .
N16_5 C22_5 H22_5 111.8 . .
N15_5 C22_5 H22_5 111.8 . .
C21_5 C22_5 H22_5 111.8 . .
O3_5 C23_5 N13_5 126.01(19) . .
O3_5 C23_5 N15_5 126.1(2) . .
N13_5 C23_5 N15_5 107.91(19) . .
N17_5 C24_5 N15_5 114.09(19) . .
N17_5 C24_5 H24A_5 108.7 . .
N15_5 C24_5 H24A_5 108.7 . .
N17_5 C24_5 H24B_5 108.7 . .
N15_5 C24_5 H24B_5 108.7 . .
H24A_5 C24_5 H24B_5 107.6 . .
N18_5 C25_5 N17_5 114.89(19) . .
N18_5 C25_5 C26_5 103.24(19) . .
N17_5 C25_5 C26_5 102.80(19) . .
N18_5 C25_5 H25_5 111.7 . .
N17_5 C25_5 H25_5 111.7 . .
C26_5 C25_5 H25_5 111.7 . .
N19_5 C26_5 N20_5 114.41(18) . .
N19_5 C26_5 C25_5 103.20(18) . .
N20_5 C26_5 C25_5 102.3(2) . .
N19_5 C26_5 H26_5 112.1 . .
N20_5 C26_5 H26_5 112.1 . .
C25_5 C26_5 H26_5 112.1 . .
O2_5 C27_5 N17_5 126.26(19) . .
O2_5 C27_5 N19_5 125.4(2) . .
N17_5 C27_5 N19_5 108.4(2) . .
N3_5 C28_5 N20_5 113.57(19) 2_776 .
N3_5 C28_5 H28A_5 108.9 2_776 .
N20_5 C28_5 H28A_5 108.9 . .
N3_5 C28_5 H28B_5 108.9 2_776 .
N20_5 C28_5 H28B_5 108.9 . .
H28A_5 C28_5 H28B_5 107.7 . .
O1_5 C29_5 N20_5 126.2(2) . .
O1_5 C29_5 N18_5 126.6(2) . .
N20_5 C29_5 N18_5 107.2(2) . .
N16_5 C30_5 N18_5 113.4(2) . .
N16_5 C30_5 H30A_5 108.9 . .
N18_5 C30_5 H30A_5 108.9 . .
N16_5 C30_5 H30B_5 108.9 . .
N18_5 C30_5 H30B_5 108.9 . .
H30A_5 C30_5 H30B_5 107.7 . .
O5_6 S1_6 O4_6 115.23(14) . .
O5_6 S1_6 O6_6 116.48(15) . .
O4_6 S1_6 O6_6 113.44(13) . .
O5_6 S1_6 C3_6 103.51(12) . .
O4_6 S1_6 C3_6 103.45(11) . .
O6_6 S1_6 C3_6 102.20(12) . .
F3_6 C1_6 F1_6 112.0(3) . .
F3_6 C1_6 F2_6 97.8(3) . .
F1_6 C1_6 F2_6 103.1(3) . .
F3_6 C1_6 S2_6 115.9(2) . .
F1_6 C1_6 S2_6 115.7(2) . .
F2_6 C1_6 S2_6 109.9(2) . .
O2_6 S2_6 O3_6 123.7(2) . .
O2_6 S2_6 O1_6 107.9(2) . .
O3_6 S2_6 O1_6 110.86(19) . .
O2_6 S2_6 C1_6 103.74(18) . .
O3_6 S2_6 C1_6 104.70(14) . .
O1_6 S2_6 C1_6 103.94(17) . .
F7_6 C2_6 F9_6 107.2(2) . .
F7_6 C2_6 F8_6 104.8(2) . .
F9_6 C2_6 F8_6 107.1(2) . .
F7_6 C2_6 S3_6 113.21(18) . .
F9_6 C2_6 S3_6 111.42(17) . .
F8_6 C2_6 S3_6 112.67(18) . .
O8_6 S3_6 O9_6 115.82(14) . .
O8_6 S3_6 O7_6 114.74(13) . .
O9_6 S3_6 O7_6 114.58(12) . .
O8_6 S3_6 C2_6 102.98(12) . .
O9_6 S3_6 C2_6 102.15(12) . .
O7_6 S3_6 C2_6 104.08(11) . .
F5_6 C3_6 F4_6 109.1(2) . .
F5_6 C3_6 F6_6 106.8(2) . .
F4_6 C3_6 F6_6 106.7(2) . .
F5_6 C3_6 S1_6 112.19(18) . .
F4_6 C3_6 S1_6 111.03(16) . .
F6_6 C3_6 S1_6 110.75(16) . .

loop_
_geom_bond_atom_site_label_1
_geom_bond_atom_site_label_2
_geom_bond_distance
_geom_bond_site_symmetry_2
Pt1_1 C16_1 1.949(4) .
Pt1_1 N3_1 1.997(3) .
Pt1_1 N1_1 2.004(2) .
Pt1_1 N2_1 2.015(2) .
N1_1 C5_1 1.358(4) .
N1_1 C1_1 1.369(4) .
C1_1 C2_1 1.381(4) .
C1_1 H1_1 0.9300 .
C2_1 C3_1 1.362(5) .
C2_1 H2_1 0.9300 .
C3_1 C4_1 1.370(5) .
C3_1 H3_1 0.9300 .
C4_1 C5_1 1.412(4) .
C4_1 H4_1 0.9300 .
C5_1 C6_1 1.418(4) .
N2_1 C10_1 1.344(4) .
N2_1 C6_1 1.358(3) .
C6_1 C7_1 1.404(5) .
C7_1 C8_1 1.377(5) .
C7_1 H7_1 0.9300 .
C8_1 C9_1 1.382(5) .
C8_1 H8_1 0.9300 .
C9_1 C10_1 1.405(5) .
C9_1 H9_1 0.9300 .
C10_1 C11_1 1.391(4) .
C11_1 N3_1 1.400(5) .
C11_1 C12_1 1.406(4) .
C12_1 C13_1 1.398(5) .
C12_1 H12_1 0.9300 .
C13_1 C14_1 1.366(6) .
C13_1 H13_1 0.9300 .
C14_1 C15_1 1.422(5) .
C14_1 H14_1 0.9300 .
C15_1 N3_1 1.321(5) .
C15_1 H15_1 0.9300 .
C16_1 C17_1 1.253(5) .
C17_1 C18_1 1.585(4) .
C18_1 N4_1 1.473(6) .
C18_1 H18A_1 0.9700 .
C18_1 H18B_1 0.9700 .
N4_1 C21_1 1.432(6) .
N4_1 C19_1 1.477(4) .
N4_1 C20_1 1.502(6) .
C19_1 H19A_1 0.9600 .
C19_1 H19B_1 0.9600 .
C19_1 H19C_1 0.9600 .
C20_1 H20A_1 0.9600 .
C20_1 H20B_1 0.9600 .
C20_1 H20C_1 0.9600 .
C21_1 H21A_1 0.9600 .
C21_1 H21B_1 0.9600 .
C21_1 H21C_1 0.9600 .
Pt2A_2 N3A_2 1.789(4) .
Pt2A_2 N2A_2 1.929(3) .
Pt2A_2 N1A_2 2.017(3) .
Pt2A_2 C16A_2 2.021(5) .
N1A_2 C1A_2 1.3900 .
N1A_2 C5A_2 1.3900 .
C1A_2 C2A_2 1.3900 .
C1A_2 H1A_2 0.9300 .
C2A_2 C3A_2 1.3900 .
C2A_2 H2A_2 0.9300 .
C3A_2 C4A_2 1.3900 .
C3A_2 H3A_2 0.9300 .
C4A_2 C5A_2 1.3900 .
C4A_2 H4A_2 0.9300 .
C5A_2 C6A_2 1.395(5) .
N2A_2 C6A_2 1.3900 .
N2A_2 C10A_2 1.3900 .
C6A_2 C7A_2 1.3900 .
C7A_2 C8A_2 1.3900 .
C7A_2 H7A_2 0.9300 .
C8A_2 C9A_2 1.3900 .
C8A_2 H8A_2 0.9300 .
C9A_2 C10A_2 1.3900 .
C9A_2 H9A_2 0.9300 .
C10A_2 C11A_2 1.385(5) .
C11A_2 C12A_2 1.3900 .
C11A_2 N3A_2 1.3900 .
C12A_2 C13A_2 1.3900 .
C12A_2 H12A_2 0.9300 .
C13A_2 C14A_2 1.3900 .
C13A_2 H13A_2 0.9300 .
C14A_2 C15A_2 1.3900 .
C14A_2 H14A_2 0.9300 .
C15A_2 N3A_2 1.3900 .
C15A_2 H15A_2 0.9300 .
C16A_2 C17A_2 1.255(7) .
C17A_2 C18A_2 1.686(9) .
C18A_2 N4A_2 1.468(7) .
C18A_2 H18A_2 0.9700 .
C18A_2 H18B_2 0.9700 .
N4A_2 C20A_2 1.470(8) .
N4A_2 C19A_2 1.471(8) .
N4A_2 C21A_2 1.474(8) .
C19A_2 H19A_2 0.9600 .
C19A_2 H19B_2 0.9600 .
C19A_2 H19C_2 0.9600 .
C20A_2 H20A_2 0.9600 .
C20A_2 H20B_2 0.9600 .
C20A_2 H20C_2 0.9600 .
C21A_2 H21A_2 0.9600 .
C21A_2 H21B_2 0.9600 .
C21A_2 H21C_2 0.9600 .
Pt2B_2 N2B_2 1.942(4) .
Pt2B_2 N3B_2 1.940(5) .
Pt2B_2 C16B_2 1.989(6) .
Pt2B_2 N1B_2 2.037(4) .
N1B_2 C1B_2 1.3900 .
N1B_2 C5B_2 1.3900 .
C1B_2 C2B_2 1.3900 .
C1B_2 H1B_2 0.9300 .
C2B_2 C3B_2 1.3900 .
C2B_2 H2B_2 0.9300 .
C3B_2 C4B_2 1.3900 .
C3B_2 H3B_2 0.9300 .
C4B_2 C5B_2 1.3900 .
C4B_2 H4B_2 0.9300 .
C5B_2 C6B_2 1.362(6) .
N2B_2 C6B_2 1.3900 .
N2B_2 C10B_2 1.3900 .
C6B_2 C7B_2 1.3900 .
C7B_2 C8B_2 1.3900 .
C7B_2 H7B_2 0.9300 .
C8B_2 C9B_2 1.3900 .
C8B_2 H8B_2 0.9300 .
C9B_2 C10B_2 1.3900 .
C9B_2 H9B_2 0.9300 .
C10B_2 C11B_2 1.399(6) .
C11B_2 C12B_2 1.3900 .
C11B_2 N3B_2 1.3900 .
C12B_2 C13B_2 1.3900 .
C12B_2 H12B_2 0.9300 .
C13B_2 C14B_2 1.3900 .
C13B_2 H13B_2 0.9300 .
C14B_2 C15B_2 1.3900 .
C14B_2 H14B_2 0.9300 .
C15B_2 N3B_2 1.3900 .
C15B_2 H15B_2 0.9300 .
C16B_2 C17B_2 1.267(7) .
C17B_2 C18B_2 1.660(9) .
C18B_2 N4B_2 1.475(8) .
C18B_2 H18C_2 0.9700 .
C18B_2 H18D_2 0.9700 .
N4B_2 C19B_2 1.458(8) .
N4B_2 C21B_2 1.458(7) .
N4B_2 C20B_2 1.455(8) .
C19B_2 H19D_2 0.9600 .
C19B_2 H19E_2 0.9600 .
C19B_2 H19F_2 0.9600 .
C20B_2 H20D_2 0.9600 .
C20B_2 H20E_2 0.9600 .
C20B_2 H20F_2 0.9600 .
C21B_2 H21D_2 0.9600 .
C21B_2 H21E_2 0.9600 .
C21B_2 H21F_2 0.9600 .
Pt2C_2 N2C_2 1.888(4) .
Pt2C_2 N3C_2 1.913(6) .
Pt2C_2 N1C_2 1.978(4) .
Pt2C_2 C16C_2 2.060(6) .
N1C_2 C1C_2 1.3900 .
N1C_2 C5C_2 1.3900 .
C1C_2 C2C_2 1.3900 .
C1C_2 H1C_2 0.9300 .
C2C_2 C3C_2 1.3900 .
C2C_2 H2C_2 0.9300 .
C3C_2 C4C_2 1.3900 .
C3C_2 H3C_2 0.9300 .
C4C_2 C5C_2 1.3900 .
C4C_2 H4C_2 0.9300 .
C5C_2 C6C_2 1.418(8) .
N2C_2 C6C_2 1.3900 .
N2C_2 C10C_2 1.3900 .
C6C_2 C7C_2 1.3900 .
C7C_2 C8C_2 1.3900 .
C7C_2 H7C_2 0.9300 .
C8C_2 C9C_2 1.3900 .
C8C_2 H8C_2 0.9300 .
C9C_2 C10C_2 1.3900 .
C9C_2 H9C_2 0.9300 .
C10C_2 C11C_2 1.409(7) .
C11C_2 C12C_2 1.3900 .
C11C_2 N3C_2 1.3900 .
C12C_2 C13C_2 1.3900 .
C12C_2 H12C_2 0.9300 .
C13C_2 C14C_2 1.3900 .
C13C_2 H13C_2 0.9300 .
C14C_2 C15C_2 1.3900 .
C14C_2 H14C_2 0.9300 .
C15C_2 N3C_2 1.3900 .
C15C_2 H15C_2 0.9300 .
C16C_2 C17C_2 1.274(8) .
C17C_2 C18C_2 1.666(10) .
C18C_2 N4C_2 1.461(7) .
C18C_2 H18E_2 0.9700 .
C18C_2 H18F_2 0.9700 .
N4C_2 C21C_2 1.465(8) .
N4C_2 C20C_2 1.469(8) .
N4C_2 C19C_2 1.480(8) .
C19C_2 H19G_2 0.9600 .
C19C_2 H19H_2 0.9600 .
C19C_2 H19I_2 0.9600 .
C20C_2 O2_4 1.505(10) 2_567
C20C_2 H20G_2 0.9600 .
C20C_2 H20H_2 0.9600 .
C20C_2 H20I_2 0.9600 .
C21C_2 H21G_2 0.9600 .
C21C_2 H21H_2 0.9600 .
C21C_2 H21I_2 0.9600 .
C1_4 N3_4 1.450(3) .
C1_4 N18_4 1.458(3) 2_567
C1_4 H1A_4 0.9700 .
C1_4 H1B_4 0.9700 .
N1_4 C5_4 1.385(3) .
N1_4 C2_4 1.441(3) .
N1_4 C27_4 1.445(3) 2_567
O1_4 C26_4 1.221(3) .
C2_4 N3_4 1.458(3) .
C2_4 C3_4 1.552(3) .
C2_4 H2_4 0.9800 .
N2_4 C5_4 1.371(3) .
N2_4 C6_4 1.445(3) .
N2_4 C3_4 1.446(3) .
O2_4 C29_4 1.210(3) .
C3_4 N4_4 1.445(3) .
C3_4 H3_4 0.9800 .
N3_4 C4_4 1.384(3) .
O3_4 C28_4 1.218(2) .
C4_4 O9_4 1.214(3) .
C4_4 N4_4 1.361(3) .
N4_4 C8_4 1.440(3) .
O4_4 C21_4 1.220(3) .
C5_4 O10_4 1.219(3) .
N5_4 C12_4 1.381(3) .
N5_4 C6_4 1.444(3) .
N5_4 C7_4 1.447(3) .
O5_4 C17_4 1.219(3) .
C6_4 H6A_4 0.9700 .
C6_4 H6B_4 0.9700 .
N6_4 C9_4 1.369(3) .
N6_4 C7_4 1.439(3) .
N6_4 C8_4 1.446(3) .
O6_4 C15_4 1.220(3) .
C7_4 C11_4 1.561(3) .
C7_4 H7_4 0.9800 .
N7_4 C12_4 1.358(3) .
N7_4 C11_4 1.436(3) .
N7_4 C13_4 1.446(3) .
O7_4 C12_4 1.215(3) .
C8_4 H8A_4 0.9700 .
C8_4 H8B_4 0.9700 .
N8_4 C9_4 1.383(3) .
N8_4 C10_4 1.437(3) .
N8_4 C11_4 1.441(3) .
O8_4 C9_4 1.204(3) .
N9_4 C15_4 1.368(3) .
N9_4 C14_4 1.441(3) .
N9_4 C10_4 1.447(3) .
C11_4 H11_4 0.9800 .
N11_4 C17_4 1.373(3) .
N11_4 C16_4 1.438(3) .
N11_4 C20_4 1.452(3) .
C10_4 H10A_4 0.9700 .
C10_4 H10B_4 0.9700 .
N10_4 C17_4 1.376(3) .
N10_4 C14_4 1.432(3) .
N10_4 C13_4 1.443(3) .
N12_4 C15_4 1.365(3) .
N12_4 C18_4 1.441(3) .
N12_4 C16_4 1.448(3) .
C13_4 H13A_4 0.9700 .
C13_4 H13B_4 0.9700 .
N13_4 C28_4 1.373(2) .
N13_4 C19_4 1.431(3) .
N13_4 C20_4 1.440(3) .
C14_4 C16_4 1.559(3) .
C14_4 H14_4 0.9800 .
N14_4 C21_4 1.379(3) .
N14_4 C18_4 1.452(3) .
N14_4 C19_4 1.453(3) .
N15_4 C28_4 1.377(3) .
N15_4 C23_4 1.446(3) .
N15_4 C30_4 1.455(2) .
C16_4 H16_4 0.9800 .
N16_4 C21_4 1.365(3) .
N16_4 C30_4 1.444(3) .
N16_4 C22_4 1.449(3) .
N17_4 C26_4 1.376(3) .
N17_4 C23_4 1.443(3) .
N17_4 C24_4 1.448(3) .
C18_4 H18A_4 0.9700 .
C18_4 H18B_4 0.9700 .
N18_4 C26_4 1.376(3) .
N18_4 C25_4 1.451(3) .
C19_4 C30_4 1.557(3) .
C19_4 H19_4 0.9800 .
N19_4 C29_4 1.373(3) .
N19_4 C25_4 1.451(3) .
N19_4 C27_4 1.451(3) .
C20_4 H20A_4 0.9700 .
C20_4 H20B_4 0.9700 .
N20_4 C29_4 1.385(3) .
N20_4 C22_4 1.445(2) .
N20_4 C24_4 1.447(3) .
C22_4 H22A_4 0.9700 .
C22_4 H22B_4 0.9700 .
C23_4 H23A_4 0.9700 .
C23_4 H23B_4 0.9700 .
C24_4 C25_4 1.540(3) .
C24_4 H24_4 0.9800 .
C27_4 H27A_4 0.9700 .
C27_4 H27B_4 0.9700 .
C30_4 H30_4 0.9800 .
C25_4 H25_4 0.9800 .
C1_5 N19_5 1.447(3) 2_776
C1_5 N1_5 1.454(3) .
C1_5 H1A_5 0.9700 .
C1_5 H1B_5 0.9700 .
N1_5 C5_5 1.364(3) .
N1_5 C2_5 1.461(3) .
O1_5 C29_5 1.210(3) .
C2_5 N3_5 1.433(3) .
C2_5 C3_5 1.547(3) .
C2_5 H2_5 0.9800 .
N2_5 C5_5 1.376(3) .
N2_5 C3_5 1.444(3) .
N2_5 C6_5 1.444(3) .
O2_5 C27_5 1.220(3) .
C3_5 N4_5 1.453(3) .
C3_5 H3_5 0.9800 .
N3_5 C4_5 1.369(3) .
N3_5 C28_5 1.446(3) 2_776
O3_5 C23_5 1.216(3) .
C4_5 O9_5 1.221(3) .
C4_5 N4_5 1.384(3) .
N4_5 C7_5 1.448(3) .
O4_5 C20_5 1.209(4) .
C5_5 O10_5 1.214(3) .
N5_5 C11_5 1.385(3) .
N5_5 C7_5 1.448(2) .
N5_5 C8_5 1.450(3) .
O5_5 C17_5 1.219(4) .
C6_5 N6_5 1.449(3) .
C6_5 H6A_5 0.9700 .
C6_5 H6B_5 0.9700 .
N6_5 C10_5 1.376(3) .
N6_5 C8_5 1.441(3) .
O6_5 C16_5 1.224(3) .
C7_5 H7A_5 0.9700 .
C7_5 H7B_5 0.9700 .
N7_5 C11_5 1.387(2) .
N7_5 C9_5 1.441(3) .
N7_5 C12_5 1.447(2) .
O7_5 C11_5 1.213(3) .
C8_5 C9_5 1.549(3) .
C8_5 H8_5 0.9800 .
N8_5 C10_5 1.374(3) .
N8_5 C9_5 1.448(2) .
N8_5 C13_5 1.459(3) .
O8_5 C10_5 1.224(3) .
C9_5 H9_5 0.9800 .
N9_5 C16_5 1.376(3) .
N9_5 C12_5 1.441(2) .
N9_5 C14_5 1.454(3) .
N10_5 C17_5 1.365(3) .
N10_5 C14_5 1.445(3) .
N10_5 C13_5 1.451(3) .
N11_5 C16_5 1.358(3) .
N11_5 C15_5 1.441(3) .
N11_5 C18_5 1.456(3) .
C12_5 H12A_5 0.9700 .
C12_5 H12B_5 0.9700 .
N12_5 C17_5 1.377(3) .
N12_5 C19_5 1.450(3) .
N12_5 C15_5 1.450(3) .
C13_5 H13A_5 0.9700 .
C13_5 H13B_5 0.9700 .
N13_5 C23_5 1.368(3) .
N13_5 C21_5 1.435(3) .
N13_5 C18_5 1.443(3) .
C14_5 C15_5 1.544(3) .
C14_5 H14_5 0.9800 .
N14_5 C20_5 1.371(4) .
N14_5 C19_5 1.455(4) .
N14_5 C21_5 1.458(3) .
C15_5 H15_5 0.9800 .
N15_5 C23_5 1.375(3) .
N15_5 C24_5 1.448(3) .
N15_5 C22_5 1.456(3) .
N16_5 C20_5 1.353(4) .
N16_5 C22_5 1.430(3) .
N16_5 C30_5 1.441(3) .
N17_5 C27_5 1.362(3) .
N17_5 C25_5 1.443(3) .
N17_5 C24_5 1.448(3) .
C18_5 H18A_5 0.9700 .
C18_5 H18B_5 0.9700 .
N18_5 C29_5 1.372(3) .
N18_5 C25_5 1.441(4) .
N18_5 C30_5 1.452(3) .
C19_5 H19A_5 0.9700 .
C19_5 H19B_5 0.9700 .
N19_5 C27_5 1.369(3) .
N19_5 C26_5 1.439(3) .
N20_5 C29_5 1.366(3) .
N20_5 C26_5 1.444(3) .
N20_5 C28_5 1.447(3) .
C21_5 C22_5 1.545(3) .
C21_5 H21_5 0.9800 .
C22_5 H22_5 0.9800 .
C24_5 H24A_5 0.9700 .
C24_5 H24B_5 0.9700 .
C25_5 C26_5 1.565(3) .
C25_5 H25_5 0.9800 .
C26_5 H26_5 0.9800 .
C28_5 H28A_5 0.9700 .
C28_5 H28B_5 0.9700 .
C30_5 H30A_5 0.9700 .
C30_5 H30B_5 0.9700 .
S1_6 O5_6 1.416(2) .
S1_6 O4_6 1.4333(19) .
S1_6 O6_6 1.433(2) .
S1_6 C3_6 1.819(2) .
C1_6 F3_6 1.208(4) .
C1_6 F1_6 1.262(3) .
C1_6 F2_6 1.299(4) .
C1_6 S2_6 1.798(3) .
O1_6 S2_6 1.404(3) .
S2_6 O2_6 1.377(4) .
S2_6 O3_6 1.379(3) .
C2_6 F7_6 1.312(3) .
C2_6 F9_6 1.313(3) .
C2_6 F8_6 1.324(3) .
C2_6 S3_6 1.821(2) .
S3_6 O8_6 1.430(2) .
S3_6 O9_6 1.433(2) .
S3_6 O7_6 1.4369(19) .
C3_6 F5_6 1.306(3) .
C3_6 F4_6 1.335(3) .
C3_6 F6_6 1.341(3) .

loop_
_geom_hbond_atom_site_label_D
_geom_hbond_atom_site_label_H
_geom_hbond_atom_site_label_A
_geom_hbond_distance_DH
_geom_hbond_distance_HA
_geom_hbond_distance_DA
_geom_hbond_angle_DHA
_geom_hbond_site_symmetry_A
_geom_hbond_publ_flag
C2_1 H2_1 O2_5 0.93 2.45 3.274(4) 148.3 2_776 yes
C2B_2^b H2B_2^b O7_4 0.93 2.39 3.277(5) 158.4 . yes
C20B_2^b H20F_2^b O2_4 0.96 2.39 3.074(10) 128.2 2_567 yes
C20C_2^c H20H_2^c N19_4 0.96 2.30 2.913(10) 120.7 2_567 yes
C20C_2^c H20H_2^c N20_4 0.96 2.48 3.232(12) 135.5 2_567 yes
C21C_2^c H21I_2^c O4_4 0.96 1.80 2.371(11) 115.0 2_567 yes
C2_4 H2_4 O3_6 0.98 2.43 3.303(4) 148.4 1_556 yes
C14_4 H14_4 F9_6 0.98 2.59 3.338(3) 133.0 . yes
C19_4 H19_4 F6_6 0.98 2.50 3.209(3) 129.3 . yes
C23_4 H23B_4 O6_6 0.97 2.43 2.968(3) 114.6 . yes
C24_4 H24_4 O7_5 0.98 2.43 3.069(2) 122.2 2_666 yes
C24_4 H24_4 O4_6 0.98 2.60 3.137(3) 114.3 2_566 yes
C30_4 H30_4 O6_5 0.98 2.62 3.424(3) 139.1 2_666 yes
C25_4 H25_4 O4_6 0.98 2.51 3.080(3) 117.0 2_566 yes
C2_5 H2_5 F2_6 0.98 2.42 3.249(4) 141.6 1_655 yes
C2_5 H2_5 O7_6 0.98 2.59 3.233(3) 122.9 1_655 yes
C7_5 H7A_5 O3_6 0.97 2.63 3.155(3) 114.1 1_655 yes
C7_5 H7A_5 O4_6 0.97 2.65 3.193(3) 115.8 1_655 yes
C9_5 H9_5 O3_4 0.98 2.38 2.989(3) 119.8 1_655 yes
C9_5 H9_5 O6_6 0.98 2.48 3.251(3) 135.1 1_655 yes
C12_5 H12B_5 O5_6 0.97 2.55 3.228(3) 126.6 2_666 yes
C13_5 H13A_5 O3_4 0.97 2.50 3.189(3) 127.9 1_655 yes
C14_5 H14_5 O5_6 0.98 2.31 2.948(3) 122.3 2_666 yes
C18_5 H18A_5 F8_6 0.97 2.49 3.193(3) 128.9 . yes

loop_
_geom_torsion_atom_site_label_1
_geom_torsion_atom_site_label_2
_geom_torsion_atom_site_label_3
_geom_torsion_atom_site_label_4
_geom_torsion
_geom_torsion_site_symmetry_1
_geom_torsion_site_symmetry_4
C5_1 N1_1 C1_1 C2_1 2.7(4) . .
Pt1_1 N1_1 C1_1 C2_1 -174.4(2) . .
N1_1 C1_1 C2_1 C3_1 0.0(5) . .
C1_1 C2_1 C3_1 C4_1 -3.6(6) . .
C2_1 C3_1 C4_1 C5_1 4.3(5) . .
C1_1 N1_1 C5_1 C4_1 -1.8(4) . .
Pt1_1 N1_1 C5_1 C4_1 175.5(2) . .
C1_1 N1_1 C5_1 C6_1 179.8(3) . .
Pt1_1 N1_1 C5_1 C6_1 -2.9(3) . .
C3_1 C4_1 C5_1 N1_1 -1.6(5) . .
C3_1 C4_1 C5_1 C6_1 176.6(3) . .
C10_1 N2_1 C6_1 C7_1 5.7(4) . .
Pt1_1 N2_1 C6_1 C7_1 176.8(2) . .
C10_1 N2_1 C6_1 C5_1 -177.7(2) . .
Pt1_1 N2_1 C6_1 C5_1 -6.6(3) . .
N1_1 C5_1 C6_1 N2_1 6.1(4) . .
C4_1 C5_1 C6_1 N2_1 -172.2(3) . .
N1_1 C5_1 C6_1 C7_1 -177.7(3) . .
C4_1 C5_1 C6_1 C7_1 4.0(5) . .
N2_1 C6_1 C7_1 C8_1 -3.6(5) . .
C5_1 C6_1 C7_1 C8_1 -179.6(3) . .
C6_1 C7_1 C8_1 C9_1 0.6(6) . .
C7_1 C8_1 C9_1 C10_1 0.6(5) . .
C6_1 N2_1 C10_1 C11_1 175.7(2) . .
Pt1_1 N2_1 C10_1 C11_1 4.7(3) . .
C6_1 N2_1 C10_1 C9_1 -4.5(4) . .
Pt1_1 N2_1 C10_1 C9_1 -175.4(2) . .
C8_1 C9_1 C10_1 N2_1 1.2(4) . .
C8_1 C9_1 C10_1 C11_1 -179.0(3) . .
N2_1 C10_1 C11_1 N3_1 -3.5(4) . .
C9_1 C10_1 C11_1 N3_1 176.7(3) . .
N2_1 C10_1 C11_1 C12_1 174.3(3) . .
C9_1 C10_1 C11_1 C12_1 -5.5(5) . .
N3_1 C11_1 C12_1 C13_1 0.0(5) . .
C10_1 C11_1 C12_1 C13_1 -177.9(3) . .
C11_1 C12_1 C13_1 C14_1 -0.7(6) . .
C12_1 C13_1 C14_1 C15_1 0.3(6) . .
C13_1 C14_1 C15_1 N3_1 0.8(5) . .
C14_1 C15_1 N3_1 C11_1 -1.5(5) . .
C14_1 C15_1 N3_1 Pt1_1 176.5(2) . .
C10_1 C11_1 N3_1 C15_1 179.0(3) . .
C12_1 C11_1 N3_1 C15_1 1.1(4) . .
C10_1 C11_1 N3_1 Pt1_1 0.8(3) . .
C12_1 C11_1 N3_1 Pt1_1 -177.1(2) . .
C16_1 C17_1 C18_1 N4_1 129.8(14) . .
C17_1 C18_1 N4_1 C21_1 -75.4(5) . .
C17_1 C18_1 N4_1 C19_1 161.0(5) . .
C17_1 C18_1 N4_1 C20_1 46.0(5) . .
C5A_2 N1A_2 C1A_2 C2A_2 0.0 . .
Pt2A_2 N1A_2 C1A_2 C2A_2 177.56(17) . .
N1A_2 C1A_2 C2A_2 C3A_2 0.0 . .
C1A_2 C2A_2 C3A_2 C4A_2 0.0 . .
C2A_2 C3A_2 C4A_2 C5A_2 0.0 . .
C3A_2 C4A_2 C5A_2 N1A_2 0.0 . .
C3A_2 C4A_2 C5A_2 C6A_2 175.5(3) . .
C1A_2 N1A_2 C5A_2 C4A_2 0.0 . .
Pt2A_2 N1A_2 C5A_2 C4A_2 -177.91(15) . .
C1A_2 N1A_2 C5A_2 C6A_2 -175.7(3) . .
Pt2A_2 N1A_2 C5A_2 C6A_2 6.4(3) . .
C10A_2 N2A_2 C6A_2 C7A_2 0.0 . .
Pt2A_2 N2A_2 C6A_2 C7A_2 173.86(18) . .
C10A_2 N2A_2 C6A_2 C5A_2 -173.0(3) . .
Pt2A_2 N2A_2 C6A_2 C5A_2 0.8(3) . .
C4A_2 C5A_2 C6A_2 N2A_2 179.63(15) . .
N1A_2 C5A_2 C6A_2 N2A_2 -4.8(4) . .
C4A_2 C5A_2 C6A_2 C7A_2 7.4(3) . .
N1A_2 C5A_2 C6A_2 C7A_2 -176.97(18) . .
N2A_2 C6A_2 C7A_2 C8A_2 0.0 . .
C5A_2 C6A_2 C7A_2 C8A_2 171.5(4) . .
C6A_2 C7A_2 C8A_2 C9A_2 0.0 . .
C7A_2 C8A_2 C9A_2 C10A_2 0.0 . .
C8A_2 C9A_2 C10A_2 C11A_2 -178.1(4) . .
C8A_2 C9A_2 C10A_2 N2A_2 0.0 . .
C6A_2 N2A_2 C10A_2 C11A_2 178.8(3) . .
Pt2A_2 N2A_2 C10A_2 C11A_2 4.9(3) . .
C6A_2 N2A_2 C10A_2 C9A_2 0.0 . .
Pt2A_2 N2A_2 C10A_2 C9A_2 -173.87(18) . .
C9A_2 C10A_2 C11A_2 C12A_2 -1.6(4) . .
N2A_2 C10A_2 C11A_2 C12A_2 -179.90(18) . .
C9A_2 C10A_2 C11A_2 N3A_2 176.3(2) . .
N2A_2 C10A_2 C11A_2 N3A_2 -2.1(3) . .
C10A_2 C11A_2 C12A_2 C13A_2 178.0(3) . .
N3A_2 C11A_2 C12A_2 C13A_2 0.0 . .
C11A_2 C12A_2 C13A_2 C14A_2 0.0 . .
C12A_2 C13A_2 C14A_2 C15A_2 0.0 . .
C13A_2 C14A_2 C15A_2 N3A_2 0.0 . .
C14A_2 C15A_2 N3A_2 C11A_2 0.0 . .
C14A_2 C15A_2 N3A_2 Pt2A_2 -175.0(3) . .
C10A_2 C11A_2 N3A_2 C15A_2 -177.7(3) . .
C12A_2 C11A_2 N3A_2 C15A_2 0.0 . .
C10A_2 C11A_2 N3A_2 Pt2A_2 -1.7(3) . .
C12A_2 C11A_2 N3A_2 Pt2A_2 176.0(2) . .
N2A_2 Pt2A_2 N3A_2 C15A_2 178.78(19) . .
N1A_2 Pt2A_2 N3A_2 C15A_2 -177.3(4) . .
C16A_2 Pt2A_2 N3A_2 C15A_2 -0.7(3) . .
N2A_2 Pt2A_2 N3A_2 C11A_2 3.33(18) . .
N1A_2 Pt2A_2 N3A_2 C11A_2 7.3(6) . .
C16A_2 Pt2A_2 N3A_2 C11A_2 -176.1(3) . .
C16A_2 C17A_2 C18A_2 N4A_2 156.6(13) . .
C17A_2 C18A_2 N4A_2 C20A_2 68.8(6) . .
C17A_2 C18A_2 N4A_2 C19A_2 -169.8(6) . .
C17A_2 C18A_2 N4A_2 C21A_2 -54.7(7) . .
C5B_2 N1B_2 C1B_2 C2B_2 0.0 . .
Pt2B_2 N1B_2 C1B_2 C2B_2 -177.0(2) . .
N1B_2 C1B_2 C2B_2 C3B_2 0.0 . .
C1B_2 C2B_2 C3B_2 C4B_2 0.0 . .
C2B_2 C3B_2 C4B_2 C5B_2 0.0 . .
C3B_2 C4B_2 C5B_2 C6B_2 -173.6(4) . .
C3B_2 C4B_2 C5B_2 N1B_2 0.0 . .
C1B_2 N1B_2 C5B_2 C6B_2 173.9(4) . .
Pt2B_2 N1B_2 C5B_2 C6B_2 -8.7(4) . .
C1B_2 N1B_2 C5B_2 C4B_2 0.0 . .
Pt2B_2 N1B_2 C5B_2 C4B_2 177.38(18) . .
C4B_2 C5B_2 C6B_2 C7B_2 3.1(4) . .
N1B_2 C5B_2 C6B_2 C7B_2 -170.7(2) . .
C4B_2 C5B_2 C6B_2 N2B_2 -168.5(2) . .
N1B_2 C5B_2 C6B_2 N2B_2 17.8(5) . .
C10B_2 N2B_2 C6B_2 C5B_2 172.6(4) . .
Pt2B_2 N2B_2 C6B_2 C5B_2 -20.5(4) . .
C10B_2 N2B_2 C6B_2 C7B_2 0.0 . .
Pt2B_2 N2B_2 C6B_2 C7B_2 166.8(2) . .
C5B_2 C6B_2 C7B_2 C8B_2 -170.8(5) . .
N2B_2 C6B_2 C7B_2 C8B_2 0.0 . .
C6B_2 C7B_2 C8B_2 C9B_2 0.0 . .
C7B_2 C8B_2 C9B_2 C10B_2 0.0 . .
C8B_2 C9B_2 C10B_2 N2B_2 0.0 . .
C8B_2 C9B_2 C10B_2 C11B_2 -157.8(5) . .
C6B_2 N2B_2 C10B_2 C9B_2 0.0 . .
Pt2B_2 N2B_2 C10B_2 C9B_2 -167.2(2) . .
C6B_2 N2B_2 C10B_2 C11B_2 162.3(4) . .
Pt2B_2 N2B_2 C10B_2 C11B_2 -4.9(4) . .
C9B_2 C10B_2 C11B_2 C12B_2 -21.1(4) . .
N2B_2 C10B_2 C11B_2 C12B_2 178.9(2) . .
C9B_2 C10B_2 C11B_2 N3B_2 166.7(3) . .
N2B_2 C10B_2 C11B_2 N3B_2 6.8(5) . .
N3B_2 C11B_2 C12B_2 C13B_2 0.0 . .
C10B_2 C11B_2 C12B_2 C13B_2 -172.3(4) . .
C11B_2 C12B_2 C13B_2 C14B_2 0.0 . .
C12B_2 C13B_2 C14B_2 C15B_2 0.0 . .
C13B_2 C14B_2 C15B_2 N3B_2 0.0 . .
C14B_2 C15B_2 N3B_2 C11B_2 0.0 . .
C14B_2 C15B_2 N3B_2 Pt2B_2 176.9(4) . .
C12B_2 C11B_2 N3B_2 C15B_2 0.0 . .
C10B_2 C11B_2 N3B_2 C15B_2 172.0(4) . .
C12B_2 C11B_2 N3B_2 Pt2B_2 -177.5(3) . .
C10B_2 C11B_2 N3B_2 Pt2B_2 -5.5(4) . .
Pt2B_2 C16B_2 C17B_2 C18B_2 -154.9(13) . .
C16B_2 C17B_2 C18B_2 N4B_2 -143.2(17) . .
C17B_2 C18B_2 N4B_2 C19B_2 -174.4(9) . .
C17B_2 C18B_2 N4B_2 C21B_2 70.8(10) . .
C17B_2 C18B_2 N4B_2 C20B_2 -54.7(9) . .
C5C_2 N1C_2 C1C_2 C2C_2 0.0 . .
Pt2C_2 N1C_2 C1C_2 C2C_2 -178.0(2) . .
N1C_2 C1C_2 C2C_2 C3C_2 0.0 . .
C1C_2 C2C_2 C3C_2 C4C_2 0.0 . .
C2C_2 C3C_2 C4C_2 C5C_2 0.0 . .
C3C_2 C4C_2 C5C_2 N1C_2 0.0 . .
C3C_2 C4C_2 C5C_2 C6C_2 -166.9(5) . .
C1C_2 N1C_2 C5C_2 C4C_2 0.0 . .
Pt2C_2 N1C_2 C5C_2 C4C_2 178.3(2) . .
C1C_2 N1C_2 C5C_2 C6C_2 168.2(5) . .
Pt2C_2 N1C_2 C5C_2 C6C_2 -13.5(5) . .
N3C_2 Pt2C_2 N2C_2 C6C_2 -178.2(4) . .
N1C_2 Pt2C_2 N2C_2 C6C_2 2.4(4) . .
C16C_2 Pt2C_2 N2C_2 C6C_2 -104.1(12) . .
N3C_2 Pt2C_2 N2C_2 C10C_2 11.1(4) . .
N1C_2 Pt2C_2 N2C_2 C10C_2 -168.3(4) . .
C16C_2 Pt2C_2 N2C_2 C10C_2 85.2(12) . .
C10C_2 N2C_2 C6C_2 C7C_2 0.0 . .
Pt2C_2 N2C_2 C6C_2 C7C_2 -170.9(4) . .
C10C_2 N2C_2 C6C_2 C5C_2 160.6(6) . .
Pt2C_2 N2C_2 C6C_2 C5C_2 -10.3(6) . .
C4C_2 C5C_2 C6C_2 N2C_2 -177.2(3) . .
N1C_2 C5C_2 C6C_2 N2C_2 15.2(7) . .
C4C_2 C5C_2 C6C_2 C7C_2 -17.9(5) . .
N1C_2 C5C_2 C6C_2 C7C_2 174.6(3) . .
N2C_2 C6C_2 C7C_2 C8C_2 0.0 . .
C5C_2 C6C_2 C7C_2 C8C_2 -157.7(7) . .
C6C_2 C7C_2 C8C_2 C9C_2 0.0 . .
C7C_2 C8C_2 C9C_2 C10C_2 0.0 . .
C8C_2 C9C_2 C10C_2 N2C_2 0.0 . .
C8C_2 C9C_2 C10C_2 C11C_2 -178.5(8) . .
C6C_2 N2C_2 C10C_2 C9C_2 0.0 . .
Pt2C_2 N2C_2 C10C_2 C9C_2 170.5(4) . .
C6C_2 N2C_2 C10C_2 C11C_2 178.9(6) . .
Pt2C_2 N2C_2 C10C_2 C11C_2 -10.5(6) . .
C9C_2 C10C_2 C11C_2 C12C_2 5.4(8) . .
N2C_2 C10C_2 C11C_2 C12C_2 -173.3(4) . .
C9C_2 C10C_2 C11C_2 N3C_2 -178.2(5) . .
N2C_2 C10C_2 C11C_2 N3C_2 3.1(6) . .
N3C_2 C11C_2 C12C_2 C13C_2 0.0 . .
C10C_2 C11C_2 C12C_2 C13C_2 176.3(6) . .
C11C_2 C12C_2 C13C_2 C14C_2 0.0 . .
C12C_2 C13C_2 C14C_2 C15C_2 0.0 . .
C13C_2 C14C_2 C15C_2 N3C_2 0.0 . .
C14C_2 C15C_2 N3C_2 C11C_2 0.0 . .
C14C_2 C15C_2 N3C_2 Pt2C_2 178.6(5) . .
C12C_2 C11C_2 N3C_2 C15C_2 0.0 . .
C10C_2 C11C_2 N3C_2 C15C_2 -176.4(6) . .
C12C_2 C11C_2 N3C_2 Pt2C_2 -178.8(5) . .
C10C_2 C11C_2 N3C_2 Pt2C_2 4.8(6) . .
C16C_2 C17C_2 C18C_2 N4C_2 -171.0(13) . .
C17C_2 C18C_2 N4C_2 C21C_2 -77.0(10) . .
C17C_2 C18C_2 N4C_2 C20C_2 47.5(10) . .
C17C_2 C18C_2 N4C_2 C19C_2 167.5(9) . .
C18C_2 N4C_2 C20C_2 O2_4 -139.6(12) . 2_567
C21C_2 N4C_2 C20C_2 O2_4 -18.0(18) . 2_567
C19C_2 N4C_2 C20C_2 O2_4 101.9(12) . 2_567
C5_4 N1_4 C2_4 N3_4 -112.2(2) . .
C27_4 N1_4 C2_4 N3_4 98.4(2) 2_567 .
C5_4 N1_4 C2_4 C3_4 -0.6(3) . .
C27_4 N1_4 C2_4 C3_4 -150.0(2) 2_567 .
C5_4 N2_4 C3_4 N4_4 122.6(2) . .
C6_4 N2_4 C3_4 N4_4 -86.9(3) . .
C5_4 N2_4 C3_4 C2_4 11.4(3) . .
C6_4 N2_4 C3_4 C2_4 161.8(2) . .
N1_4 C2_4 C3_4 N4_4 -125.36(19) . .
N3_4 C2_4 C3_4 N4_4 -6.2(2) . .
N1_4 C2_4 C3_4 N2_4 -6.2(2) . .
N3_4 C2_4 C3_4 N2_4 113.0(2) . .
N18_4 C1_4 N3_4 C4_4 -142.6(2) 2_567 .
N18_4 C1_4 N3_4 C2_4 74.9(3) 2_567 .
N1_4 C2_4 N3_4 C4_4 122.1(2) . .
C3_4 C2_4 N3_4 C4_4 10.1(2) . .
N1_4 C2_4 N3_4 C1_4 -92.8(2) . .
C3_4 C2_4 N3_4 C1_4 155.22(19) . .
C1_4 N3_4 C4_4 O9_4 24.9(4) . .
C2_4 N3_4 C4_4 O9_4 170.5(2) . .
C1_4 N3_4 C4_4 N4_4 -155.9(2) . .
C2_4 N3_4 C4_4 N4_4 -10.3(3) . .
O9_4 C4_4 N4_4 C8_4 -14.8(4) . .
N3_4 C4_4 N4_4 C8_4 166.0(2) . .
O9_4 C4_4 N4_4 C3_4 -174.9(2) . .
N3_4 C4_4 N4_4 C3_4 5.9(3) . .
N2_4 C3_4 N4_4 C4_4 -110.8(2) . .
C2_4 C3_4 N4_4 C4_4 0.5(3) . .
N2_4 C3_4 N4_4 C8_4 88.9(2) . .
C2_4 C3_4 N4_4 C8_4 -159.80(19) . .
C6_4 N2_4 C5_4 O10_4 19.3(4) . .
C3_4 N2_4 C5_4 O10_4 169.5(2) . .
C6_4 N2_4 C5_4 N1_4 -162.4(2) . .
C3_4 N2_4 C5_4 N1_4 -12.2(3) . .
C2_4 N1_4 C5_4 O10_4 -174.0(2) . .
C27_4 N1_4 C5_4 O10_4 -24.6(4) 2_567 .
C2_4 N1_4 C5_4 N2_4 7.7(3) . .
C27_4 N1_4 C5_4 N2_4 157.0(2) 2_567 .
C12_4 N5_4 C6_4 N2_4 117.1(2) . .
C7_4 N5_4 C6_4 N2_4 -83.9(3) . .
C5_4 N2_4 C6_4 N5_4 -129.4(2) . .
C3_4 N2_4 C6_4 N5_4 83.0(3) . .
C9_4 N6_4 C7_4 N5_4 113.9(2) . .
C8_4 N6_4 C7_4 N5_4 -83.4(3) . .
C9_4 N6_4 C7_4 C11_4 2.5(2) . .
C8_4 N6_4 C7_4 C11_4 165.17(19) . .
C12_4 N5_4 C7_4 N6_4 -114.9(2) . .
C6_4 N5_4 C7_4 N6_4 84.2(3) . .
C12_4 N5_4 C7_4 C11_4 -3.2(3) . .
C6_4 N5_4 C7_4 C11_4 -164.1(2) . .
C4_4 N4_4 C8_4 N6_4 118.1(3) . .
C3_4 N4_4 C8_4 N6_4 -83.4(3) . .
C9_4 N6_4 C8_4 N4_4 -116.7(2) . .
C7_4 N6_4 C8_4 N4_4 81.8(3) . .
C7_4 N6_4 C9_4 O8_4 175.3(2) . .
C8_4 N6_4 C9_4 O8_4 12.0(3) . .
C7_4 N6_4 C9_4 N8_4 -3.6(2) . .
C8_4 N6_4 C9_4 N8_4 -166.82(19) . .
C10_4 N8_4 C9_4 O8_4 -1.6(4) . .
C11_4 N8_4 C9_4 O8_4 -175.6(2) . .
C10_4 N8_4 C9_4 N6_4 177.21(19) . .
C11_4 N8_4 C9_4 N6_4 3.2(2) . .
C12_4 N7_4 C11_4 N8_4 114.6(2) . .
C13_4 N7_4 C11_4 N8_4 -83.5(3) . .
C12_4 N7_4 C11_4 C7_4 4.0(3) . .
C13_4 N7_4 C11_4 C7_4 165.9(2) . .
C9_4 N8_4 C11_4 N7_4 -112.6(2) . .
C10_4 N8_4 C11_4 N7_4 73.5(3) . .
C9_4 N8_4 C11_4 C7_4 -1.6(2) . .
C10_4 N8_4 C11_4 C7_4 -175.50(19) . .
N6_4 C7_4 C11_4 N7_4 118.98(19) . .
N5_4 C7_4 C11_4 N7_4 -0.4(2) . .
N6_4 C7_4 C11_4 N8_4 -0.5(2) . .
N5_4 C7_4 C11_4 N8_4 -119.90(19) . .
C9_4 N8_4 C10_4 N9_4 106.4(2) . .
C11_4 N8_4 C10_4 N9_4 -80.3(3) . .
C15_4 N9_4 C10_4 N8_4 -108.3(2) . .
C14_4 N9_4 C10_4 N8_4 90.1(2) . .
C11_4 N7_4 C12_4 O7_4 174.5(2) . .
C13_4 N7_4 C12_4 O7_4 12.3(4) . .
C11_4 N7_4 C12_4 N5_4 -6.1(3) . .
C13_4 N7_4 C12_4 N5_4 -168.3(2) . .
C6_4 N5_4 C12_4 O7_4 -13.8(4) . .
C7_4 N5_4 C12_4 O7_4 -174.9(2) . .
C6_4 N5_4 C12_4 N7_4 166.8(2) . .
C7_4 N5_4 C12_4 N7_4 5.7(3) . .
C17_4 N10_4 C13_4 N7_4 108.8(2) . .
C14_4 N10_4 C13_4 N7_4 -82.2(2) . .
C12_4 N7_4 C13_4 N10_4 -107.2(2) . .
C11_4 N7_4 C13_4 N10_4 92.3(3) . .
C17_4 N10_4 C14_4 N9_4 -115.1(2) . .
C13_4 N10_4 C14_4 N9_4 74.8(2) . .
C17_4 N10_4 C14_4 C16_4 -3.3(2) . .
C13_4 N10_4 C14_4 C16_4 -173.45(17) . .
C15_4 N9_4 C14_4 N10_4 113.3(2) . .
C10_4 N9_4 C14_4 N10_4 -83.6(2) . .
C15_4 N9_4 C14_4 C16_4 1.6(2) . .
C10_4 N9_4 C14_4 C16_4 164.73(17) . .
C18_4 N12_4 C15_4 O6_4 -12.1(3) . .
C16_4 N12_4 C15_4 O6_4 -176.3(2) . .
C18_4 N12_4 C15_4 N9_4 168.12(17) . .
C16_4 N12_4 C15_4 N9_4 3.9(2) . .
C14_4 N9_4 C15_4 O6_4 176.8(2) . .
C10_4 N9_4 C15_4 O6_4 13.4(3) . .
C14_4 N9_4 C15_4 N12_4 -3.4(2) . .
C10_4 N9_4 C15_4 N12_4 -166.80(17) . .
C17_4 N11_4 C16_4 N12_4 115.73(19) . .
C20_4 N11_4 C16_4 N12_4 -90.9(2) . .
C17_4 N11_4 C16_4 C14_4 5.0(2) . .
C20_4 N11_4 C16_4 C14_4 158.37(16) . .
C15_4 N12_4 C16_4 N11_4 -113.97(19) . .
C18_4 N12_4 C16_4 N11_4 82.0(2) . .
C15_4 N12_4 C16_4 C14_4 -2.8(2) . .
C18_4 N12_4 C16_4 C14_4 -166.77(17) . .
N10_4 C14_4 C16_4 N11_4 -0.97(18) . .
N9_4 C14_4 C16_4 N11_4 119.26(16) . .
N10_4 C14_4 C16_4 N12_4 -119.58(16) . .
N9_4 C14_4 C16_4 N12_4 0.65(18) . .
C16_4 N11_4 C17_4 O5_4 174.10(19) . .
C20_4 N11_4 C17_4 O5_4 20.7(3) . .
C16_4 N11_4 C17_4 N10_4 -7.2(2) . .
C20_4 N11_4 C17_4 N10_4 -160.60(16) . .
C14_4 N10_4 C17_4 O5_4 -174.78(19) . .
C13_4 N10_4 C17_4 O5_4 -4.8(3) . .
C14_4 N10_4 C17_4 N11_4 6.5(2) . .
C13_4 N10_4 C17_4 N11_4 176.54(17) . .
C15_4 N12_4 C18_4 N14_4 118.1(2) . .
C16_4 N12_4 C18_4 N14_4 -79.3(2) . .
C21_4 N14_4 C18_4 N12_4 -131.2(2) . .
C19_4 N14_4 C18_4 N12_4 86.6(2) . .
C28_4 N13_4 C19_4 N14_4 -103.2(2) . .
C20_4 N13_4 C19_4 N14_4 80.1(2) . .
C28_4 N13_4 C19_4 C30_4 8.3(2) . .
C20_4 N13_4 C19_4 C30_4 -168.46(19) . .
C21_4 N14_4 C19_4 N13_4 125.85(17) . .
C18_4 N14_4 C19_4 N13_4 -89.1(2) . .
C21_4 N14_4 C19_4 C30_4 14.3(2) . .
C18_4 N14_4 C19_4 C30_4 159.37(17) . .
C28_4 N13_4 C20_4 N11_4 107.8(2) . .
C19_4 N13_4 C20_4 N11_4 -75.8(2) . .
C17_4 N11_4 C20_4 N13_4 -122.80(19) . .
C16_4 N11_4 C20_4 N13_4 86.1(2) . .
C30_4 N16_4 C21_4 O4_4 -178.4(2) . .
C22_4 N16_4 C21_4 O4_4 -18.4(3) . .
C30_4 N16_4 C21_4 N14_4 3.3(2) . .
C22_4 N16_4 C21_4 N14_4 163.32(17) . .
C18_4 N14_4 C21_4 O4_4 24.9(3) . .
C19_4 N14_4 C21_4 O4_4 170.1(2) . .
C18_4 N14_4 C21_4 N16_4 -156.87(18) . .
C19_4 N14_4 C21_4 N16_4 -11.6(2) . .
C29_4 N20_4 C22_4 N16_4 -135.5(2) . .
C24_4 N20_4 C22_4 N16_4 73.4(3) . .
C21_4 N16_4 C22_4 N20_4 120.7(2) . .
C30_4 N16_4 C22_4 N20_4 -81.2(2) . .
C26_4 N17_4 C23_4 N15_4 134.6(2) . .
C24_4 N17_4 C23_4 N15_4 -83.0(2) . .
C28_4 N15_4 C23_4 N17_4 -139.12(19) . .
C30_4 N15_4 C23_4 N17_4 77.0(2) . .
C29_4 N20_4 C24_4 N17_4 118.49(18) . .
C22_4 N20_4 C24_4 N17_4 -88.1(2) . .
C29_4 N20_4 C24_4 C25_4 5.4(2) . .
C22_4 N20_4 C24_4 C25_4 158.80(17) . .
C26_4 N17_4 C24_4 N20_4 -119.33(18) . .
C23_4 N17_4 C24_4 N20_4 95.3(2) . .
C26_4 N17_4 C24_4 C25_4 -6.7(2) . .
C23_4 N17_4 C24_4 C25_4 -152.14(17) . .
C25_4 N18_4 C26_4 O1_4 169.8(2) . .
C1_4 N18_4 C26_4 O1_4 25.8(3) 2_567 .
C25_4 N18_4 C26_4 N17_4 -9.7(3) . .
C1_4 N18_4 C26_4 N17_4 -153.70(19) 2_567 .
C23_4 N17_4 C26_4 O1_4 -23.8(3) . .
C24_4 N17_4 C26_4 O1_4 -169.2(2) . .
C23_4 N17_4 C26_4 N18_4 155.69(19) . .
C24_4 N17_4 C26_4 N18_4 10.3(2) . .
C29_4 N19_4 C27_4 N1_4 141.5(2) . 2_567
C25_4 N19_4 C27_4 N1_4 -71.8(3) . 2_567
C19_4 N13_4 C28_4 O3_4 -178.7(2) . .
C20_4 N13_4 C28_4 O3_4 -1.9(3) . .
C19_4 N13_4 C28_4 N15_4 1.0(2) . .
C20_4 N13_4 C28_4 N15_4 177.78(18) . .
C23_4 N15_4 C28_4 O3_4 21.8(3) . .
C30_4 N15_4 C28_4 O3_4 168.8(2) . .
C23_4 N15_4 C28_4 N13_4 -157.87(18) . .
C30_4 N15_4 C28_4 N13_4 -10.9(2) . .
C20C_2 O2_4 C29_4 N19_4 -72.2(4) 2_567 .
C20C_2 O2_4 C29_4 N20_4 108.0(4) 2_567 .
C25_4 N19_4 C29_4 O2_4 -169.1(2) . .
C27_4 N19_4 C29_4 O2_4 -19.5(3) . .
C25_4 N19_4 C29_4 N20_4 10.7(2) . .
C27_4 N19_4 C29_4 N20_4 160.30(19) . .
C22_4 N20_4 C29_4 O2_4 16.1(3) . .
C24_4 N20_4 C29_4 O2_4 169.8(2) . .
C22_4 N20_4 C29_4 N19_4 -163.68(19) . .
C24_4 N20_4 C29_4 N19_4 -10.0(2) . .
C21_4 N16_4 C30_4 N15_4 -104.93(19) . .
C22_4 N16_4 C30_4 N15_4 95.2(2) . .
C21_4 N16_4 C30_4 C19_4 5.5(2) . .
C22_4 N16_4 C30_4 C19_4 -154.44(16) . .
C28_4 N15_4 C30_4 N16_4 125.81(18) . .
C23_4 N15_4 C30_4 N16_4 -87.5(2) . .
C28_4 N15_4 C30_4 C19_4 15.3(2) . .
C23_4 N15_4 C30_4 C19_4 162.01(17) . .
N13_4 C19_4 C30_4 N16_4 -131.84(16) . .
N14_4 C19_4 C30_4 N16_4 -11.46(19) . .
N13_4 C19_4 C30_4 N15_4 -13.6(2) . .
N14_4 C19_4 C30_4 N15_4 106.78(17) . .
C29_4 N19_4 C25_4 N18_4 -119.38(19) . .
C27_4 N19_4 C25_4 N18_4 91.6(2) . .
C29_4 N19_4 C25_4 C24_4 -7.1(2) . .
C27_4 N19_4 C25_4 C24_4 -156.09(18) . .
C26_4 N18_4 C25_4 N19_4 117.8(2) . .
C1_4 N18_4 C25_4 N19_4 -98.0(2) 2_567 .
C26_4 N18_4 C25_4 C24_4 5.2(2) . .
C1_4 N18_4 C25_4 C24_4 149.41(18) 2_567 .
N20_4 C24_4 C25_4 N19_4 1.0(2) . .
N17_4 C24_4 C25_4 N19_4 -119.39(17) . .
N20_4 C24_4 C25_4 N18_4 121.25(17) . .
N17_4 C24_4 C25_4 N18_4 0.9(2) . .
N19_5 C1_5 N1_5 C5_5 -125.3(2) 2_776 .
N19_5 C1_5 N1_5 C2_5 82.8(2) 2_776 .
C5_5 N1_5 C2_5 N3_5 123.64(19) . .
C1_5 N1_5 C2_5 N3_5 -81.9(2) . .
C5_5 N1_5 C2_5 C3_5 11.4(2) . .
C1_5 N1_5 C2_5 C3_5 165.84(18) . .
C5_5 N2_5 C3_5 N4_5 -111.94(19) . .
C6_5 N2_5 C3_5 N4_5 94.5(2) . .
C5_5 N2_5 C3_5 C2_5 -0.4(2) . .
C6_5 N2_5 C3_5 C2_5 -153.96(18) . .
N3_5 C2_5 C3_5 N2_5 -126.27(17) . .
N1_5 C2_5 C3_5 N2_5 -6.3(2) . .
N3_5 C2_5 C3_5 N4_5 -6.84(19) . .
N1_5 C2_5 C3_5 N4_5 113.14(17) . .
N1_5 C2_5 N3_5 C4_5 -110.25(19) . .
C3_5 C2_5 N3_5 C4_5 1.1(2) . .
N1_5 C2_5 N3_5 C28_5 85.2(2) . 2_776
C3_5 C2_5 N3_5 C28_5 -163.37(18) . 2_776
C2_5 N3_5 C4_5 O9_5 -175.1(2) . .
C28_5 N3_5 C4_5 O9_5 -10.6(3) 2_776 .
C2_5 N3_5 C4_5 N4_5 5.5(2) . .
C28_5 N3_5 C4_5 N4_5 169.92(18) 2_776 .
O9_5 C4_5 N4_5 C7_5 25.5(3) . .
N3_5 C4_5 N4_5 C7_5 -155.07(17) . .
O9_5 C4_5 N4_5 C3_5 170.16(19) . .
N3_5 C4_5 N4_5 C3_5 -10.4(2) . .
N2_5 C3_5 N4_5 C4_5 122.79(18) . .
C2_5 C3_5 N4_5 C4_5 10.6(2) . .
N2_5 C3_5 N4_5 C7_5 -93.4(2) . .
C2_5 C3_5 N4_5 C7_5 154.43(16) . .
C1_5 N1_5 C5_5 O10_5 13.8(3) . .
C2_5 N1_5 C5_5 O10_5 168.1(2) . .
C1_5 N1_5 C5_5 N2_5 -166.49(18) . .
C2_5 N1_5 C5_5 N2_5 -12.2(2) . .
C3_5 N2_5 C5_5 O10_5 -172.7(2) . .
C6_5 N2_5 C5_5 O10_5 -19.1(3) . .
C3_5 N2_5 C5_5 N1_5 7.6(2) . .
C6_5 N2_5 C5_5 N1_5 161.15(18) . .
C5_5 N2_5 C6_5 N6_5 133.44(19) . .
C3_5 N2_5 C6_5 N6_5 -75.5(2) . .
N2_5 C6_5 N6_5 C10_5 -138.00(19) . .
N2_5 C6_5 N6_5 C8_5 73.9(2) . .
C4_5 N4_5 C7_5 N5_5 -142.02(18) . .
C3_5 N4_5 C7_5 N5_5 76.5(2) . .
C11_5 N5_5 C7_5 N4_5 143.65(18) . .
C8_5 N5_5 C7_5 N4_5 -76.9(2) . .
C10_5 N6_5 C8_5 N5_5 116.21(18) . .
C6_5 N6_5 C8_5 N5_5 -93.2(2) . .
C10_5 N6_5 C8_5 C9_5 3.5(2) . .
C6_5 N6_5 C8_5 C9_5 154.18(17) . .
C11_5 N5_5 C8_5 N6_5 -123.60(17) . .
C7_5 N5_5 C8_5 N6_5 94.4(2) . .
C11_5 N5_5 C8_5 C9_5 -10.96(19) . .
C7_5 N5_5 C8_5 C9_5 -152.98(16) . .
C11_5 N7_5 C9_5 N8_5 115.65(17) . .
C12_5 N7_5 C9_5 N8_5 -99.29(19) . .
C11_5 N7_5 C9_5 C8_5 2.95(19) . .
C12_5 N7_5 C9_5 C8_5 148.01(15) . .
C10_5 N8_5 C9_5 N7_5 -124.07(18) . .
C13_5 N8_5 C9_5 N7_5 91.7(2) . .
C10_5 N8_5 C9_5 C8_5 -11.1(2) . .
C13_5 N8_5 C9_5 C8_5 -155.37(17) . .
N6_5 C8_5 C9_5 N7_5 125.18(16) . .
N5_5 C8_5 C9_5 N7_5 4.69(18) . .
N6_5 C8_5 C9_5 N8_5 4.42(19) . .
N5_5 C8_5 C9_5 N8_5 -116.07(16) . .
C9_5 N8_5 C10_5 O8_5 -165.2(2) . .
C13_5 N8_5 C10_5 O8_5 -20.7(3) . .
C9_5 N8_5 C10_5 N6_5 13.9(2) . .
C13_5 N8_5 C10_5 N6_5 158.39(17) . .
C8_5 N6_5 C10_5 O8_5 168.4(2) . .
C6_5 N6_5 C10_5 O8_5 17.3(3) . .
C8_5 N6_5 C10_5 N8_5 -10.7(2) . .
C6_5 N6_5 C10_5 N8_5 -161.77(17) . .
C7_5 N5_5 C11_5 O7_5 -24.3(3) . .
C8_5 N5_5 C11_5 O7_5 -167.07(18) . .
C7_5 N5_5 C11_5 N7_5 156.00(16) . .
C8_5 N5_5 C11_5 N7_5 13.2(2) . .
C9_5 N7_5 C11_5 O7_5 170.37(18) . .
C12_5 N7_5 C11_5 O7_5 25.5(3) . .
C9_5 N7_5 C11_5 N5_5 -9.9(2) . .
C12_5 N7_5 C11_5 N5_5 -154.81(16) . .
C16_5 N9_5 C12_5 N7_5 140.34(18) . .
C14_5 N9_5 C12_5 N7_5 -73.4(2) . .
C11_5 N7_5 C12_5 N9_5 -138.90(17) . .
C9_5 N7_5 C12_5 N9_5 78.9(2) . .
C17_5 N10_5 C13_5 N8_5 -133.3(2) . .
C14_5 N10_5 C13_5 N8_5 78.6(2) . .
C10_5 N8_5 C13_5 N10_5 147.53(18) . .
C9_5 N8_5 C13_5 N10_5 -71.1(2) . .
C17_5 N10_5 C14_5 N9_5 113.0(2) . .
C13_5 N10_5 C14_5 N9_5 -96.6(2) . .
C17_5 N10_5 C14_5 C15_5 1.4(2) . .
C13_5 N10_5 C14_5 C15_5 151.75(18) . .
C16_5 N9_5 C14_5 N10_5 -121.47(18) . .
C12_5 N9_5 C14_5 N10_5 89.8(2) . .
C16_5 N9_5 C14_5 C15_5 -9.3(2) . .
C12_5 N9_5 C14_5 C15_5 -157.97(18) . .
C16_5 N11_5 C15_5 N12_5 112.3(2) . .
C18_5 N11_5 C15_5 N12_5 -82.0(3) . .
C16_5 N11_5 C15_5 C14_5 0.9(2) . .
C18_5 N11_5 C15_5 C14_5 166.65(18) . .
C17_5 N12_5 C15_5 N11_5 -120.9(2) . .
C19_5 N12_5 C15_5 N11_5 84.5(3) . .
C17_5 N12_5 C15_5 C14_5 -9.1(3) . .
C19_5 N12_5 C15_5 C14_5 -163.7(2) . .
N10_5 C14_5 C15_5 N11_5 124.18(18) . .
N9_5 C14_5 C15_5 N11_5 4.9(2) . .
N10_5 C14_5 C15_5 N12_5 4.4(2) . .
N9_5 C14_5 C15_5 N12_5 -114.88(19) . .
C15_5 N11_5 C16_5 O6_5 172.5(2) . .
C18_5 N11_5 C16_5 O6_5 6.5(3) . .
C15_5 N11_5 C16_5 N9_5 -6.8(2) . .
C18_5 N11_5 C16_5 N9_5 -172.68(18) . .
C12_5 N9_5 C16_5 O6_5 -19.6(3) . .
C14_5 N9_5 C16_5 O6_5 -169.00(19) . .
C12_5 N9_5 C16_5 N11_5 159.60(17) . .
C14_5 N9_5 C16_5 N11_5 10.2(2) . .
C14_5 N10_5 C17_5 O5_5 174.3(3) . .
C13_5 N10_5 C17_5 O5_5 23.4(4) . .
C14_5 N10_5 C17_5 N12_5 -7.1(3) . .
C13_5 N10_5 C17_5 N12_5 -158.0(2) . .
C19_5 N12_5 C17_5 O5_5 -16.3(5) . .
C15_5 N12_5 C17_5 O5_5 -171.1(3) . .
C19_5 N12_5 C17_5 N10_5 165.2(3) . .
C15_5 N12_5 C17_5 N10_5 10.4(3) . .
C23_5 N13_5 C18_5 N11_5 109.3(2) . .
C21_5 N13_5 C18_5 N11_5 -83.0(2) . .
C16_5 N11_5 C18_5 N13_5 -115.1(2) . .
C15_5 N11_5 C18_5 N13_5 80.6(3) . .
C17_5 N12_5 C19_5 N14_5 122.0(3) . .
C15_5 N12_5 C19_5 N14_5 -85.7(4) . .
C20_5 N14_5 C19_5 N12_5 -124.4(3) . .
C21_5 N14_5 C19_5 N12_5 86.6(3) . .
C22_5 N16_5 C20_5 O4_5 -178.9(3) . .
C30_5 N16_5 C20_5 O4_5 -1.5(4) . .
C22_5 N16_5 C20_5 N14_5 1.5(3) . .
C30_5 N16_5 C20_5 N14_5 178.9(2) . .
C19_5 N14_5 C20_5 O4_5 20.1(4) . .
C21_5 N14_5 C20_5 O4_5 171.7(3) . .
C19_5 N14_5 C20_5 N16_5 -160.3(2) . .
C21_5 N14_5 C20_5 N16_5 -8.7(3) . .
C23_5 N13_5 C21_5 N14_5 -105.7(2) . .
C18_5 N13_5 C21_5 N14_5 85.5(3) . .
C23_5 N13_5 C21_5 C22_5 4.0(2) . .
C18_5 N13_5 C21_5 C22_5 -164.79(18) . .
C20_5 N14_5 C21_5 N13_5 122.3(2) . .
C19_5 N14_5 C21_5 N13_5 -86.3(3) . .
C20_5 N14_5 C21_5 C22_5 11.6(3) . .
C19_5 N14_5 C21_5 C22_5 163.0(2) . .
C20_5 N16_5 C22_5 N15_5 -105.6(2) . .
C30_5 N16_5 C22_5 N15_5 77.0(3) . .
C20_5 N16_5 C22_5 C21_5 5.6(3) . .
C30_5 N16_5 C22_5 C21_5 -171.7(2) . .
C23_5 N15_5 C22_5 N16_5 121.4(2) . .
C24_5 N15_5 C22_5 N16_5 -86.4(2) . .
C23_5 N15_5 C22_5 C21_5 9.8(2) . .
C24_5 N15_5 C22_5 C21_5 162.00(18) . .
N13_5 C21_5 C22_5 N16_5 -127.35(18) . .
N14_5 C21_5 C22_5 N16_5 -9.8(2) . .
N13_5 C21_5 C22_5 N15_5 -8.0(2) . .
N14_5 C21_5 C22_5 N15_5 109.52(19) . .
C21_5 N13_5 C23_5 O3_5 -178.5(2) . .
C18_5 N13_5 C23_5 O3_5 -9.7(3) . .
C21_5 N13_5 C23_5 N15_5 2.0(2) . .
C18_5 N13_5 C23_5 N15_5 170.82(18) . .
C24_5 N15_5 C23_5 O3_5 20.3(3) . .
C22_5 N15_5 C23_5 O3_5 172.7(2) . .
C24_5 N15_5 C23_5 N13_5 -160.19(18) . .
C22_5 N15_5 C23_5 N13_5 -7.8(2) . .
C27_5 N17_5 C24_5 N15_5 105.8(2) . .
C25_5 N17_5 C24_5 N15_5 -78.9(3) . .
C23_5 N15_5 C24_5 N17_5 -120.2(2) . .
C22_5 N15_5 C24_5 N17_5 90.0(2) . .
C29_5 N18_5 C25_5 N17_5 116.6(2) . .
C30_5 N18_5 C25_5 N17_5 -85.1(3) . .
C29_5 N18_5 C25_5 C26_5 5.5(2) . .
C30_5 N18_5 C25_5 C26_5 163.8(2) . .
C27_5 N17_5 C25_5 N18_5 -110.4(2) . .
C24_5 N17_5 C25_5 N18_5 73.9(3) . .
C27_5 N17_5 C25_5 C26_5 1.0(2) . .
C24_5 N17_5 C25_5 C26_5 -174.72(19) . .
C27_5 N19_5 C26_5 N20_5 114.7(2) . .
C1_5 N19_5 C26_5 N20_5 -82.7(3) 2_776 .
C27_5 N19_5 C26_5 C25_5 4.4(2) . .
C1_5 N19_5 C26_5 C25_5 167.01(19) 2_776 .
C29_5 N20_5 C26_5 N19_5 -112.2(2) . .
C28_5 N20_5 C26_5 N19_5 79.6(3) . .
C29_5 N20_5 C26_5 C25_5 -1.4(2) . .
C28_5 N20_5 C26_5 C25_5 -169.6(2) . .
N18_5 C25_5 C26_5 N19_5 116.70(19) . .
N17_5 C25_5 C26_5 N19_5 -3.1(2) . .
N18_5 C25_5 C26_5 N20_5 -2.3(2) . .
N17_5 C25_5 C26_5 N20_5 -122.14(19) . .
C25_5 N17_5 C27_5 O2_5 -177.6(2) . .
C24_5 N17_5 C27_5 O2_5 -1.8(3) . .
C25_5 N17_5 C27_5 N19_5 1.7(2) . .
C24_5 N17_5 C27_5 N19_5 177.48(19) . .
C26_5 N19_5 C27_5 O2_5 175.3(2) . .
C1_5 N19_5 C27_5 O2_5 12.2(3) 2_776 .
C26_5 N19_5 C27_5 N17_5 -4.0(2) . .
C1_5 N19_5 C27_5 N17_5 -167.16(18) 2_776 .
C29_5 N20_5 C28_5 N3_5 110.2(3) . 2_776
C26_5 N20_5 C28_5 N3_5 -82.4(3) . 2_776
C26_5 N20_5 C29_5 O1_5 -176.1(2) . .
C28_5 N20_5 C29_5 O1_5 -7.4(4) . .
C26_5 N20_5 C29_5 N18_5 4.7(3) . .
C28_5 N20_5 C29_5 N18_5 173.36(19) . .
C25_5 N18_5 C29_5 O1_5 174.3(2) . .
C30_5 N18_5 C29_5 O1_5 15.3(4) . .
C25_5 N18_5 C29_5 N20_5 -6.5(3) . .
C30_5 N18_5 C29_5 N20_5 -165.5(2) . .
C20_5 N16_5 C30_5 N18_5 103.1(3) . .
C22_5 N16_5 C30_5 N18_5 -79.7(3) . .
C29_5 N18_5 C30_5 N16_5 -113.6(3) . .
C25_5 N18_5 C30_5 N16_5 89.5(3) . .
F3_6 C1_6 S2_6 O2_6 172.3(4) . .
F1_6 C1_6 S2_6 O2_6 -53.6(3) . .
F2_6 C1_6 S2_6 O2_6 62.6(3) . .
F3_6 C1_6 S2_6 O3_6 41.4(4) . .
F1_6 C1_6 S2_6 O3_6 175.5(3) . .
F2_6 C1_6 S2_6 O3_6 -68.3(3) . .
F3_6 C1_6 S2_6 O1_6 -75.0(4) . .
F1_6 C1_6 S2_6 O1_6 59.1(3) . .
F2_6 C1_6 S2_6 O1_6 175.3(2) . .
F7_6 C2_6 S3_6 O8_6 58.5(2) . .
F9_6 C2_6 S3_6 O8_6 -62.4(2) . .
F8_6 C2_6 S3_6 O8_6 177.1(2) . .
F7_6 C2_6 S3_6 O9_6 178.93(18) . .
F9_6 C2_6 S3_6 O9_6 58.0(2) . .
F8_6 C2_6 S3_6 O9_6 -62.4(2) . .
F7_6 C2_6 S3_6 O7_6 -61.6(2) . .
F9_6 C2_6 S3_6 O7_6 177.5(2) . .
F8_6 C2_6 S3_6 O7_6 57.1(2) . .
O5_6 S1_6 C3_6 F5_6 58.1(2) . .
O4_6 S1_6 C3_6 F5_6 -62.5(2) . .
O6_6 S1_6 C3_6 F5_6 179.47(19) . .
O5_6 S1_6 C3_6 F4_6 -179.52(19) . .
O4_6 S1_6 C3_6 F4_6 59.9(2) . .
O6_6 S1_6 C3_6 F4_6 -58.1(2) . .
O5_6 S1_6 C3_6 F6_6 -61.2(2) . .
O4_6 S1_6 C3_6 F6_6 178.30(17) . .
O6_6 S1_6 C3_6 F6_6 60.2(2) . .
